data_7712763
loop_
_publ_author_name
'Liu, Chao'
'Mu, Wen-Lei'
'Wu, Linlin'
'Yu, Weidong'
'Yi, Xiao-Yi'
'Yan, Jun'

_publ_section_title
;
 Atomically Accurate Structural Tailoring of Thiacalix[4]arene-Protected
 Copper(II)-Based Metallamacrocycles
;
_journal_name_full 'Dalton Transactions'
_journal_paper_doi 10.1039/D3DT00455D
_journal_year 2023
_chemical_formula_moiety 'C156 H162 Cl3 Cu12 Na2 O32 P6 S12, 9[C3H7O]'
_chemical_formula_sum 'C183 H225 Cl3 Cu12 Na2 O41 P6 S12'
_chemical_formula_weight 4565.97
_space_group_crystal_system triclinic
_space_group_IT_number 2
_space_group_name_Hall '-P 1'
_space_group_name_H-M_alt 'P -1'
_atom_sites_solution_hydrogens mixed
_atom_sites_solution_primary iterative
_audit_creation_date 2023-03-13
_audit_creation_method
;
Olex2 1.5
(compiled 2021.12.09 svn.r5202d8cf for OlexSys, GUI svn.r6439)
;
_audit_update_record
;
2023-03-13 deposited with the CCDC.	2023-04-11 downloaded from the CCDC.
;
_cell_angle_alpha 66.779(6)
_cell_angle_beta 89.744(5)
_cell_angle_gamma 77.581(6)
_cell_formula_units_Z 2
_cell_length_a 17.190(3)
_cell_length_b 25.858(6)
_cell_length_c 28.437(6)
_cell_measurement_reflns_used 9830
_cell_measurement_temperature 150.00
_cell_measurement_theta_max 50.13
_cell_measurement_theta_min 4.42
_cell_volume 11299(4)
_computing_cell_refinement 'SAINT V8.40B (?, 2016)'
_computing_data_collection 'CrysAlisPro 1.171.42.55a (Rigaku OD, 2022)'
_computing_data_reduction 'SAINT V8.40B (?, 2016)'
_computing_molecular_graphics 'Olex2 1.5 (Dolomanov et al., 2009)'
_computing_publication_material 'Olex2 1.5 (Dolomanov et al., 2009)'
_computing_structure_refinement 'SHELXL 2018/3 (Sheldrick, 2015)'
_computing_structure_solution 'olex2.solve 1.5 (Bourhis et al., 2015)'
_diffrn_ambient_temperature 150.00
_diffrn_measured_fraction_theta_full 0.966
_diffrn_measured_fraction_theta_max 0.966
_diffrn_measurement_device_type 'Bruker APEX-II CCD'
_diffrn_measurement_method '\f and \w scans'
_diffrn_radiation_type GaK\a
_diffrn_radiation_wavelength 1.34139
_diffrn_reflns_av_R_equivalents 0.0955
_diffrn_reflns_av_unetI/netI 0.1725
_diffrn_reflns_Laue_measured_fraction_full 0.966
_diffrn_reflns_Laue_measured_fraction_max 0.966
_diffrn_reflns_limit_h_max 19
_diffrn_reflns_limit_h_min -19
_diffrn_reflns_limit_k_max 29
_diffrn_reflns_limit_k_min -30
_diffrn_reflns_limit_l_max 29
_diffrn_reflns_limit_l_min -33
_diffrn_reflns_number 70690
_diffrn_reflns_point_group_measured_fraction_full 0.966
_diffrn_reflns_point_group_measured_fraction_max 0.966
_diffrn_reflns_theta_full 51.438
_diffrn_reflns_theta_max 51.438
_diffrn_reflns_theta_min 4.150
_diffrn_source_current 2.86
_diffrn_source_power 0.1997996
_diffrn_source_voltage 69.86
_diffrn_standards_number 0
_exptl_absorpt_coefficient_mu 7.506
_exptl_absorpt_correction_T_max 0.7501
_exptl_absorpt_correction_T_min 0.4015
_exptl_absorpt_correction_type multi-scan
_exptl_absorpt_process_details
;
SADABS-2016/2 (Bruker,2016/2) was used for absorption correction.
wR2(int) was 0.1645 before and 0.0777 after correction.
The Ratio of minimum to maximum transmission is 0.5353.
The \l/2 correction factor is Not present.
;
_exptl_crystal_colour 'clear yellowish yellow'
_exptl_crystal_colour_lustre clear
_exptl_crystal_colour_modifier yellowish
_exptl_crystal_colour_primary yellow
_exptl_crystal_density_diffrn 1.342
_exptl_crystal_description block
_exptl_crystal_F_000 4708
_exptl_crystal_size_max 0.5
_exptl_crystal_size_mid 0.4
_exptl_crystal_size_min 0.3
_refine_diff_density_max 1.631
_refine_diff_density_min -0.886
_refine_diff_density_rms 0.119
_refine_ls_extinction_method none
_refine_ls_goodness_of_fit_ref 0.973
_refine_ls_hydrogen_treatment constr
_refine_ls_matrix_type full
_refine_ls_number_parameters 1979
_refine_ls_number_reflns 36208
_refine_ls_number_restraints 592
_refine_ls_restrained_S_all 0.995
_refine_ls_R_factor_all 0.1721
_refine_ls_R_factor_gt 0.1116
_refine_ls_shift/su_max 0.004
_refine_ls_shift/su_mean 0.000
_refine_ls_structure_factor_coef Fsqd
_refine_ls_weighting_details 'w=1/[\s^2^(Fo^2^)+(0.1955P)^2^] where P=(Fo^2^+2Fc^2^)/3'
_refine_ls_weighting_scheme calc
_refine_ls_wR_factor_gt 0.3018
_refine_ls_wR_factor_ref 0.3459
_reflns_Friedel_coverage 0.000
_reflns_number_gt 16578
_reflns_number_total 36208
_reflns_threshold_expression 'I > 2\s(I)'
_cod_data_source_file d3dt00455d2.cif
_cod_data_source_block Cu12L3
_cod_database_code 7712763
_shelx_shelxl_version_number 2018/3
_shelx_space_group_comment
;
The symmetry employed for this shelxl refinement is uniquely defined
by the following loop, which should always be used as a source of
symmetry information in preference to the above space-group names.
They are only intended as comments.
;
_shelx_estimated_absorpt_t_max 0.212
_shelx_estimated_absorpt_t_min 0.117
_olex2_refinement_description
;
1. Fixed Uiso
 At 1.2 times of:
  All C(H) groups
 At 1.5 times of:
  All C(H,H,H) groups
2. Restrained distances
 C62-C124
 1.55 with sigma of 0.01
 H03E-H58C
 2 with sigma of 0.01
 H11R-H18
 2 with sigma of 0.01
 C111-C58
 2.5 with sigma of 0.01
 C55-C58
 1.55 with sigma of 0.01
 C55-C111
 1.55 with sigma of 0.01
 C124-C73
 1.55 with sigma of 0.01
 C61-C59
 2.2 with sigma of 0.01
 C58-C111
 2.2 with sigma of 0.01
 C80-C100
 1.45 with sigma of 0.01
 H28-H79C
 2 with sigma of 0.01
 H11M-H11P
 2 with sigma of 0.01
 C76-C24
 1.5 with sigma of 0.01
 C76-C75
 1.5 with sigma of 0.01
 C76-C125
 1.5 with sigma of 0.01
 P0K-O2 \\sim P0K-O2A
 with sigma of 0.04
 Cu6-O2 \\sim Cu6-O2A
 with sigma of 0.04
 Na2-O2 \\sim Na2-O2A
 with sigma of 0.04
3. Rigid bond restraints
 C84, C85, C86, C98, C57, C60
 with sigma for 1-2 distances of 0.01 and sigma for 1-3 distances of 0.02
 C59, C61, C62, C124
 with sigma for 1-2 distances of 0.01 and sigma for 1-3 distances of 0.02
 C24, C76
 with sigma for 1-2 distances of 0.01 and sigma for 1-3 distances of 0.02
 C55, C58
 with sigma for 1-2 distances of 0.01 and sigma for 1-3 distances of 0.02
 C04G, C77
 with sigma for 1-2 distances of 0.01 and sigma for 1-3 distances of 0.02
 C112, C108
 with sigma for 1-2 distances of 0.01 and sigma for 1-3 distances of 0.02
 P0K, C84
 with sigma for 1-2 distances of 0.01 and sigma for 1-3 distances of 0.02
 C56, C55
 with sigma for 1-2 distances of 0.01 and sigma for 1-3 distances of 0.02
 C52, C53
 with sigma for 1-2 distances of 0.01 and sigma for 1-3 distances of 0.02
 C04G, C05H
 with sigma for 1-2 distances of 0.01 and sigma for 1-3 distances of 0.02
 C02O, C026
 with sigma for 1-2 distances of 0.01 and sigma for 1-3 distances of 0.02
 C55, C81
 with sigma for 1-2 distances of 0.01 and sigma for 1-3 distances of 0.02
 C88, C89
 with sigma for 1-2 distances of 0.01 and sigma for 1-3 distances of 0.02
 C23, C24
 with sigma for 1-2 distances of 0.01 and sigma for 1-3 distances of 0.02
 C27, C100
 with sigma for 1-2 distances of 0.01 and sigma for 1-3 distances of 0.02
 C76, C75
 with sigma for 1-2 distances of 0.01 and sigma for 1-3 distances of 0.02
 C76, C113
 with sigma for 1-2 distances of 0.01 and sigma for 1-3 distances of 0.02
 C76, C125
 with sigma for 1-2 distances of 0.01 and sigma for 1-3 distances of 0.02
4. Uiso/Uaniso restraints and constraints
C55 \\sim C111 \\sim C56 \\sim C58: within 2A with sigma of 0.01 and sigma for
terminal atoms of 0.02 within 2A
Cu8 \\sim Cl3: within 2A with sigma of 0.01 and sigma for terminal atoms of
0.02 within 2A
C41 \\sim C109 \\sim C110 \\sim C119 \\sim C5 \\sim C6: within 2A with sigma of
0.01 and sigma for terminal atoms of 0.02 within 2A
C124 \\sim C61 \\sim C62 \\sim C59: within 2A with sigma of 0.01 and sigma for
terminal atoms of 0.02 within 2A
C108 \\sim C115 \\sim C112 \\sim C114: within 2A with sigma of 0.01 and sigma
for terminal atoms of 0.02 within 2A
C120 \\sim C121 \\sim C122 \\sim C123: within 2A with sigma of 0.02 and sigma
for terminal atoms of 0.01 within 2A
C65 \\sim C68 \\sim C67 \\sim C66: within 2A with sigma of 0.01 and sigma for
terminal atoms of 0.02 within 2A
C1 \\sim C2 \\sim C3 \\sim C4: within 2A with sigma of 0.01 and sigma for
terminal atoms of 0.02 within 2A
C76 \\sim C75 \\sim C125 \\sim C113: within 2A with sigma of 0.01 and sigma for
terminal atoms of 0.02 within 2A
Uanis(O2) \\sim Ueq, Uanis(C84) \\sim Ueq, Uanis(C60) \\sim Ueq, Uanis(C57)
\\sim Ueq, Uanis(C98) \\sim Ueq, Uanis(C86) \\sim Ueq, Uanis(C85) \\sim Ueq,
Uanis(C107) \\sim Ueq, Uanis(C82) \\sim Ueq, Uanis(C87) \\sim Ueq, Uanis(C96)
\\sim Ueq, Uanis(C89) \\sim Ueq, Uanis(C88) \\sim Ueq, Uanis(C120) \\sim Ueq,
Uanis(C121) \\sim Ueq, Uanis(C122) \\sim Ueq, Uanis(C62) \\sim Ueq, Uanis(C59)
\\sim Ueq, Uanis(C61) \\sim Ueq, Uanis(C66) \\sim Ueq, Uanis(C24) \\sim Ueq,
Uanis(C76) \\sim Ueq, Uanis(C117) \\sim Ueq, Uanis(C118) \\sim Ueq, Uanis(C99)
\\sim Ueq, Uanis(C90) \\sim Ueq, Uanis(C91) \\sim Ueq, Uanis(C92) \\sim Ueq,
Uanis(C93) \\sim Ueq, Uanis(C94) \\sim Ueq, Uanis(C41) \\sim Ueq, Uanis(C109)
\\sim Ueq, Uanis(C110) \\sim Ueq, Uanis(C119) \\sim Ueq, Uanis(C5) \\sim Ueq,
Uanis(C6) \\sim Ueq, Uanis(C56) \\sim Ueq, Uanis(C111) \\sim Ueq, Uanis(C78)
\\sim Ueq, Uanis(C79) \\sim Ueq, Uanis(C80) \\sim Ueq, Uanis(C81) \\sim Ueq,
Uanis(C55) \\sim Ueq, Uanis(C83) \\sim Ueq, Uanis(C106) \\sim Ueq, Uanis(C102)
\\sim Ueq, Uanis(C101) \\sim Ueq, Uanis(C54) \\sim Ueq, Uanis(C29) \\sim Ueq,
Uanis(C100) \\sim Ueq, Uanis(O7) \\sim Ueq, Uanis(C2) \\sim Ueq, Uanis(C3)
\\sim Ueq, Uanis(C4) \\sim Ueq, Uanis(C97) \\sim Ueq, Uanis(C103) \\sim Ueq,
Uanis(C34) \\sim Ueq, Uanis(C105) \\sim Ueq, Uanis(C69) \\sim Ueq, Uanis(C77)
\\sim Ueq, Uanis(C58) \\sim Ueq, Uanis(C124) \\sim Ueq, Uanis(C62) \\sim Ueq,
Uanis(C59) \\sim Ueq, Uanis(C61) \\sim Ueq, Uanis(C75) \\sim Ueq: with sigma of
0.01 and sigma for terminal atoms of 0.02
5. Others
 Fixed Sof: O2(0.5) O2A(0.5)
6.a Riding coordinates:
 C51(H51A,H51B,H51C), C48(H48A,H48B,H48C), C115(H11A,H11B,H11C), C112(H11D,
 H11E,H11F), C53(H53A,H53B,H53C), C78(H78A,H78B,H78C), C59(H59A,H59B,H59C),
 C120(H12A,H12B,H12C), C121(H12D,H12E,H12F), C66(H66A,H66B,H66C), C118(H11P,
 H11Q,H11R), C113(H11S,H11T,H11U), C75(H75A,H75B,H75C), C125(H12J,H12K,H12L)
6.b Aromatic/amide H refined with riding coordinates:
 C97(H97), C02A(H02A), C02F(H02F), C14(H14), C40(H40), C02R(H02R), C28(H28),
 C02X(H02X), C72(H72), C7(H7), C103(H103), C03D(H03D), C03E(H03E), C26(H26),
 C03G(H03G), C23(H23), C74(H74), C19(H19), C34(H34), C105(H105), C69(H69),
 C109(H109), C110(H110), C119(H119), C5(H5), C6(H6), C83(H83), C85(H85),
 C86(H86), C98(H98), C57(H57), C60(H60), C45(H45), C028(H028), C29(H29),
 C106(H106), C102(H102), C101(H101), C54(H54), C37(H37), C034(H034), C18(H18),
 C10(H10), C33(H33), C82(H82), C87(H87), C96(H96), C89(H89), C88(H88), C91(H91),
  C92(H92), C93(H93), C94(H94), C95(H95)
6.c Fitted hexagon refined as free rotating group:
 C109(C110,C119,C5,C6,C41), C84(C85,C86,C98,C57,C60), C29(C104,C106,C102,C101,
 C54), C107(C82,C87,C96,C89,C88), C90(C91,C92,C93,C94,C95)
6.d Idealised Me refined as rotating group:
 C47(H47A,H47B,H47C), C50(H50A,H50B,H50C), C49(H49A,H49B,H49C), C05H(H05A,H05B,
 H05C), C114(H11G,H11H,H11I), C68(H68A,H68B,H68C), C56(H56A,H56B,H56C),
 C111(H11J,H11K,H11L), C77(H77A,H77B,H77C), C79(H79A,H79B,H79C), C80(H80A,H80B,
 H80C), C122(H12G,H12H,H12I), C117(H11M,H11N,H11O), C052(H05D,H05E,H05F),
 C99(H99A,H99B,H99C), C61(H61A,H61B,H61C), C62(H62A,H62B,H62C), C4(H4A,H4B,H4C),
  C2(H2A,H2B,H2C), C3(H3A,H3B,H3C), C67(H67A,H67B,H67C), C58(H58A,H58B,H58C)
;
_smtbx_masks_special_details
;
A solvent mask was calculated and 408 electrons were found in a volume of 1792\%A^3^ in 1 void per unit cell. This is consistent with the presence of 5[C3H7ON] per Asymmetric Unit which account for 400 electrons per unit cell.
;
_smtbx_masks_void_probe_radius 1.2
_smtbx_masks_void_truncation_radius 1.2
_olex2_submission_special_instructions 'No special instructions were received'

loop_
_space_group_symop_operation_xyz
'x, y, z'
'-x, -y, -z'

loop_
_atom_site_label
_atom_site_type_symbol
_atom_site_fract_x
_atom_site_fract_y
_atom_site_fract_z
_atom_site_U_iso_or_equiv
_atom_site_adp_type
_atom_site_occupancy
_atom_site_site_symmetry_order
_atom_site_calc_flag
_atom_site_refinement_flags_posn
_atom_site_refinement_flags_adp
_atom_site_refinement_flags_occupancy
_atom_site_disorder_assembly
_atom_site_disorder_group
Cu12 Cu 0.62164(9) 0.25318(7) 0.20010(6) 0.0704(4) Uani 1 1 d . . . . .
Cu7 Cu 0.79141(8) 0.41341(7) 0.16851(6) 0.0719(5) Uani 1 1 d . . . . .
Cu9 Cu 0.78852(9) 0.29513(7) 0.16772(6) 0.0726(5) Uani 1 1 d . . . . .
Cu1 Cu 0.53894(8) 0.30255(6) 0.36870(5) 0.0633(4) Uani 1 1 d . . . . .
Cu8 Cu 0.89326(8) 0.40337(6) 0.27076(6) 0.0671(4) Uani 1 1 d . . . . .
Cu3 Cu 0.80848(8) 0.23140(6) 0.43963(5) 0.0660(4) Uani 1 1 d . . . . .
Cu2 Cu 0.67611(8) 0.18315(7) 0.39795(6) 0.0679(4) Uani 1 1 d . . . . .
Cu4 Cu 0.67544(8) 0.35457(6) 0.39930(6) 0.0700(5) Uani 1 1 d . . . . .
Cu5 Cu 0.72284(8) 0.44909(7) 0.30515(6) 0.0719(5) Uani 1 1 d . . . . .
Cu10 Cu 0.89756(8) 0.19065(6) 0.26464(6) 0.0685(4) Uani 1 1 d . . . . .
Cu11 Cu 0.72717(8) 0.15836(7) 0.30385(6) 0.0697(4) Uani 1 1 d . . . . .
Cu6 Cu 0.62260(8) 0.47248(6) 0.19769(6) 0.0703(5) Uani 1 1 d D . . . .
Cl1 Cl 0.74574(19) 0.26045(15) 0.25801(13) 0.1080(11) Uani 1 1 d . . . . .
Cl2 Cl 0.6997(2) 0.28620(16) 0.35507(13) 0.1083(11) Uani 1 1 d . . . . .
Cl3 Cl 0.7447(2) 0.38196(18) 0.25996(15) 0.1207(13) Uani 1 1 d . . . . .
S10 S 0.85270(14) 0.18414(11) 0.53711(10) 0.0640(7) Uani 1 1 d . . . . .
S11 S 0.41377(13) 0.29649(11) 0.41903(10) 0.0622(7) Uani 1 1 d . . . . .
S7 S 0.55886(14) 0.57913(12) 0.14056(10) 0.0693(7) Uani 1 1 d . . . . .
S12 S 0.63897(15) 0.09089(11) 0.46696(11) 0.0682(7) Uani 1 1 d . . . . .
S6 S 0.99897(14) 0.46398(12) 0.25557(11) 0.0728(8) Uani 1 1 d . . . . .
S9 S 0.63841(15) 0.39700(11) 0.46790(11) 0.0722(8) Uani 1 1 d . . . . .
S8 S 0.71438(16) 0.53925(13) 0.32592(11) 0.0765(8) Uani 1 1 d . . . . .
S1 S 1.00058(16) 0.11327(12) 0.24839(12) 0.0788(8) Uani 1 1 d . . . . .
S5 S 0.83782(17) 0.47718(13) 0.08081(11) 0.0776(8) Uani 1 1 d . . . . .
S2 S 0.72022(17) 0.05156(12) 0.32358(11) 0.0779(8) Uani 1 1 d . . . . .
S3 S 0.55802(17) 0.21786(14) 0.14034(11) 0.0801(8) Uani 1 1 d . . . . .
S4 S 0.83101(18) 0.29849(14) 0.07826(11) 0.0834(9) Uani 1 1 d . . . . .
P00J P 0.86146(14) 0.34990(12) 0.38804(10) 0.0675(8) Uani 1 1 d . . . . .
P0K P 0.54505(15) 0.43188(12) 0.30248(11) 0.0680(8) Uani 1 1 d D U . . .
P00M P 0.54489(15) 0.22727(13) 0.30414(11) 0.0669(8) Uani 1 1 d . . . . .
P00N P 0.94175(15) 0.31080(13) 0.22409(12) 0.0704(8) Uani 1 1 d . . . . .
P00S P 0.86570(15) 0.14952(13) 0.38284(11) 0.0711(8) Uani 1 1 d . . . . .
P00U P 0.62187(17) 0.38692(14) 0.14414(12) 0.0789(9) Uani 1 1 d . . . . .
Na1 Na 0.9504(3) 0.2525(2) 0.34774(19) 0.0980(15) Uani 1 1 d . . . . .
Na2 Na 0.5089(3) 0.3641(2) 0.2324(2) 0.1022(16) Uani 1 1 d D . . . .
O1 O 1.0784(8) 0.2408(8) 0.3763(7) 0.265(10) Uani 1 1 d . . . . .
O01A O 0.8629(4) 0.3351(3) 0.1863(3) 0.0669(18) Uani 1 1 d . . . . .
O01B O 0.7165(4) 0.3725(3) 0.1514(3) 0.0708(19) Uani 1 1 d . . . . .
O01C O 0.7752(4) 0.1551(3) 0.3693(2) 0.0712(19) Uani 1 1 d . . . . .
O01D O 0.6290(4) 0.1888(3) 0.3311(3) 0.0711(19) Uani 1 1 d . . . . .
O01E O 0.7021(4) 0.2642(3) 0.1492(3) 0.073(2) Uani 1 1 d . . . . .
O01F O 0.6722(4) 0.1708(3) 0.2372(2) 0.0645(18) Uani 1 1 d . . . . .
O01G O 0.9370(4) 0.3305(3) 0.2668(3) 0.083(2) Uani 1 1 d . . . . .
O01H O 0.7117(4) 0.4861(3) 0.1533(3) 0.076(2) Uani 1 1 d . . . . .
O01I O 0.5241(4) 0.2815(3) 0.3114(2) 0.0737(19) Uani 1 1 d . . . . .
O01J O 0.8650(4) 0.2181(3) 0.1902(3) 0.0710(19) Uani 1 1 d . . . . .
O01K O 0.9662(4) 0.2454(3) 0.2459(3) 0.083(2) Uani 1 1 d . . . . .
O01L O 0.5389(4) 0.2389(4) 0.2476(3) 0.081(2) Uani 1 1 d . . . . .
O01M O 0.9084(4) 0.1793(3) 0.3371(2) 0.0719(19) Uani 1 1 d . . . . .
O01N O 0.8768(4) 0.1743(3) 0.4226(3) 0.077(2) Uani 1 1 d . . . . .
O01O O 0.5871(4) 0.3359(3) 0.1767(3) 0.080(2) Uani 1 1 d . . . . .
O01P O 0.5005(4) 0.3860(3) 0.3241(3) 0.094(3) Uani 1 1 d . . . . .
O01Q O 0.9152(4) 0.3700(3) 0.3468(3) 0.090(3) Uani 1 1 d . . . . .
O01R O 0.8729(4) 0.2859(3) 0.4060(4) 0.108(3) Uani 1 1 d . . . . .
O01S O 0.5855(4) 0.4381(3) 0.1567(3) 0.097(3) Uani 1 1 d . . . . .
O2 O 0.5384(9) 0.4559(7) 0.2472(5) 0.082(5) Uani 0.5 1 d D U P A 1
O7 O 0.3770(10) 0.4044(9) 0.2133(7) 0.261(8) Uani 1 1 d . U . . .
O010 O 0.7716(3) 0.3839(3) 0.3696(2) 0.069(2) Uani 1 1 d . . . . .
O011 O 0.8327(4) 0.1319(3) 0.2830(3) 0.0695(19) Uani 1 1 d . . . . .
O012 O 0.5756(3) 0.3261(3) 0.4204(2) 0.0628(17) Uani 1 1 d . . . . .
O013 O 0.5728(3) 0.2198(3) 0.4144(2) 0.0616(18) Uani 1 1 d . . . . .
O014 O 0.8242(4) 0.4704(3) 0.2779(2) 0.0649(18) Uani 1 1 d . . . . .
O015 O 0.7403(3) 0.2902(3) 0.4582(3) 0.0630(17) Uani 1 1 d . . . . .
O016 O 0.6616(3) 0.5071(3) 0.2407(2) 0.0641(18) Uani 1 1 d . . . . .
O017 O 0.8736(4) 0.4408(3) 0.1953(2) 0.0659(18) Uani 1 1 d . . . . .
O018 O 0.7326(4) 0.1799(3) 0.4602(2) 0.0655(18) Uani 1 1 d . . . . .
O019 O 0.6248(3) 0.4212(3) 0.3344(2) 0.071(2) Uani 1 1 d . . . . .
C01T C 0.8608(6) 0.0801(5) 0.2835(4) 0.065(3) Uani 1 1 d . . . . .
C01U C 0.5258(5) 0.1918(4) 0.4474(4) 0.055(2) Uani 1 1 d . . . . .
C01V C 0.4515(5) 0.2204(4) 0.4578(4) 0.059(3) Uani 1 1 d . . . . .
C21 C 0.8555(6) 0.5083(5) 0.2881(4) 0.067(3) Uani 1 1 d . . . . .
C30 C 0.5237(5) 0.3450(4) 0.4496(4) 0.054(2) Uani 1 1 d . . . . .
C01Y C 0.6382(6) 0.5643(5) 0.2301(4) 0.064(3) Uani 1 1 d . . . . .
C31 C 0.4471(6) 0.3320(4) 0.4543(4) 0.061(3) Uani 1 1 d . . . . .
C97 C 0.4038(8) 0.2120(7) 0.3453(5) 0.111(4) Uani 1 1 d . U . . .
H97 H 0.389645 0.252970 0.333738 0.133 Uiso 1 1 calc R U . . .
C02A C 0.4026(6) 0.1913(4) 0.4898(4) 0.061(3) Uani 1 1 d . . . . .
H02A H 0.352776 0.212623 0.494114 0.074 Uiso 1 1 calc R U . . .
C44 C 0.7012(6) 0.0920(4) 0.5170(4) 0.068(3) Uani 1 1 d . . . . .
C15 C 0.9111(6) 0.4965(4) 0.1109(4) 0.065(3) Uani 1 1 d . . . . .
C32 C 0.6992(6) 0.3345(4) 0.5197(5) 0.069(3) Uani 1 1 d . . . . .
C35 C 0.7421(5) 0.2884(4) 0.5066(4) 0.065(3) Uani 1 1 d . . . . .
C02F C 0.8476(8) -0.0180(5) 0.3022(5) 0.084(3) Uani 1 1 d . . . . .
H02F H 0.815523 -0.045609 0.313303 0.100 Uiso 1 1 calc R U . . .
C14 C 0.9587(6) 0.5305(5) 0.0827(4) 0.083(4) Uani 1 1 d . . . . .
H14 H 0.951984 0.544028 0.046403 0.100 Uiso 1 1 calc R U . . .
C40 C 0.7942(5) 0.0925(4) 0.5985(4) 0.070(3) Uani 1 1 d . . . . .
H40 H 0.825178 0.094339 0.625160 0.084 Uiso 1 1 calc R U . . .
C12 C 0.6967(6) 0.2545(5) 0.1074(4) 0.072(3) Uani 1 1 d . . . . .
C70 C 0.6428(6) 0.1300(5) 0.2297(4) 0.073(3) Uani 1 1 d . . . . .
C20 C 0.9357(6) 0.5133(5) 0.2758(4) 0.079(3) Uani 1 1 d . . . . .
C43 C 0.7910(6) 0.1332(4) 0.5473(4) 0.072(3) Uani 1 1 d . . . . .
C17 C 0.9777(6) 0.4946(4) 0.1875(4) 0.067(3) Uani 1 1 d . . . . .
C02N C 0.5919(6) 0.6040(5) 0.1849(4) 0.067(3) Uani 1 1 d . . . . .
C02O C 0.6397(6) 0.5816(5) 0.0996(4) 0.068(3) Uani 1 1 d . U . . .
C02P C 0.9203(8) -0.0327(5) 0.2862(5) 0.086(4) Uani 1 1 d . . . . .
C22 C 0.8139(7) 0.5444(5) 0.3095(4) 0.075(3) Uani 1 1 d . . . . .
C02R C 0.7482(6) 0.5886(5) 0.0277(4) 0.084(4) Uani 1 1 d . . . . .
H02R H 0.786990 0.589879 0.003629 0.101 Uiso 1 1 calc R U . . .
C11 C 0.7505(7) 0.2698(5) 0.0687(4) 0.077(3) Uani 1 1 d . . . . .
C02T C 0.8192(7) 0.0350(5) 0.3028(4) 0.079(3) Uani 1 1 d . . . . .
C28 C 0.3932(6) 0.3515(5) 0.4834(5) 0.075(3) Uani 1 1 d . . . . .
H28 H 0.341303 0.343924 0.485298 0.090 Uiso 1 1 calc DR U . . .
C39 C 0.7520(6) 0.0500(5) 0.6093(5) 0.080(3) Uani 1 1 d . . . . .
C02W C 0.4221(6) 0.1308(5) 0.5170(4) 0.065(3) Uani 1 1 d . . . . .
C02X C 0.6322(7) 0.6446(6) 0.2555(5) 0.085(3) Uani 1 1 d . . . . .
H02X H 0.644074 0.658290 0.280497 0.103 Uiso 1 1 calc R U . . .
C72 C 0.6313(8) 0.0282(6) 0.2582(5) 0.096(4) Uani 1 1 d . . . . .
H72 H 0.643807 -0.010593 0.283144 0.116 Uiso 1 1 calc R U . . .
C7 C 0.6287(7) 0.2242(5) 0.0523(5) 0.085(4) Uani 1 1 d . . . . .
H7 H 0.586929 0.207355 0.047628 0.103 Uiso 1 1 calc R U . . .
C103 C 0.3752(11) 0.1189(9) 0.3875(7) 0.139(6) Uani 1 1 d . U . . .
H103 H 0.341566 0.095038 0.407063 0.167 Uiso 1 1 calc R U . . .
C13 C 1.0170(6) 0.5467(5) 0.1042(5) 0.081(3) Uani 1 1 d . . . . .
C63 C 0.5942(7) 0.1436(5) 0.1850(5) 0.086(4) Uani 1 1 d . . . . .
C03D C 0.5695(8) 0.6608(6) 0.1742(5) 0.089(4) Uani 1 1 d . . . . .
H03D H 0.540103 0.686165 0.142271 0.107 Uiso 1 1 calc R U . . .
C03E C 0.9589(8) 0.2173(6) 0.0753(5) 0.094(4) Uani 1 1 d . . . . .
H03E H 0.952639 0.241207 0.039616 0.113 Uiso 1 1 calc DR U . . .
C26 C 0.4889(7) 0.3972(5) 0.5039(5) 0.089(4) Uani 1 1 d . . . . .
H26 H 0.502937 0.420969 0.519228 0.107 Uiso 1 1 calc R U . . .
C03G C 0.6326(6) 0.6323(5) 0.0534(4) 0.079(3) Uani 1 1 d . . . . .
H03G H 0.588111 0.663830 0.047216 0.094 Uiso 1 1 calc R U . . .
C03J C 0.5873(8) 0.6830(5) 0.2076(6) 0.103(5) Uani 1 1 d . . . . .
C03K C 0.9784(7) 0.1522(5) 0.1801(5) 0.083(3) Uani 1 1 d . . . . .
C52 C 0.3697(7) 0.0974(5) 0.5547(5) 0.091(4) Uani 1 1 d . U . . .
C03O C 0.9135(7) 0.2021(4) 0.1604(5) 0.075(3) Uani 1 1 d . . . . .
C46 C 0.7502(8) 0.0046(6) 0.6627(4) 0.096(4) Uani 1 1 d . . . . .
C23 C 0.8465(7) 0.5828(6) 0.3202(6) 0.107(5) Uani 1 1 d . U . . .
H23 H 0.815276 0.604613 0.336735 0.129 Uiso 1 1 calc R U . . .
C74 C 0.5640(8) 0.1028(6) 0.1768(5) 0.098(4) Uani 1 1 d . . . . .
H74 H 0.529665 0.113910 0.146666 0.118 Uiso 1 1 calc R U . . .
C9 C 0.6798(7) 0.2387(6) 0.0135(5) 0.084(3) Uani 1 1 d . . . . .
C19 C 0.9661(7) 0.5536(6) 0.2881(6) 0.113(5) Uani 1 1 d . . . . .
H19 H 1.020131 0.555331 0.282304 0.136 Uiso 1 1 calc R U . . .
C73 C 0.5829(8) 0.0443(5) 0.2123(5) 0.093(4) Uani 1 1 d D . . . .
C03X C 0.6868(7) 0.6374(6) 0.0178(5) 0.099(4) Uani 1 1 d . . . . .
C47 C 0.7987(10) 0.0132(6) 0.7024(5) 0.129(6) Uani 1 1 d . . . . .
H47A H 0.854400 0.010188 0.694067 0.194 Uiso 1 1 calc R U . . .
H47B H 0.796308 -0.016642 0.736490 0.194 Uiso 1 1 calc R U . . .
H47C H 0.776568 0.051490 0.702188 0.194 Uiso 1 1 calc R U . . .
C03Z C 0.9092(7) 0.2336(4) 0.1064(5) 0.076(3) Uani 1 1 d . . . . .
C34 C 0.4435(11) 0.0914(8) 0.3776(7) 0.144(6) Uani 1 1 d . U . . .
H34 H 0.455605 0.050665 0.388053 0.173 Uiso 1 1 calc R U . . .
C50 C 0.4013(11) 0.0775(8) 0.6070(5) 0.163(8) Uani 1 1 d . . . . .
H50A H 0.409632 0.110374 0.613678 0.245 Uiso 1 1 calc R U . . .
H50B H 0.452376 0.049301 0.612940 0.245 Uiso 1 1 calc R U . . .
H50C H 0.363439 0.059202 0.630000 0.245 Uiso 1 1 calc R U . . .
C49 C 0.7921(9) -0.0599(6) 0.6634(6) 0.127(6) Uani 1 1 d . . . . .
H49A H 0.756880 -0.070004 0.642992 0.190 Uiso 1 1 calc R U . . .
H49B H 0.800272 -0.089022 0.698886 0.190 Uiso 1 1 calc R U . . .
H49C H 0.843701 -0.058881 0.648764 0.190 Uiso 1 1 calc R U . . .
C04G C 0.6823(8) 0.6944(6) -0.0273(6) 0.122(5) Uani 1 1 d . U . . .
C51 C 0.3566(10) 0.0483(7) 0.5381(6) 0.137(6) Uani 1 1 d . . . . .
H51A H 0.331550 0.065143 0.502785 0.205 Uiso 1 1 d R U . . .
H51B H 0.321350 0.027293 0.561525 0.205 Uiso 1 1 d R U . . .
H51C H 0.407870 0.021583 0.540425 0.205 Uiso 1 1 d R U . . .
C123 C 0.5610(13) 0.7514(8) 0.1976(9) 0.162(5) Uani 1 1 d . U . . .
C48 C 0.6706(8) -0.0003(7) 0.6767(5) 0.138(6) Uani 1 1 d . . . . .
H48A H 0.643880 0.035653 0.679537 0.207 Uiso 1 1 d R U . . .
H48B H 0.672179 -0.033087 0.709627 0.207 Uiso 1 1 d R U . . .
H48C H 0.641100 -0.005377 0.649967 0.207 Uiso 1 1 d R U . . .
C115 C 0.8949(10) -0.1148(8) 0.2700(8) 0.161(6) Uani 1 1 d . U . . .
H11A H 0.849034 -0.115709 0.290662 0.242 Uiso 1 1 d R U . . .
H11B H 0.917264 -0.153659 0.271422 0.242 Uiso 1 1 d R U . . .
H11C H 0.877624 -0.087929 0.234302 0.242 Uiso 1 1 d R U . . .
C105 C 0.4971(8) 0.1239(6) 0.3513(6) 0.108(4) Uani 1 1 d . U . . .
H105 H 0.546527 0.105748 0.343434 0.129 Uiso 1 1 calc R U . . .
C112 C 1.0264(11) -0.0971(7) 0.2594(8) 0.164(6) Uani 1 1 d . U . . .
H11D H 1.007166 -0.079707 0.222871 0.246 Uiso 1 1 d R U . . .
H11E H 1.054636 -0.137527 0.269031 0.246 Uiso 1 1 d R U . . .
H11F H 1.062876 -0.075697 0.265651 0.246 Uiso 1 1 d R U . . .
C53 C 0.2894(10) 0.1349(7) 0.5525(8) 0.187(10) Uani 1 1 d . U . . .
H53A H 0.292287 0.157136 0.573221 0.280 Uiso 1 1 d R U . . .
H53B H 0.250457 0.111076 0.565541 0.280 Uiso 1 1 d R U . . .
H53C H 0.272747 0.161486 0.516651 0.280 Uiso 1 1 d R U . . .
C05H C 0.6605(12) 0.6783(9) -0.0776(7) 0.187(9) Uani 1 1 d . U . . .
H05A H 0.694144 0.640631 -0.073092 0.281 Uiso 1 1 calc R U . . .
H05B H 0.670795 0.708139 -0.109689 0.281 Uiso 1 1 calc R U . . .
H05C H 0.604058 0.676970 -0.079007 0.281 Uiso 1 1 calc R U . . .
C114 C 0.9795(11) -0.1352(7) 0.3454(8) 0.170(7) Uani 1 1 d . U . . .
H11G H 1.013407 -0.119672 0.361559 0.255 Uiso 1 1 calc R U . . .
H11H H 1.009232 -0.172697 0.346735 0.255 Uiso 1 1 calc R U . . .
H11I H 0.931491 -0.140161 0.363787 0.255 Uiso 1 1 calc R U . . .
C68 C 0.8366(10) 0.2520(9) 0.6906(6) 0.172(7) Uani 1 1 d . U . . .
H68A H 0.841654 0.211406 0.696408 0.259 Uiso 1 1 calc R U . . .
H68B H 0.840143 0.255107 0.723735 0.259 Uiso 1 1 calc R U . . .
H68C H 0.879716 0.266387 0.670581 0.259 Uiso 1 1 calc R U . . .
C69 C 0.3482(10) 0.1744(8) 0.3739(7) 0.131(5) Uani 1 1 d . U . . .
H69 H 0.296944 0.190246 0.381550 0.157 Uiso 1 1 calc R U . . .
C109 C 0.5342(6) 0.3901(5) 0.0607(4) 0.147(4) Uani 1 1 d G U . . .
H109 H 0.499247 0.373358 0.085130 0.177 Uiso 1 1 calc R U . . .
C110 C 0.5176(6) 0.4024(5) 0.0091(5) 0.171(5) Uani 1 1 d G U . . .
H110 H 0.471335 0.394050 -0.001730 0.205 Uiso 1 1 calc R U . . .
C119 C 0.5687(8) 0.4269(6) -0.0267(3) 0.173(5) Uani 1 1 d G U . . .
H119 H 0.557408 0.435314 -0.061948 0.208 Uiso 1 1 calc R U . . .
C5 C 0.6364(7) 0.4391(5) -0.0109(4) 0.160(5) Uani 1 1 d G U . . .
H5 H 0.671394 0.455886 -0.035306 0.192 Uiso 1 1 calc R U . . .
C6 C 0.6530(5) 0.4268(5) 0.0407(4) 0.135(4) Uani 1 1 d G U . . .
H6 H 0.699308 0.435195 0.051553 0.162 Uiso 1 1 calc R U . . .
C41 C 0.6019(7) 0.4023(5) 0.0765(3) 0.118(4) Uani 1 1 d G U . . .
C56 C 1.1056(15) 0.0826(10) 0.0808(9) 0.227(8) Uani 1 1 d . U . . .
H56A H 1.126744 0.072707 0.052606 0.340 Uiso 1 1 calc R U . . .
H56B H 1.058754 0.066392 0.091789 0.340 Uiso 1 1 calc R U . . .
H56C H 1.146801 0.066474 0.109761 0.340 Uiso 1 1 calc R U . . .
C111 C 1.1310(12) 0.1902(10) 0.0360(9) 0.226(9) Uani 1 1 d D U . . .
H11J H 1.166368 0.193053 0.061333 0.338 Uiso 1 1 calc R U . . .
H11K H 1.094305 0.227941 0.017254 0.338 Uiso 1 1 calc R U . . .
H11L H 1.163084 0.178546 0.011725 0.338 Uiso 1 1 calc R U . . .
C77 C 0.6130(10) 0.7403(7) -0.0302(7) 0.165(7) Uani 1 1 d . U . . .
H77A H 0.565600 0.724189 -0.021861 0.248 Uiso 1 1 calc R U . . .
H77B H 0.603916 0.770780 -0.065054 0.248 Uiso 1 1 calc R U . . .
H77C H 0.623252 0.756580 -0.005665 0.248 Uiso 1 1 calc R U . . .
C78 C 0.3887(14) 0.3672(11) 0.6020(9) 0.228(11) Uani 1 1 d . U . . .
H78A H 0.379015 0.329669 0.606063 0.342 Uiso 1 1 d R U . . .
H78B H 0.358515 0.380559 0.625953 0.342 Uiso 1 1 d R U . . .
H78C H 0.445895 0.363029 0.609183 0.342 Uiso 1 1 d R U . . .
C79 C 0.2698(13) 0.3945(10) 0.5332(10) 0.212(10) Uani 1 1 d . U . . .
H79A H 0.226397 0.417230 0.544453 0.317 Uiso 1 1 calc R U . . .
H79B H 0.271573 0.353237 0.551794 0.317 Uiso 1 1 calc R U . . .
H79C H 0.260229 0.405350 0.496232 0.317 Uiso 1 1 calc DR U . . .
C80 C 0.3548(13) 0.4658(8) 0.5359(9) 0.190(8) Uani 1 1 d D U . . .
H80A H 0.317327 0.478907 0.557194 0.286 Uiso 1 1 calc R U . . .
H80B H 0.338666 0.490682 0.499577 0.286 Uiso 1 1 calc R U . . .
H80C H 0.408799 0.467920 0.544728 0.286 Uiso 1 1 calc R U . . .
C81 C 1.0152(9) 0.1699(7) 0.0925(6) 0.108(4) Uani 1 1 d . U . . .
C55 C 1.0826(14) 0.1450(9) 0.0635(7) 0.203(7) Uani 1 1 d D U . . .
C020 C 0.5434(5) 0.1339(4) 0.4745(4) 0.057(2) Uani 1 1 d . . . . .
C83 C 1.0277(7) 0.1361(5) 0.1475(5) 0.086(3) Uani 1 1 d . U . . .
H83 H 1.070297 0.102518 0.161119 0.103 Uiso 1 1 calc R U . . .
C84 C 0.4939(6) 0.5019(4) 0.2930(6) 0.131(5) Uani 1 1 d G U . . .
C85 C 0.4511(8) 0.5417(7) 0.2470(5) 0.173(6) Uani 1 1 d G U . . .
H85 H 0.447407 0.531209 0.218798 0.208 Uiso 1 1 calc R U . . .
C86 C 0.4136(7) 0.5970(6) 0.2424(5) 0.185(7) Uani 1 1 d G U . . .
H86 H 0.384297 0.624277 0.210992 0.223 Uiso 1 1 calc R U . . .
C98 C 0.4190(8) 0.6124(5) 0.2837(7) 0.218(8) Uani 1 1 d G U . . .
H98 H 0.393344 0.650213 0.280515 0.262 Uiso 1 1 calc R U . . .
C57 C 0.4618(9) 0.5726(7) 0.3296(6) 0.225(8) Uani 1 1 d G U . . .
H57 H 0.465501 0.583080 0.357843 0.270 Uiso 1 1 calc R U . . .
C60 C 0.4993(7) 0.5173(6) 0.3343(5) 0.156(6) Uani 1 1 d G U . . .
H60 H 0.528611 0.490011 0.365650 0.187 Uiso 1 1 calc R U . . .
C36 C 0.7893(6) 0.2429(4) 0.5488(5) 0.069(3) Uani 1 1 d . . . . .
C25 C 0.5419(6) 0.3767(4) 0.4747(4) 0.066(3) Uani 1 1 d . . . . .
C16 C 0.9177(5) 0.4768(4) 0.1658(4) 0.072(3) Uani 1 1 d . . . . .
C45 C 0.7071(6) 0.0509(5) 0.5663(4) 0.076(3) Uani 1 1 d . . . . .
H45 H 0.679715 0.020890 0.572389 0.091 Uiso 1 1 calc R U . . .
C025 C 0.6578(6) 0.5865(5) 0.2643(4) 0.066(3) Uani 1 1 d . . . . .
C026 C 0.7022(6) 0.5343(4) 0.1097(4) 0.061(3) Uani 1 1 d . U . . .
C027 C 0.7550(7) 0.5376(5) 0.0719(4) 0.072(3) Uani 1 1 d . . . . .
C028 C 0.4938(7) 0.1040(4) 0.5087(4) 0.072(3) Uani 1 1 d . . . . .
H028 H 0.511281 0.063256 0.526688 0.086 Uiso 1 1 calc R U . . .
C42 C 0.7390(5) 0.1387(4) 0.5047(4) 0.058(3) Uani 1 1 d . . . . .
C29 C 0.8649(4) 0.0343(4) 0.4360(4) 0.123(5) Uani 1 1 d G U . . .
H29 H 0.810736 0.047103 0.441258 0.147 Uiso 1 1 calc R U . . .
C104 C 0.9082(5) 0.0744(3) 0.4084(3) 0.092(4) Uani 1 1 d G . . . .
C106 C 0.9874(5) 0.0557(4) 0.4007(4) 0.102(4) Uani 1 1 d G U . . .
H106 H 1.017070 0.083112 0.381861 0.123 Uiso 1 1 calc R U . . .
C102 C 1.0233(5) -0.0031(4) 0.4207(5) 0.168(7) Uani 1 1 d G U . . .
H102 H 1.077413 -0.015845 0.415481 0.201 Uiso 1 1 calc R U . . .
C101 C 0.9799(7) -0.0432(3) 0.4483(5) 0.153(6) Uani 1 1 d G U . . .
H101 H 1.004418 -0.083328 0.461989 0.183 Uiso 1 1 calc R U . . .
C54 C 0.9007(7) -0.0245(4) 0.4560(4) 0.170(7) Uani 1 1 d G U . . .
H54 H 0.871080 -0.051855 0.474878 0.204 Uiso 1 1 calc R U . . .
C031 C 0.9361(7) 0.0620(6) 0.2681(4) 0.084(4) Uani 1 1 d . . . . .
C37 C 0.7947(7) 0.2411(5) 0.5977(5) 0.075(3) Uani 1 1 d . . . . .
H37 H 0.828814 0.208845 0.624117 0.090 Uiso 1 1 calc R U . . .
C100 C 0.3544(11) 0.4073(8) 0.5451(8) 0.151(6) Uani 1 1 d D U . . .
C71 C 0.6599(6) 0.0710(5) 0.2653(4) 0.078(3) Uani 1 1 d . . . . .
C034 C 0.9641(8) 0.0076(5) 0.2690(4) 0.083(3) Uani 1 1 d . . . . .
H034 H 1.015030 -0.001788 0.257404 0.099 Uiso 1 1 calc R U . . .
C8 C 0.6344(7) 0.2325(5) 0.0967(4) 0.081(3) Uani 1 1 d . . . . .
C18 C 1.0241(6) 0.5270(5) 0.1581(4) 0.082(3) Uani 1 1 d . . . . .
H18 H 1.063304 0.537255 0.173992 0.099 Uiso 1 1 calc DR U . . .
C10 C 0.7401(7) 0.2615(5) 0.0242(4) 0.081(3) Uani 1 1 d . . . . .
H10 H 0.777025 0.272187 -0.000820 0.098 Uiso 1 1 calc R U . . .
C33 C 0.7034(7) 0.3335(6) 0.5683(5) 0.087(3) Uani 1 1 d . . . . .
H33 H 0.673939 0.365089 0.574958 0.104 Uiso 1 1 calc R U . . .
C27 C 0.4155(7) 0.3826(6) 0.5103(5) 0.095(4) Uani 1 1 d . U . . .
C041 C 1.0691(8) 0.5849(6) 0.0687(6) 0.109(5) Uani 1 1 d . . . . .
C107 C 0.8840(6) 0.3622(5) 0.4428(4) 0.109(4) Uani 1 1 d G U . . .
C82 C 0.9242(6) 0.3182(4) 0.4879(5) 0.142(6) Uani 1 1 d G U . . .
H82 H 0.941326 0.279857 0.489896 0.170 Uiso 1 1 calc R U . . .
C87 C 0.9392(6) 0.3303(5) 0.5300(3) 0.148(6) Uani 1 1 d G U . . .
H87 H 0.966604 0.300246 0.560790 0.178 Uiso 1 1 calc R U . . .
C96 C 0.9140(7) 0.3864(6) 0.5271(4) 0.171(7) Uani 1 1 d G U . . .
H96 H 0.924299 0.394663 0.555844 0.205 Uiso 1 1 calc R U . . .
C89 C 0.8739(7) 0.4304(5) 0.4820(5) 0.172(7) Uani 1 1 d G U . . .
H89 H 0.856715 0.468692 0.480003 0.206 Uiso 1 1 calc R U . . .
C88 C 0.8589(6) 0.4182(4) 0.4399(4) 0.135(5) Uani 1 1 d G U . . .
H88 H 0.831436 0.448304 0.409108 0.162 Uiso 1 1 calc R U . . .
C59 C 0.6135(12) -0.0614(10) 0.2311(10) 0.226(8) Uani 1 1 d D U . . .
H59A H 0.616900 -0.070129 0.267942 0.339 Uiso 1 1 d R U . . .
H59B H 0.666550 -0.060049 0.218592 0.339 Uiso 1 1 d R U . . .
H59C H 0.594170 -0.091609 0.225252 0.339 Uiso 1 1 d R U . . .
C38 C 0.7525(7) 0.2844(6) 0.6086(5) 0.093(4) Uani 1 1 d . . . . .
C120 C 0.5733(12) 0.7870(7) 0.1455(8) 0.171(6) Uani 1 1 d . U . . .
H12A H 0.629980 0.786899 0.141357 0.257 Uiso 1 1 d R U . . .
H12B H 0.542520 0.826709 0.136467 0.257 Uiso 1 1 d R U . . .
H12C H 0.553720 0.771189 0.122927 0.257 Uiso 1 1 d R U . . .
C121 C 0.4744(12) 0.7607(8) 0.2045(9) 0.188(6) Uani 1 1 d . U . . .
H12D H 0.449214 0.743591 0.185182 0.282 Uiso 1 1 d R U . . .
H12E H 0.452934 0.802700 0.189902 0.282 Uiso 1 1 d R U . . .
H12F H 0.463194 0.744250 0.240552 0.282 Uiso 1 1 d R U . . .
C108 C 0.9554(10) -0.0934(6) 0.2897(7) 0.120(4) Uani 1 1 d . U . . .
C122 C 0.5982(12) 0.7656(8) 0.2388(8) 0.171(5) Uani 1 1 d . U . . .
H12G H 0.573577 0.749673 0.270945 0.256 Uiso 1 1 calc R U . . .
H12H H 0.588847 0.807680 0.227204 0.256 Uiso 1 1 calc R U . . .
H12I H 0.655854 0.748558 0.244398 0.256 Uiso 1 1 calc R U . . .
C66 C 0.6981(13) 0.2634(10) 0.6889(8) 0.196(7) Uani 1 1 d . U . . .
H66A H 0.645763 0.290630 0.677074 0.295 Uiso 1 1 d R U . . .
H66B H 0.710033 0.253210 0.725574 0.295 Uiso 1 1 d R U . . .
H66C H 0.697223 0.228430 0.683464 0.295 Uiso 1 1 d R U . . .
C24 C 0.9213(10) 0.5917(8) 0.3087(7) 0.133(5) Uani 1 1 d D U . . .
C1 C 0.6703(11) 0.2350(9) -0.0370(7) 0.132(5) Uani 1 1 d . U . . .
C76 C 0.9569(15) 0.6276(12) 0.3303(12) 0.254(8) Uani 1 1 d D U . . .
C65 C 0.7576(12) 0.2872(10) 0.6618(7) 0.147(5) Uani 1 1 d . U . . .
C117 C 1.0236(11) 0.6437(8) 0.0393(8) 0.188(9) Uani 1 1 d . U . . .
H11M H 1.056469 0.664818 0.013713 0.282 Uiso 1 1 calc DR U . . .
H11N H 1.008597 0.663205 0.062480 0.282 Uiso 1 1 calc R U . . .
H11O H 0.975266 0.642802 0.021812 0.282 Uiso 1 1 calc R U . . .
C052 C 0.7608(11) 0.7093(7) -0.0368(7) 0.175(9) Uani 1 1 d . . . . .
H05D H 0.775797 0.722690 -0.011123 0.263 Uiso 1 1 calc R U . . .
H05E H 0.757537 0.740047 -0.071234 0.263 Uiso 1 1 calc R U . . .
H05F H 0.801213 0.675033 -0.034468 0.263 Uiso 1 1 calc R U . . .
C118 C 1.1346(12) 0.5988(9) 0.0918(7) 0.214(10) Uani 1 1 d . U . . .
H11P H 1.138058 0.639074 0.073181 0.321 Uiso 1 1 d DR U . . .
H11Q H 1.186998 0.573024 0.094771 0.321 Uiso 1 1 d R U . . .
H11R H 1.118208 0.593114 0.126241 0.321 Uiso 1 1 d DR U . . .
C99 C 1.1158(11) 0.5566(8) 0.0364(7) 0.151(6) Uani 1 1 d . U . . .
H99A H 1.084950 0.569003 0.003399 0.226 Uiso 1 1 calc R U . . .
H99B H 1.125685 0.514435 0.054517 0.226 Uiso 1 1 calc R U . . .
H99C H 1.166941 0.568019 0.030528 0.226 Uiso 1 1 calc R U . . .
C61 C 0.4884(11) -0.0177(9) 0.2296(9) 0.210(7) Uani 1 1 d D U . . .
H61A H 0.462189 -0.037853 0.213890 0.314 Uiso 1 1 calc R U . . .
H61B H 0.450589 0.017482 0.227703 0.314 Uiso 1 1 calc R U . . .
H61C H 0.505984 -0.043117 0.265668 0.314 Uiso 1 1 calc R U . . .
C62 C 0.5327(14) 0.0086(9) 0.1482(7) 0.206(7) Uani 1 1 d D U . . .
H62A H 0.576208 0.022374 0.128231 0.309 Uiso 1 1 calc R U . . .
H62B H 0.482681 0.038197 0.134767 0.309 Uiso 1 1 calc R U . . .
H62C H 0.526857 -0.027038 0.145463 0.309 Uiso 1 1 calc R U . . .
C124 C 0.5519(15) -0.0036(8) 0.2044(8) 0.179(6) Uani 1 1 d D U . . .
C4 C 0.7412(11) 0.1990(9) -0.0438(7) 0.157(6) Uani 1 1 d . U . . .
H4A H 0.748862 0.159800 -0.016925 0.235 Uiso 1 1 calc R U . . .
H4B H 0.787345 0.214741 -0.041453 0.235 Uiso 1 1 calc R U . . .
H4C H 0.735928 0.197727 -0.077568 0.235 Uiso 1 1 calc R U . . .
C2 C 0.6111(11) 0.1994(9) -0.0372(7) 0.162(6) Uani 1 1 d . U . . .
H2A H 0.620199 0.186257 -0.065156 0.243 Uiso 1 1 calc R U . . .
H2B H 0.556492 0.223096 -0.042320 0.243 Uiso 1 1 calc R U . . .
H2C H 0.618157 0.165755 -0.004301 0.243 Uiso 1 1 calc R U . . .
C3 C 0.6374(12) 0.2905(9) -0.0793(7) 0.169(6) Uani 1 1 d . U . . .
H3A H 0.680945 0.305753 -0.098132 0.253 Uiso 1 1 calc R U . . .
H3B H 0.608275 0.317837 -0.065643 0.253 Uiso 1 1 calc R U . . .
H3C H 0.600708 0.285370 -0.102485 0.253 Uiso 1 1 calc R U . . .
C64 C 0.4767(6) 0.1830(6) 0.3370(4) 0.076(3) Uani 1 1 d . . . . .
C67 C 0.7630(12) 0.3472(9) 0.6573(7) 0.173(6) Uani 1 1 d . U . . .
H67A H 0.817721 0.351899 0.651271 0.259 Uiso 1 1 calc R U . . .
H67B H 0.748659 0.351377 0.689270 0.259 Uiso 1 1 calc R U . . .
H67C H 0.726007 0.376908 0.628603 0.259 Uiso 1 1 calc R U . . .
C58 C 1.0258(12) 0.1547(11) 0.0173(9) 0.247(9) Uani 1 1 d D U . . .
H58A H 1.026702 0.117470 0.015628 0.370 Uiso 1 1 calc R U . . .
H58B H 1.043483 0.180342 -0.014478 0.370 Uiso 1 1 calc R U . . .
H58C H 0.971309 0.172472 0.021511 0.370 Uiso 1 1 calc DR U . . .
C90 C 1.0167(4) 0.3392(4) 0.1847(4) 0.083(3) Uani 1 1 d G U . . .
C91 C 1.0771(5) 0.3561(4) 0.2033(3) 0.121(5) Uani 1 1 d G U . . .
H91 H 1.081604 0.350184 0.238443 0.145 Uiso 1 1 calc R U . . .
C92 C 1.1310(5) 0.3816(4) 0.1705(5) 0.128(5) Uani 1 1 d G U . . .
H92 H 1.172286 0.393148 0.183250 0.154 Uiso 1 1 calc R U . . .
C93 C 1.1244(6) 0.3902(4) 0.1191(4) 0.156(7) Uani 1 1 d G U . . .
H93 H 1.161266 0.407655 0.096732 0.188 Uiso 1 1 calc R U . . .
C94 C 1.0640(7) 0.3733(5) 0.1005(3) 0.166(7) Uani 1 1 d G U . . .
H94 H 1.059562 0.379197 0.065406 0.199 Uiso 1 1 calc R U . . .
C95 C 1.0102(5) 0.3478(4) 0.1333(4) 0.126(6) Uani 1 1 d G . . . .
H95 H 0.968878 0.336232 0.120599 0.151 Uiso 1 1 calc R U . . .
O2A O 0.5707(9) 0.4262(6) 0.2516(6) 0.068(4) Uani 0.5 1 d D . P A 2
C113 C 0.9444(16) 0.6124(13) 0.3843(12) 0.261(9) Uani 1 1 d . U . . .
H11S H 0.892589 0.602117 0.391207 0.391 Uiso 1 1 d R U . . .
H11T H 0.948099 0.642057 0.396917 0.391 Uiso 1 1 d R U . . .
H11U H 0.987499 0.577927 0.401897 0.391 Uiso 1 1 d R U . . .
C75 C 1.0453(16) 0.6137(12) 0.3266(12) 0.274(10) Uani 1 1 d D U . . .
H75A H 1.074123 0.574730 0.349776 0.411 Uiso 1 1 d R U . . .
H75B H 1.062423 0.642350 0.336056 0.411 Uiso 1 1 d R U . . .
H75C H 1.056903 0.620330 0.291156 0.411 Uiso 1 1 d R U . . .
C125 C 0.9159(17) 0.6876(12) 0.2950(12) 0.286(11) Uani 1 1 d D U . . .
H12J H 0.903296 0.710223 0.257913 0.428 Uiso 1 1 d R U . . .
H12K H 0.949067 0.705693 0.308773 0.428 Uiso 1 1 d R U . . .
H12L H 0.866206 0.686253 0.311933 0.428 Uiso 1 1 d R U . . .

loop_
_atom_site_aniso_label
_atom_site_aniso_U_11
_atom_site_aniso_U_22
_atom_site_aniso_U_33
_atom_site_aniso_U_23
_atom_site_aniso_U_13
_atom_site_aniso_U_12
Cu12 0.0716(9) 0.0807(10) 0.0528(10) -0.0165(8) 0.0129(7) -0.0258(8)
Cu7 0.0604(9) 0.0775(10) 0.0704(11) -0.0198(9) 0.0054(8) -0.0203(7)
Cu9 0.0658(9) 0.0768(10) 0.0699(11) -0.0210(9) 0.0113(8) -0.0227(8)
Cu1 0.0608(8) 0.0698(9) 0.0511(9) -0.0121(8) 0.0148(7) -0.0224(7)
Cu8 0.0565(8) 0.0788(10) 0.0557(10) -0.0120(8) 0.0136(7) -0.0244(7)
Cu3 0.0550(8) 0.0746(10) 0.0519(9) -0.0086(8) 0.0107(7) -0.0147(7)
Cu2 0.0558(8) 0.0829(11) 0.0563(10) -0.0208(8) 0.0124(7) -0.0125(7)
Cu4 0.0481(8) 0.0814(10) 0.0552(9) 0.0010(8) 0.0069(7) -0.0195(7)
Cu5 0.0485(8) 0.0845(11) 0.0574(10) 0.0007(8) 0.0078(7) -0.0215(7)
Cu10 0.0666(9) 0.0711(10) 0.0581(10) -0.0147(8) 0.0169(7) -0.0185(7)
Cu11 0.0601(9) 0.0837(11) 0.0587(10) -0.0220(8) 0.0144(7) -0.0161(7)
Cu6 0.0618(9) 0.0771(10) 0.0567(10) -0.0061(8) 0.0040(7) -0.0260(7)
Cl1 0.098(2) 0.115(3) 0.091(2) -0.021(2) 0.0040(18) -0.0228(19)
Cl2 0.095(2) 0.118(3) 0.092(2) -0.020(2) 0.0120(18) -0.0283(19)
Cl3 0.114(3) 0.142(3) 0.100(3) -0.035(2) 0.011(2) -0.045(2)
S10 0.0556(14) 0.0712(16) 0.0526(16) -0.0125(13) 0.0067(11) -0.0134(11)
S11 0.0481(13) 0.0702(16) 0.0616(17) -0.0172(13) 0.0146(11) -0.0189(11)
S7 0.0595(15) 0.0785(17) 0.0553(16) -0.0101(14) 0.0034(12) -0.0195(12)
S12 0.0705(16) 0.0614(15) 0.0673(18) -0.0195(14) 0.0159(13) -0.0167(12)
S6 0.0503(14) 0.0911(19) 0.0723(19) -0.0232(16) 0.0124(12) -0.0257(13)
S9 0.0634(15) 0.0626(16) 0.082(2) -0.0196(15) 0.0012(14) -0.0151(12)
S8 0.0721(17) 0.097(2) 0.0568(18) -0.0294(16) 0.0102(13) -0.0145(14)
S1 0.0681(16) 0.0802(19) 0.083(2) -0.0264(16) 0.0263(15) -0.0211(14)
S5 0.0799(18) 0.099(2) 0.0531(17) -0.0279(16) 0.0157(14) -0.0257(15)
S2 0.0877(19) 0.0761(18) 0.0620(18) -0.0140(15) 0.0325(15) -0.0308(14)
S3 0.0750(17) 0.101(2) 0.0632(18) -0.0248(17) 0.0135(14) -0.0349(15)
S4 0.092(2) 0.096(2) 0.0554(18) -0.0131(16) 0.0232(15) -0.0427(16)
P00J 0.0481(14) 0.0824(19) 0.0534(17) -0.0070(15) 0.0072(12) -0.0176(12)
P0K 0.0516(14) 0.0677(17) 0.066(2) -0.0085(15) 0.0026(13) -0.0125(12)
P00M 0.0516(15) 0.088(2) 0.0590(19) -0.0258(16) 0.0116(12) -0.0206(13)
P00N 0.0551(15) 0.0777(19) 0.070(2) -0.0196(16) 0.0124(13) -0.0173(13)
P00S 0.0555(15) 0.0821(19) 0.0605(19) -0.0197(16) 0.0105(13) -0.0027(13)
P00U 0.0698(18) 0.081(2) 0.074(2) -0.0177(17) -0.0138(15) -0.0196(15)
Na1 0.081(3) 0.109(4) 0.090(3) -0.024(3) 0.012(2) -0.026(3)
Na2 0.097(3) 0.095(3) 0.101(4) -0.022(3) 0.007(3) -0.028(3)
O1 0.140(11) 0.306(19) 0.263(18) 0.009(15) -0.039(11) -0.117(12)
O01A 0.063(4) 0.059(4) 0.072(5) -0.019(4) 0.004(3) -0.017(3)
O01B 0.061(4) 0.071(4) 0.072(5) -0.023(4) -0.005(3) -0.010(3)
O01C 0.061(4) 0.090(5) 0.055(4) -0.025(4) 0.013(3) -0.010(3)
O01D 0.055(4) 0.098(5) 0.060(4) -0.031(4) 0.015(3) -0.021(3)
O01E 0.081(5) 0.091(5) 0.048(4) -0.019(4) 0.019(3) -0.040(4)
O01F 0.069(4) 0.067(4) 0.050(4) -0.011(3) 0.016(3) -0.023(3)
O01G 0.098(5) 0.068(5) 0.073(5) -0.025(4) 0.004(4) -0.005(4)
O01H 0.084(5) 0.073(5) 0.056(5) -0.013(4) 0.021(4) -0.013(4)
O01I 0.083(5) 0.087(5) 0.049(4) -0.029(4) 0.000(3) -0.011(4)
O01J 0.071(4) 0.082(5) 0.046(4) -0.011(4) 0.022(3) -0.020(4)
O01K 0.085(5) 0.072(5) 0.077(5) -0.007(4) 0.015(4) -0.031(4)
O01L 0.063(4) 0.133(7) 0.045(4) -0.036(4) 0.013(3) -0.020(4)
O01M 0.065(4) 0.092(5) 0.041(4) -0.014(4) 0.002(3) -0.009(4)
O01N 0.055(4) 0.101(5) 0.073(5) -0.042(5) 0.007(3) -0.001(4)
O01O 0.066(4) 0.068(4) 0.084(5) -0.011(4) 0.002(4) -0.007(3)
O01P 0.088(5) 0.080(5) 0.085(6) 0.007(4) -0.006(4) -0.037(4)
O01Q 0.064(4) 0.120(6) 0.043(4) 0.006(4) 0.008(3) -0.010(4)
O01R 0.062(4) 0.076(5) 0.133(8) 0.007(5) 0.027(5) -0.006(4)
O01S 0.064(4) 0.098(6) 0.143(7) -0.071(6) -0.035(4) -0.004(4)
O2 0.057(8) 0.093(9) 0.048(8) 0.024(6) -0.001(6) -0.023(7)
O7 0.192(12) 0.316(16) 0.256(15) -0.087(12) 0.076(11) -0.075(11)
O010 0.043(3) 0.083(5) 0.060(4) -0.004(4) 0.002(3) -0.024(3)
O011 0.055(4) 0.063(4) 0.076(5) -0.013(4) 0.023(3) -0.013(3)
O012 0.050(4) 0.076(4) 0.063(4) -0.028(4) 0.006(3) -0.016(3)
O013 0.043(3) 0.065(4) 0.060(4) -0.008(3) 0.018(3) -0.011(3)
O014 0.061(4) 0.081(5) 0.060(4) -0.027(4) 0.020(3) -0.034(3)
O015 0.054(4) 0.066(4) 0.059(5) -0.016(4) 0.001(3) -0.011(3)
O016 0.057(4) 0.077(5) 0.045(4) -0.012(4) 0.005(3) -0.012(3)
O017 0.065(4) 0.080(4) 0.042(4) -0.008(3) 0.013(3) -0.028(3)
O018 0.080(4) 0.061(4) 0.047(4) -0.011(4) 0.010(3) -0.020(3)
O019 0.051(4) 0.087(5) 0.053(4) -0.003(4) 0.010(3) -0.020(3)
C01T 0.054(6) 0.077(8) 0.064(7) -0.026(6) 0.022(5) -0.019(5)
C01U 0.049(5) 0.055(6) 0.058(6) -0.021(5) 0.010(5) -0.009(4)
C01V 0.056(6) 0.063(6) 0.055(6) -0.017(5) 0.004(5) -0.021(5)
C21 0.059(6) 0.084(8) 0.051(7) -0.017(6) 0.002(5) -0.019(6)
C30 0.063(6) 0.060(6) 0.045(6) -0.025(5) 0.024(5) -0.019(5)
C01Y 0.060(6) 0.084(8) 0.046(7) -0.020(6) 0.015(5) -0.025(6)
C31 0.061(6) 0.068(6) 0.045(6) -0.014(5) 0.013(5) -0.016(5)
C97 0.105(8) 0.133(8) 0.106(8) -0.053(7) 0.013(6) -0.040(7)
C02A 0.069(6) 0.075(7) 0.048(6) -0.026(6) 0.028(5) -0.030(5)
C44 0.069(6) 0.057(6) 0.061(7) -0.013(6) 0.010(5) -0.001(5)
C15 0.072(6) 0.064(6) 0.049(7) -0.009(5) 0.019(5) -0.025(5)
C32 0.051(6) 0.062(7) 0.081(9) -0.014(6) 0.005(5) -0.017(5)
C35 0.046(5) 0.064(7) 0.070(8) -0.007(6) 0.007(5) -0.022(5)
C02F 0.099(9) 0.058(7) 0.095(9) -0.031(7) 0.016(7) -0.020(6)
C14 0.076(7) 0.097(9) 0.045(7) -0.003(6) 0.023(6) -0.003(6)
C40 0.058(6) 0.068(7) 0.059(7) -0.001(6) 0.015(5) -0.011(5)
C12 0.072(7) 0.083(8) 0.055(7) -0.017(6) 0.005(5) -0.027(6)
C70 0.070(7) 0.099(9) 0.049(7) -0.024(7) 0.016(5) -0.031(6)
C20 0.068(7) 0.094(8) 0.076(8) -0.031(7) 0.009(6) -0.027(6)
C43 0.063(6) 0.057(6) 0.083(8) -0.014(6) 0.024(6) -0.017(5)
C17 0.055(6) 0.076(7) 0.054(7) -0.010(6) 0.007(5) -0.013(5)
C02N 0.084(7) 0.064(7) 0.049(7) -0.015(6) 0.005(5) -0.026(6)
C02O 0.057(6) 0.099(8) 0.038(6) -0.012(6) 0.011(5) -0.027(5)
C02P 0.096(9) 0.057(7) 0.099(10) -0.027(7) 0.030(7) -0.018(6)
C22 0.079(7) 0.082(8) 0.064(8) -0.031(6) 0.000(6) -0.017(6)
C02R 0.062(7) 0.107(9) 0.050(7) 0.002(7) 0.013(5) -0.017(6)
C11 0.092(8) 0.085(8) 0.054(7) -0.023(6) 0.031(6) -0.033(6)
C02T 0.083(7) 0.081(8) 0.068(8) -0.020(6) 0.020(6) -0.032(6)
C28 0.072(7) 0.076(7) 0.094(9) -0.045(7) 0.032(6) -0.030(6)
C39 0.067(7) 0.076(7) 0.079(9) -0.013(7) 0.006(6) -0.020(6)
C02W 0.057(6) 0.088(8) 0.046(6) -0.015(6) 0.022(5) -0.030(5)
C02X 0.098(9) 0.095(10) 0.067(8) -0.033(8) 0.013(7) -0.030(7)
C72 0.121(10) 0.093(9) 0.089(10) -0.034(8) 0.041(8) -0.060(8)
C7 0.104(9) 0.093(9) 0.066(9) -0.030(7) 0.002(7) -0.039(7)
C103 0.135(9) 0.145(9) 0.141(10) -0.050(7) 0.010(7) -0.056(8)
C13 0.067(7) 0.068(7) 0.087(9) -0.008(7) 0.020(6) -0.020(5)
C63 0.097(9) 0.085(8) 0.085(9) -0.036(7) 0.034(7) -0.039(7)
C03D 0.114(10) 0.104(11) 0.061(8) -0.034(8) 0.000(7) -0.051(8)
C03E 0.094(9) 0.085(9) 0.090(10) -0.016(8) 0.033(8) -0.030(7)
C26 0.093(9) 0.089(8) 0.076(9) -0.031(7) 0.016(7) -0.006(7)
C03G 0.063(7) 0.091(8) 0.071(8) -0.026(7) -0.003(6) -0.010(6)
C03J 0.106(10) 0.055(7) 0.124(13) -0.013(8) 0.029(9) -0.014(6)
C03K 0.088(8) 0.073(8) 0.083(9) -0.021(7) 0.035(7) -0.029(6)
C52 0.098(8) 0.085(8) 0.079(9) -0.011(7) 0.033(7) -0.040(6)
C03O 0.081(7) 0.056(6) 0.076(9) -0.011(6) 0.022(6) -0.021(6)
C46 0.098(9) 0.106(10) 0.047(7) 0.011(7) -0.007(6) -0.030(8)
C23 0.080(8) 0.150(12) 0.141(12) -0.109(11) 0.002(7) -0.026(8)
C74 0.147(12) 0.106(10) 0.065(8) -0.039(8) 0.033(8) -0.069(9)
C9 0.087(8) 0.113(10) 0.060(8) -0.039(7) 0.012(6) -0.029(7)
C19 0.059(7) 0.142(12) 0.182(15) -0.101(12) 0.010(8) -0.039(7)
C73 0.134(11) 0.092(9) 0.063(9) -0.027(7) 0.041(8) -0.054(8)
C03X 0.074(8) 0.112(10) 0.065(8) 0.015(7) 0.007(7) -0.027(7)
C47 0.158(14) 0.113(11) 0.080(10) 0.006(9) -0.018(9) -0.042(10)
C03Z 0.089(8) 0.054(6) 0.088(9) -0.025(6) 0.049(7) -0.028(5)
C34 0.146(9) 0.139(9) 0.151(10) -0.047(7) 0.005(8) -0.063(8)
C50 0.197(18) 0.213(19) 0.062(10) 0.002(11) 0.034(11) -0.124(15)
C49 0.116(11) 0.102(11) 0.104(12) 0.000(9) 0.008(9) 0.010(8)
C04G 0.086(9) 0.113(10) 0.101(10) 0.025(8) 0.015(8) -0.021(7)
C51 0.165(14) 0.164(14) 0.112(12) -0.048(11) 0.045(11) -0.116(12)
C123 0.190(9) 0.114(7) 0.185(10) -0.055(7) 0.014(9) -0.047(7)
C48 0.114(11) 0.155(14) 0.089(11) 0.020(10) 0.025(9) -0.053(10)
C115 0.146(13) 0.135(12) 0.218(16) -0.101(11) 0.004(12) -0.005(10)
C105 0.098(7) 0.101(7) 0.120(8) -0.026(6) 0.011(6) -0.049(6)
C112 0.163(13) 0.104(10) 0.218(16) -0.058(11) 0.076(11) -0.034(9)
C53 0.136(12) 0.133(13) 0.22(2) 0.009(14) 0.108(15) -0.039(9)
C05H 0.188(18) 0.22(2) 0.104(13) -0.006(13) 0.001(13) -0.065(16)
C114 0.179(14) 0.110(11) 0.189(16) -0.037(11) -0.005(13) -0.013(11)
C68 0.134(12) 0.274(17) 0.118(12) -0.094(12) -0.045(9) -0.035(12)
C69 0.117(8) 0.157(9) 0.133(9) -0.067(7) 0.024(7) -0.044(7)
C109 0.151(6) 0.165(6) 0.129(6) -0.047(5) -0.010(6) -0.065(5)
C110 0.169(7) 0.188(7) 0.152(7) -0.051(6) -0.002(6) -0.066(6)
C119 0.176(7) 0.184(7) 0.151(7) -0.049(6) 0.002(6) -0.063(6)
C5 0.166(7) 0.174(7) 0.137(7) -0.053(6) 0.001(6) -0.054(6)
C6 0.146(6) 0.155(6) 0.115(6) -0.055(5) -0.006(5) -0.056(5)
C41 0.132(6) 0.136(6) 0.103(6) -0.050(5) -0.016(5) -0.061(5)
C56 0.249(14) 0.220(11) 0.207(13) -0.116(11) 0.089(11) 0.011(11)
C111 0.221(13) 0.236(14) 0.218(14) -0.092(11) 0.107(11) -0.051(11)
C77 0.148(12) 0.136(12) 0.130(12) 0.014(10) 0.029(10) 0.002(8)
C78 0.225(17) 0.243(18) 0.179(16) -0.077(14) 0.038(14) 0.001(14)
C79 0.178(15) 0.238(17) 0.252(18) -0.127(14) 0.066(14) -0.062(13)
C80 0.232(16) 0.154(13) 0.215(16) -0.116(13) 0.076(13) -0.025(12)
C81 0.108(7) 0.108(8) 0.100(8) -0.029(6) 0.035(6) -0.034(6)
C55 0.212(9) 0.208(9) 0.193(9) -0.097(8) 0.079(7) -0.026(7)
C020 0.050(5) 0.067(6) 0.045(6) -0.014(5) 0.017(4) -0.014(4)
C83 0.086(6) 0.081(6) 0.088(7) -0.030(6) 0.039(6) -0.020(5)
C84 0.110(8) 0.119(7) 0.154(8) -0.046(6) 0.007(7) -0.022(6)
C85 0.161(10) 0.160(9) 0.167(9) -0.035(7) 0.026(8) -0.034(7)
C86 0.177(10) 0.171(9) 0.188(10) -0.049(8) 0.063(8) -0.044(8)
C98 0.220(12) 0.204(11) 0.224(11) -0.085(8) 0.046(9) -0.041(8)
C57 0.237(13) 0.212(10) 0.245(11) -0.121(9) 0.009(9) -0.033(8)
C60 0.134(9) 0.162(9) 0.181(9) -0.081(8) 0.007(8) -0.030(7)
C36 0.063(6) 0.066(7) 0.084(9) -0.032(7) 0.017(6) -0.025(5)
C25 0.085(7) 0.065(6) 0.041(6) -0.019(5) 0.014(5) -0.011(5)
C16 0.044(5) 0.069(7) 0.079(8) -0.008(6) 0.016(5) -0.010(5)
C45 0.073(7) 0.067(7) 0.073(8) -0.012(6) 0.025(6) -0.017(5)
C025 0.057(6) 0.072(7) 0.072(8) -0.031(6) 0.011(5) -0.016(5)
C026 0.069(6) 0.060(6) 0.035(6) 0.001(5) 0.006(5) -0.019(4)
C027 0.101(8) 0.073(7) 0.035(6) -0.015(5) 0.002(6) -0.022(6)
C028 0.095(8) 0.064(6) 0.051(7) -0.004(5) 0.020(6) -0.045(6)
C42 0.043(5) 0.074(7) 0.048(6) -0.015(6) 0.009(4) -0.015(5)
C29 0.111(8) 0.099(8) 0.123(9) -0.015(6) 0.033(7) -0.010(6)
C104 0.095(9) 0.082(8) 0.067(8) -0.017(7) 0.029(7) 0.014(7)
C106 0.074(6) 0.090(7) 0.119(8) -0.030(6) 0.028(6) 0.005(5)
C102 0.149(10) 0.157(10) 0.177(11) -0.052(8) 0.035(8) -0.024(8)
C101 0.137(9) 0.129(9) 0.165(10) -0.047(8) 0.028(8) -0.001(7)
C54 0.156(10) 0.158(10) 0.172(11) -0.044(8) 0.032(8) -0.029(8)
C031 0.078(8) 0.099(9) 0.074(8) -0.022(7) 0.031(6) -0.044(7)
C37 0.078(7) 0.078(8) 0.073(9) -0.039(7) 0.005(6) -0.010(6)
C100 0.142(9) 0.169(10) 0.159(10) -0.085(8) 0.056(8) -0.033(7)
C71 0.073(7) 0.102(9) 0.063(8) -0.030(7) 0.040(6) -0.039(6)
C034 0.111(9) 0.075(8) 0.071(8) -0.041(7) 0.028(7) -0.019(7)
C8 0.082(8) 0.103(9) 0.050(7) -0.015(7) 0.028(6) -0.036(7)
C18 0.077(7) 0.090(8) 0.068(8) -0.009(7) 0.017(6) -0.039(6)
C10 0.111(9) 0.095(9) 0.043(7) -0.029(6) 0.021(6) -0.032(7)
C33 0.087(8) 0.098(9) 0.065(9) -0.025(7) 0.002(7) -0.015(7)
C27 0.073(8) 0.115(10) 0.104(10) -0.047(9) 0.035(7) -0.028(7)
C041 0.110(10) 0.103(10) 0.095(10) -0.012(9) 0.061(9) -0.039(8)
C107 0.087(7) 0.128(8) 0.098(8) -0.035(6) -0.025(6) -0.019(6)
C82 0.132(9) 0.155(9) 0.138(10) -0.044(7) 0.007(7) -0.062(7)
C87 0.152(9) 0.166(10) 0.140(10) -0.063(8) -0.005(7) -0.062(8)
C96 0.171(11) 0.191(11) 0.150(10) -0.078(8) 0.017(8) -0.024(8)
C89 0.178(11) 0.173(11) 0.168(10) -0.089(8) -0.001(8) -0.005(8)
C88 0.133(9) 0.130(9) 0.141(9) -0.057(7) -0.026(7) -0.023(7)
C59 0.264(13) 0.190(12) 0.252(14) -0.109(11) -0.017(11) -0.067(10)
C38 0.088(9) 0.118(11) 0.069(9) -0.039(8) -0.007(7) -0.014(8)
C120 0.203(10) 0.112(9) 0.184(11) -0.038(8) 0.018(10) -0.048(8)
C121 0.196(11) 0.131(9) 0.212(11) -0.047(9) 0.028(10) -0.029(9)
C108 0.128(10) 0.088(8) 0.172(12) -0.074(8) 0.044(8) -0.039(7)
C122 0.214(11) 0.129(9) 0.179(11) -0.077(8) 0.001(9) -0.030(8)
C66 0.202(13) 0.272(14) 0.154(12) -0.104(11) 0.039(11) -0.097(11)
C24 0.120(8) 0.144(9) 0.154(10) -0.073(7) 0.021(7) -0.040(7)
C1 0.144(11) 0.175(11) 0.104(9) -0.083(8) 0.029(8) -0.042(9)
C76 0.254(11) 0.260(11) 0.295(12) -0.135(9) -0.009(8) -0.105(9)
C65 0.149(11) 0.225(13) 0.123(10) -0.122(10) 0.021(8) -0.057(10)
C117 0.160(13) 0.144(13) 0.211(16) -0.004(11) 0.084(12) -0.071(11)
C052 0.164(16) 0.128(14) 0.166(18) 0.018(12) 0.058(14) -0.049(12)
C118 0.193(15) 0.236(17) 0.240(18) -0.076(13) 0.048(13) -0.145(14)
C99 0.166(13) 0.150(12) 0.141(13) -0.050(10) 0.069(11) -0.066(10)
C61 0.219(11) 0.214(12) 0.248(13) -0.105(11) 0.041(10) -0.132(10)
C62 0.254(13) 0.181(12) 0.218(10) -0.087(10) 0.005(11) -0.108(10)
C124 0.202(9) 0.170(8) 0.202(9) -0.088(7) 0.016(7) -0.093(7)
C4 0.165(12) 0.210(13) 0.119(10) -0.096(10) 0.018(9) -0.033(10)
C2 0.182(12) 0.217(13) 0.125(10) -0.105(10) 0.029(9) -0.053(10)
C3 0.196(12) 0.193(13) 0.116(11) -0.074(10) -0.016(10) -0.016(11)
C64 0.057(6) 0.125(10) 0.062(7) -0.051(7) 0.022(5) -0.031(6)
C67 0.200(14) 0.246(17) 0.149(13) -0.144(13) 0.029(11) -0.081(13)
C58 0.246(14) 0.259(14) 0.214(13) -0.106(12) 0.058(10) 0.007(12)
C90 0.066(6) 0.082(6) 0.091(7) -0.026(6) 0.012(5) -0.018(5)
C91 0.096(7) 0.131(8) 0.139(9) -0.048(7) 0.030(7) -0.045(6)
C92 0.117(8) 0.116(8) 0.159(10) -0.053(7) 0.033(7) -0.047(7)
C93 0.152(10) 0.146(10) 0.166(10) -0.058(8) 0.056(8) -0.034(8)
C94 0.150(10) 0.175(11) 0.164(11) -0.066(8) 0.037(8) -0.027(8)
C95 0.096(10) 0.171(15) 0.100(12) -0.035(11) 0.058(9) -0.049(9)
O2A 0.067(10) 0.057(9) 0.070(11) -0.016(9) 0.016(8) -0.013(8)
C113 0.259(18) 0.305(18) 0.313(15) -0.215(16) -0.019(15) -0.079(15)
C75 0.262(13) 0.289(15) 0.326(16) -0.145(12) -0.006(12) -0.131(12)
C125 0.272(18) 0.241(15) 0.37(2) -0.107(15) -0.014(16) -0.143(14)

loop_
_atom_type_symbol
_atom_type_description
_atom_type_scat_dispersion_real
_atom_type_scat_dispersion_imag
_atom_type_scat_source
C C 0.0137 0.0067 'International Tables Vol C Tables 4.2.6.8 and 6.1.1.4'
Cl Cl 0.3281 0.5435 'International Tables Vol C Tables 4.2.6.8 and 6.1.1.4'
Cu Cu -2.7974 3.6876 'International Tables Vol C Tables 4.2.6.8 and 6.1.1.4'
H H 0.0000 0.0000 'International Tables Vol C Tables 4.2.6.8 and 6.1.1.4'
Na Na 0.1104 0.0938 'International Tables Vol C Tables 4.2.6.8 and 6.1.1.4'
O O 0.0389 0.0241 'International Tables Vol C Tables 4.2.6.8 and 6.1.1.4'
P P 0.2543 0.3332 'International Tables Vol C Tables 4.2.6.8 and 6.1.1.4'
S S 0.2925 0.4295 'International Tables Vol C Tables 4.2.6.8 and 6.1.1.4'

loop_
_geom_angle_atom_site_label_1
_geom_angle_atom_site_label_2
_geom_angle_atom_site_label_3
_geom_angle
_geom_angle_site_symmetry_1
_geom_angle_site_symmetry_3
_geom_angle_publ_flag
S3 Cu12 Na2 120.44(12) . . ?
O01E Cu12 S3 82.3(2) . . ?
O01E Cu12 Na2 124.6(2) . . ?
O01F Cu12 S3 83.5(2) . . ?
O01F Cu12 Na2 136.0(2) . . ?
O01F Cu12 O01E 92.6(3) . . ?
O01L Cu12 S3 93.1(2) . . ?
O01L Cu12 Na2 58.6(3) . . ?
O01L Cu12 O01E 175.4(3) . . ?
O01L Cu12 O01F 86.0(3) . . ?
O01O Cu12 S3 110.7(2) . . ?
O01O Cu12 Na2 36.9(2) . . ?
O01O Cu12 O01E 89.2(3) . . ?
O01O Cu12 O01F 165.8(3) . . ?
O01O Cu12 O01L 93.3(3) . . ?
Cl3 Cu7 S5 160.50(14) . . ?
O01A Cu7 Cl3 91.3(2) . . ?
O01A Cu7 S5 103.5(2) . . ?
O01A Cu7 O01B 78.9(3) . . ?
O01B Cu7 Cl3 88.9(2) . . ?
O01B Cu7 S5 106.2(2) . . ?
O01H Cu7 Cl3 85.3(2) . . ?
O01H Cu7 S5 81.0(2) . . ?
O01H Cu7 O01A 173.8(3) . . ?
O01H Cu7 O01B 95.8(3) . . ?
O01H Cu7 O017 92.0(3) . . ?
O017 Cu7 Cl3 85.5(2) . . ?
O017 Cu7 S5 81.14(18) . . ?
O017 Cu7 O01A 92.9(3) . . ?
O017 Cu7 O01B 170.1(3) . . ?
Cl1 Cu9 S4 162.17(13) . . ?
O01A Cu9 Cl1 90.5(2) . . ?
O01A Cu9 S4 102.9(2) . . ?
O01B Cu9 Cl1 89.7(2) . . ?
O01B Cu9 S4 104.1(2) . . ?
O01B Cu9 O01A 79.3(3) . . ?
O01B Cu9 O01E 93.0(3) . . ?
O01B Cu9 O01J 174.3(3) . . ?
O01E Cu9 Cl1 87.4(2) . . ?
O01E Cu9 S4 80.8(2) . . ?
O01E Cu9 O01A 172.0(3) . . ?
O01E Cu9 O01J 91.2(3) . . ?
O01J Cu9 Cl1 86.7(2) . . ?
O01J Cu9 S4 80.3(2) . . ?
O01J Cu9 O01A 96.4(3) . . ?
Cl2 Cu1 Na2 85.59(11) . . ?
S11 Cu1 Cl2 156.83(11) . . ?
S11 Cu1 Na2 117.54(11) . . ?
O01I Cu1 Cl2 87.9(2) . . ?
O01I Cu1 S11 109.0(2) . . ?
O01I Cu1 Na2 38.9(2) . . ?
O01I Cu1 O01P 91.3(3) . . ?
O01I Cu1 O012 167.8(3) . . ?
O01I Cu1 O013 89.4(3) . . ?
O01P Cu1 Cl2 100.9(2) . . ?
O01P Cu1 S11 94.5(2) . . ?
O01P Cu1 Na2 54.0(3) . . ?
O012 Cu1 Cl2 80.4(2) . . ?
O012 Cu1 S11 83.23(19) . . ?
O012 Cu1 Na2 135.3(2) . . ?
O012 Cu1 O01P 87.4(3) . . ?
O012 Cu1 O013 92.4(3) . . ?
O013 Cu1 Cl2 81.40(17) . . ?
O013 Cu1 S11 83.05(17) . . ?
O013 Cu1 Na2 127.1(2) . . ?
O013 Cu1 O01P 177.6(3) . . ?
Cl3 Cu8 Na1 84.32(11) . . ?
S6 Cu8 Cl3 156.62(12) . . ?
S6 Cu8 Na1 119.02(10) . . ?
O01G Cu8 Cl3 86.1(2) . . ?
O01G Cu8 S6 111.0(2) . . ?
O01G Cu8 Na1 38.1(2) . . ?
O01G Cu8 O01Q 92.9(3) . . ?
O01G Cu8 O014 165.6(3) . . ?
O01G Cu8 O017 89.9(3) . . ?
O01Q Cu8 Cl3 101.7(2) . . ?
O01Q Cu8 S6 93.5(2) . . ?
O01Q Cu8 Na1 56.4(3) . . ?
O014 Cu8 Cl3 80.0(2) . . ?
O014 Cu8 S6 83.40(18) . . ?
O014 Cu8 Na1 135.2(2) . . ?
O014 Cu8 O01Q 86.2(3) . . ?
O014 Cu8 O017 91.6(3) . . ?
O017 Cu8 Cl3 80.79(19) . . ?
O017 Cu8 S6 83.40(19) . . ?
O017 Cu8 Na1 126.8(2) . . ?
O017 Cu8 O01Q 176.4(3) . . ?
Cl2 Cu3 Na1 83.85(11) . . ?
S10 Cu3 Cl2 154.86(11) . . ?
S10 Cu3 Na1 121.17(10) . . ?
O01N Cu3 Cl2 101.6(2) . . ?
O01N Cu3 S10 96.6(2) . . ?
O01N Cu3 Na1 52.5(2) . . ?
O01N Cu3 O01R 90.5(3) . . ?
O01N Cu3 O015 178.7(3) . . ?
O01N Cu3 O018 87.7(3) . . ?
O01R Cu3 Cl2 88.7(3) . . ?
O01R Cu3 S10 108.5(3) . . ?
O01R Cu3 Na1 40.8(3) . . ?
O01R Cu3 O015 88.9(3) . . ?
O01R Cu3 O018 168.6(4) . . ?
O015 Cu3 Cl2 79.5(2) . . ?
O015 Cu3 S10 82.5(2) . . ?
O015 Cu3 Na1 127.3(2) . . ?
O015 Cu3 O018 93.1(3) . . ?
O018 Cu3 Cl2 80.7(2) . . ?
O018 Cu3 S10 82.9(2) . . ?
O018 Cu3 Na1 132.9(2) . . ?
Cl2 Cu2 S12 160.01(13) . . ?
O01C Cu2 Cl2 88.4(2) . . ?
O01C Cu2 S12 106.7(2) . . ?
O01C Cu2 O01D 79.6(3) . . ?
O01D Cu2 Cl2 91.5(2) . . ?
O01D Cu2 S12 103.9(2) . . ?
O013 Cu2 Cl2 86.10(19) . . ?
O013 Cu2 S12 80.57(18) . . ?
O013 Cu2 O01C 170.5(3) . . ?
O013 Cu2 O01D 92.9(3) . . ?
O013 Cu2 O018 91.7(3) . . ?
O018 Cu2 Cl2 84.8(2) . . ?
O018 Cu2 S12 80.75(19) . . ?
O018 Cu2 O01C 95.5(3) . . ?
O018 Cu2 O01D 174.0(3) . . ?
Cl2 Cu4 S9 161.65(11) . . ?
O010 Cu4 Cl2 89.5(2) . . ?
O010 Cu4 S9 104.9(2) . . ?
O012 Cu4 Cl2 85.7(2) . . ?
O012 Cu4 S9 80.9(2) . . ?
O012 Cu4 O010 173.1(3) . . ?
O015 Cu4 Cl2 85.5(2) . . ?
O015 Cu4 S9 82.5(2) . . ?
O015 Cu4 O010 92.6(2) . . ?
O015 Cu4 O012 92.0(2) . . ?
O015 Cu4 O019 171.4(3) . . ?
O019 Cu4 Cl2 91.9(2) . . ?
O019 Cu4 S9 101.9(2) . . ?
O019 Cu4 O010 79.1(2) . . ?
O019 Cu4 O012 96.1(2) . . ?
Cl3 Cu5 S8 162.34(12) . . ?
O010 Cu5 Cl3 89.6(2) . . ?
O010 Cu5 S8 103.6(2) . . ?
O010 Cu5 O014 97.2(2) . . ?
O010 Cu5 O016 170.9(3) . . ?
O010 Cu5 O019 79.5(2) . . ?
O014 Cu5 Cl3 86.2(2) . . ?
O014 Cu5 S8 80.6(2) . . ?
O014 Cu5 O019 175.6(3) . . ?
O016 Cu5 Cl3 85.8(2) . . ?
O016 Cu5 S8 82.6(2) . . ?
O016 Cu5 O014 90.3(3) . . ?
O016 Cu5 O019 92.7(2) . . ?
O019 Cu5 Cl3 90.8(2) . . ?
O019 Cu5 S8 103.0(2) . . ?
S1 Cu10 Na1 120.47(11) . . ?
O01J Cu10 S1 83.2(2) . . ?
O01J Cu10 Na1 136.5(2) . . ?
O01K Cu10 S1 93.5(2) . . ?
O01K Cu10 Na1 57.2(2) . . ?
O01K Cu10 O01J 87.9(3) . . ?
O01K Cu10 O01M 91.4(3) . . ?
O01K Cu10 O011 176.8(3) . . ?
O01M Cu10 S1 110.7(2) . . ?
O01M Cu10 Na1 36.5(2) . . ?
O01M Cu10 O01J 166.1(3) . . ?
O01M Cu10 O011 89.7(3) . . ?
O011 Cu10 S1 83.3(2) . . ?
O011 Cu10 Na1 124.5(2) . . ?
O011 Cu10 O01J 91.8(3) . . ?
Cl1 Cu11 S2 161.90(13) . . ?
O01C Cu11 Cl1 89.4(2) . . ?
O01C Cu11 S2 105.0(2) . . ?
O01D Cu11 Cl1 89.6(2) . . ?
O01D Cu11 S2 103.6(2) . . ?
O01D Cu11 O01C 79.9(3) . . ?
O01D Cu11 O01F 95.5(3) . . ?
O01F Cu11 Cl1 85.8(2) . . ?
O01F Cu11 S2 80.7(2) . . ?
O01F Cu11 O01C 173.3(3) . . ?
O011 Cu11 Cl1 87.1(2) . . ?
O011 Cu11 S2 81.3(2) . . ?
O011 Cu11 O01C 92.5(3) . . ?
O011 Cu11 O01D 171.8(3) . . ?
O011 Cu11 O01F 91.8(3) . . ?
Cl3 Cu6 Na2 83.91(11) . . ?
S7 Cu6 Cl3 154.46(11) . . ?
S7 Cu6 Na2 121.50(11) . . ?
O01H Cu6 Cl3 80.0(2) . . ?
O01H Cu6 S7 83.6(2) . . ?
O01H Cu6 Na2 132.1(2) . . ?
O01H Cu6 O2 175.7(5) . . ?
O01S Cu6 Cl3 100.5(2) . . ?
O01S Cu6 S7 98.4(3) . . ?
O01S Cu6 Na2 50.9(3) . . ?
O01S Cu6 O01H 88.3(3) . . ?
O01S Cu6 O2 94.4(6) . . ?
O01S Cu6 O016 179.3(3) . . ?
O2 Cu6 Cl3 96.2(4) . . ?
O2 Cu6 S7 99.3(5) . . ?
O2 Cu6 Na2 48.8(5) . . ?
O016 Cu6 Cl3 78.8(2) . . ?
O016 Cu6 S7 82.3(2) . . ?
O016 Cu6 Na2 128.7(2) . . ?
O016 Cu6 O01H 91.8(3) . . ?
O016 Cu6 O2 85.4(5) . . ?
O2A Cu6 Cl3 75.5(5) . . ?
O2A Cu6 S7 122.7(5) . . ?
O2A Cu6 Na2 36.0(5) . . ?
O2A Cu6 O01H 153.7(5) . . ?
O2A Cu6 O01S 86.9(5) . . ?
O2A Cu6 O016 92.7(5) . . ?
Cu9 Cl1 Cu11 120.89(17) . . ?
Cu3 Cl2 Cu1 119.08(13) . . ?
Cu2 Cl2 Cu1 75.38(9) . . ?
Cu2 Cl2 Cu3 75.23(10) . . ?
Cu4 Cl2 Cu1 75.25(11) . . ?
Cu4 Cl2 Cu3 76.91(11) . . ?
Cu4 Cl2 Cu2 121.66(14) . . ?
Cu7 Cl3 Cu8 75.86(10) . . ?
Cu7 Cl3 Cu6 74.50(11) . . ?
Cu8 Cl3 Cu6 118.83(14) . . ?
Cu5 Cl3 Cu7 121.26(16) . . ?
Cu5 Cl3 Cu8 74.89(11) . . ?
Cu5 Cl3 Cu6 76.94(13) . . ?
C43 S10 Cu3 90.9(4) . . ?
C43 S10 C36 104.0(4) . . ?
C36 S10 Cu3 93.1(4) . . ?
C01V S11 Cu1 92.4(3) . . ?
C31 S11 Cu1 90.8(3) . . ?
C31 S11 C01V 104.8(4) . . ?
C02N S7 Cu6 93.0(4) . . ?
C02N S7 C02O 102.7(5) . . ?
C02O S7 Cu6 90.5(4) . . ?
C44 S12 Cu2 92.2(3) . . ?
C44 S12 C020 99.7(5) . . ?
C020 S12 Cu2 91.8(3) . . ?
C20 S6 Cu8 90.6(3) . . ?
C20 S6 C17 104.3(5) . . ?
C17 S6 Cu8 93.1(3) . . ?
C32 S9 Cu4 93.7(4) . . ?
C32 S9 C25 100.0(4) . . ?
C25 S9 Cu4 92.4(4) . . ?
C22 S8 Cu5 93.1(4) . . ?
C22 S8 C025 100.4(5) . . ?
C025 S8 Cu5 91.3(4) . . ?
C03K S1 Cu10 91.1(4) . . ?
C03K S1 C031 105.7(5) . . ?
C031 S1 Cu10 92.5(4) . . ?
C15 S5 Cu7 93.4(3) . . ?
C15 S5 C027 98.7(5) . . ?
C027 S5 Cu7 91.8(3) . . ?
C02T S2 Cu11 92.5(4) . . ?
C71 S2 Cu11 93.9(4) . . ?
C71 S2 C02T 100.0(5) . . ?
C63 S3 Cu12 90.8(4) . . ?
C8 S3 Cu12 92.1(4) . . ?
C8 S3 C63 105.1(6) . . ?
C11 S4 Cu9 92.8(4) . . ?
C11 S4 C03Z 101.0(5) . . ?
C03Z S4 Cu9 93.2(4) . . ?
O01Q P00J Na1 65.2(4) . . ?
O01Q P00J O01R 108.7(5) . . ?
O01Q P00J O010 111.5(4) . . ?
O01Q P00J C107 112.8(5) . . ?
O01R P00J Na1 44.4(4) . . ?
O01R P00J O010 113.1(4) . . ?
O01R P00J C107 106.0(6) . . ?
O010 P00J Na1 122.0(3) . . ?
O010 P00J C107 104.6(5) . . ?
C107 P00J Na1 131.0(4) . . ?
O01P P0K Na2 61.7(4) . . ?
O01P P0K O019 114.6(4) . . ?
O01P P0K C84 116.5(5) . . ?
O01P P0K O2A 102.3(6) . . ?
O2 P0K Na2 55.2(7) . . ?
O2 P0K O01P 112.1(7) . . ?
O2 P0K O019 121.8(6) . . ?
O2 P0K C84 83.0(9) . . ?
O019 P0K Na2 127.2(3) . . ?
O019 P0K C84 104.7(6) . . ?
O019 P0K O2A 105.2(6) . . ?
C84 P0K Na2 124.4(5) . . ?
O2A P0K Na2 41.3(5) . . ?
O2A P0K C84 113.2(8) . . ?
O01D P00M Na2 124.8(3) . . ?
O01D P00M C64 103.3(5) . . ?
O01I P00M Na2 42.9(3) . . ?
O01I P00M O01D 113.0(4) . . ?
O01I P00M O01L 110.8(4) . . ?
O01I P00M C64 108.4(5) . . ?
O01L P00M Na2 68.3(3) . . ?
O01L P00M O01D 111.1(4) . . ?
O01L P00M C64 109.9(5) . . ?
C64 P00M Na2 129.7(4) . . ?
O01A P00N Na1 125.8(3) . . ?
O01A P00N C90 104.6(4) . . ?
O01G P00N Na1 42.7(3) . . ?
O01G P00N O01A 114.0(4) . . ?
O01G P00N O01K 109.5(4) . . ?
O01G P00N C90 108.2(5) . . ?
O01K P00N Na1 67.2(3) . . ?
O01K P00N O01A 111.6(4) . . ?
O01K P00N C90 108.7(4) . . ?
C90 P00N Na1 127.9(3) . . ?
O01C P00S Na1 124.8(3) . . ?
O01C P00S C104 104.6(4) . . ?
O01M P00S Na1 43.8(3) . . ?
O01M P00S O01C 113.7(4) . . ?
O01M P00S O01N 107.3(4) . . ?
O01M P00S C104 109.2(4) . . ?
O01N P00S Na1 63.9(3) . . ?
O01N P00S O01C 111.7(4) . . ?
O01N P00S C104 110.3(4) . . ?
C104 P00S Na1 129.3(3) . . ?
O01B P00U Na2 125.6(3) . . ?
O01B P00U C41 102.8(5) . . ?
O01O P00U Na2 45.1(3) . . ?
O01O P00U O01B 112.9(4) . . ?
O01O P00U C41 109.0(5) . . ?
O01S P00U Na2 63.9(4) . . ?
O01S P00U O01B 111.2(4) . . ?
O01S P00U O01O 108.7(5) . . ?
O01S P00U C41 112.2(5) . . ?
C41 P00U Na2 130.2(4) . . ?
Cu3 Na1 Cu8 103.31(13) . . ?
P00J Na1 Cu8 55.20(10) . . ?
P00J Na1 Cu3 55.42(9) . . ?
P00N Na1 Cu8 54.86(10) . . ?
P00N Na1 Cu3 135.22(15) . . ?
P00N Na1 P00J 108.76(16) . . ?
P00S Na1 Cu8 135.83(15) . . ?
P00S Na1 Cu3 55.85(10) . . ?
P00S Na1 P00J 109.99(15) . . ?
P00S Na1 P00N 109.64(17) . . ?
O1 Na1 Cu8 102.4(5) . . ?
O1 Na1 Cu3 117.1(5) . . ?
O1 Na1 P00J 99.6(6) . . ?
O1 Na1 P00N 106.3(5) . . ?
O1 Na1 P00S 121.7(5) . . ?
O1 Na1 O01G 102.1(5) . . ?
O1 Na1 O01K 103.2(6) . . ?
O1 Na1 O01M 121.2(6) . . ?
O1 Na1 O01N 110.2(4) . . ?
O1 Na1 O01Q 88.5(6) . . ?
O1 Na1 O01R 103.3(7) . . ?
O01G Na1 Cu8 30.2(2) . . ?
O01G Na1 Cu3 126.8(3) . . ?
O01G Na1 P00J 85.2(2) . . ?
O01G Na1 P00N 25.3(2) . . ?
O01G Na1 P00S 128.6(3) . . ?
O01G Na1 O01K 53.0(3) . . ?
O01G Na1 O01N 147.6(3) . . ?
O01G Na1 O01Q 63.3(3) . . ?
O01G Na1 O01R 108.8(3) . . ?
O01K Na1 Cu8 82.76(17) . . ?
O01K Na1 Cu3 136.2(2) . . ?
O01K Na1 P00J 135.6(2) . . ?
O01K Na1 P00N 27.91(15) . . ?
O01K Na1 P00S 89.38(19) . . ?
O01M Na1 Cu8 128.4(2) . . ?
O01M Na1 Cu3 81.5(2) . . ?
O01M Na1 P00J 131.5(2) . . ?
O01M Na1 P00N 85.3(2) . . ?
O01M Na1 P00S 27.07(18) . . ?
O01M Na1 O01G 108.2(3) . . ?
O01M Na1 O01K 62.6(2) . . ?
O01M Na1 O01N 56.2(2) . . ?
O01M Na1 O01Q 150.3(3) . . ?
O01M Na1 O01R 112.3(3) . . ?
O01N Na1 Cu8 133.9(2) . . ?
O01N Na1 Cu3 32.42(15) . . ?
O01N Na1 P00J 87.3(2) . . ?
O01N Na1 P00N 136.8(2) . . ?
O01N Na1 P00S 29.30(16) . . ?
O01N Na1 O01K 118.7(3) . . ?
O01N Na1 O01Q 114.4(3) . . ?
O01Q Na1 Cu8 34.08(14) . . ?
O01Q Na1 Cu3 82.57(18) . . ?
O01Q Na1 P00J 27.20(14) . . ?
O01Q Na1 P00N 88.50(18) . . ?
O01Q Na1 P00S 135.8(2) . . ?
O01Q Na1 O01K 116.3(2) . . ?
O01R Na1 Cu8 79.6(2) . . ?
O01R Na1 Cu3 31.37(19) . . ?
O01R Na1 P00J 25.54(18) . . ?
O01R Na1 P00N 129.6(3) . . ?
O01R Na1 P00S 87.2(2) . . ?
O01R Na1 O01K 150.7(3) . . ?
O01R Na1 O01N 62.1(2) . . ?
O01R Na1 O01Q 52.4(2) . . ?
P0K Na2 Cu12 135.13(16) . . ?
P00M Na2 Cu12 54.67(10) . . ?
P00M Na2 P0K 108.51(16) . . ?
P00U Na2 Cu12 56.86(11) . . ?
P00U Na2 P0K 108.41(15) . . ?
P00U Na2 P00M 109.88(18) . . ?
O01I Na2 Cu12 77.9(2) . . ?
O01I Na2 P0K 85.6(2) . . ?
O01I Na2 P00M 24.83(19) . . ?
O01I Na2 P00U 128.4(3) . . ?
O01I Na2 O01L 52.5(2) . . ?
O01I Na2 O01P 63.8(3) . . ?
O01I Na2 O01S 146.6(3) . . ?
O01I Na2 O2 111.2(4) . . ?
O01L Na2 Cu12 33.42(14) . . ?
O01L Na2 P0K 135.0(2) . . ?
O01L Na2 P00M 27.80(14) . . ?
O01L Na2 P00U 89.9(2) . . ?
O01O Na2 Cu12 30.09(18) . . ?
O01O Na2 P0K 130.1(3) . . ?
O01O Na2 P00M 84.7(2) . . ?
O01O Na2 P00U 27.93(19) . . ?
O01O Na2 O01I 107.1(3) . . ?
O01O Na2 O01L 62.2(2) . . ?
O01O Na2 O01P 148.3(3) . . ?
O01O Na2 O01S 56.8(3) . . ?
O01O Na2 O2 115.7(4) . . ?
O01O Na2 O2A 105.9(4) . . ?
O01P Na2 Cu12 134.3(2) . . ?
O01P Na2 P0K 26.91(14) . . ?
O01P Na2 P00M 88.53(19) . . ?
O01P Na2 P00U 133.9(2) . . ?
O01P Na2 O01L 116.3(2) . . ?
O01S Na2 Cu12 85.7(2) . . ?
O01S Na2 P0K 85.9(2) . . ?
O01S Na2 P00M 136.4(2) . . ?
O01S Na2 P00U 29.01(17) . . ?
O01S Na2 O01L 118.9(3) . . ?
O01S Na2 O01P 112.8(3) . . ?
O2 Na2 Cu12 135.7(4) . . ?
O2 Na2 P0K 25.8(3) . . ?
O2 Na2 P00M 132.8(3) . . ?
O2 Na2 P00U 89.1(3) . . ?
O2 Na2 O01L 155.5(4) . . ?
O2 Na2 O01P 51.2(3) . . ?
O2 Na2 O01S 62.7(4) . . ?
O7 Na2 Cu12 127.2(6) . . ?
O7 Na2 P0K 97.5(6) . . ?
O7 Na2 P00M 112.3(5) . . ?
O7 Na2 P00U 119.1(5) . . ?
O7 Na2 O01I 107.2(5) . . ?
O7 Na2 O01L 109.1(6) . . ?
O7 Na2 O01O 122.2(6) . . ?
O7 Na2 O01P 89.0(6) . . ?
O7 Na2 O01S 105.9(5) . . ?
O7 Na2 O2 92.7(7) . . ?
O7 Na2 O2A 108.9(7) . . ?
O2A Na2 Cu12 120.9(4) . . ?
O2A Na2 P0K 26.2(3) . . ?
O2A Na2 P00M 121.8(4) . . ?
O2A Na2 P00U 82.3(4) . . ?
O2A Na2 O01I 104.1(5) . . ?
O2A Na2 O01L 140.1(5) . . ?
O2A Na2 O01P 52.9(4) . . ?
O2A Na2 O01S 60.3(4) . . ?
Cu9 O01A Cu7 100.8(3) . . ?
P00N O01A Cu7 123.6(4) . . ?
P00N O01A Cu9 131.7(4) . . ?
Cu9 O01B Cu7 100.9(3) . . ?
P00U O01B Cu7 131.2(4) . . ?
P00U O01B Cu9 125.4(4) . . ?
Cu2 O01C Cu11 100.1(3) . . ?
P00S O01C Cu2 131.5(4) . . ?
P00S O01C Cu11 126.2(4) . . ?
Cu11 O01D Cu2 100.3(3) . . ?
P00M O01D Cu2 124.4(4) . . ?
P00M O01D Cu11 131.9(4) . . ?
Cu12 O01E Cu9 111.5(4) . . ?
C12 O01E Cu12 123.8(6) . . ?
C12 O01E Cu9 124.7(6) . . ?
Cu12 O01F Cu11 109.4(3) . . ?
C70 O01F Cu12 120.8(6) . . ?
C70 O01F Cu11 123.5(6) . . ?
Cu8 O01G Na1 111.7(4) . . ?
P00N O01G Cu8 133.5(5) . . ?
P00N O01G Na1 112.0(4) . . ?
Cu7 O01H Cu6 110.6(3) . . ?
C026 O01H Cu7 125.7(6) . . ?
C026 O01H Cu6 120.5(6) . . ?
Cu1 O01I Na2 110.2(4) . . ?
P00M O01I Cu1 134.1(4) . . ?
P00M O01I Na2 112.2(4) . . ?
Cu10 O01J Cu9 108.1(4) . . ?
C03O O01J Cu9 124.1(6) . . ?
C03O O01J Cu10 120.5(7) . . ?
Cu10 O01K Na1 89.6(3) . . ?
P00N O01K Cu10 128.3(4) . . ?
P00N O01K Na1 84.9(4) . . ?
Cu12 O01L Na2 88.0(3) . . ?
P00M O01L Cu12 128.0(4) . . ?
P00M O01L Na2 83.9(4) . . ?
Cu10 O01M Na1 112.7(3) . . ?
P00S O01M Cu10 132.5(4) . . ?
P00S O01M Na1 109.2(4) . . ?
Cu3 O01N Na1 95.1(3) . . ?
P00S O01N Cu3 131.9(4) . . ?
P00S O01N Na1 86.8(3) . . ?
Cu12 O01O Na2 113.0(3) . . ?
P00U O01O Cu12 134.7(5) . . ?
P00U O01O Na2 107.0(4) . . ?
Cu1 O01P Na2 92.1(3) . . ?
P0K O01P Cu1 130.5(5) . . ?
P0K O01P Na2 91.4(4) . . ?
Cu8 O01Q Na1 89.5(3) . . ?
P00J O01Q Cu8 130.3(4) . . ?
P00J O01Q Na1 87.6(4) . . ?
Cu3 O01R Na1 107.8(4) . . ?
P00J O01R Cu3 134.6(5) . . ?
P00J O01R Na1 110.1(4) . . ?
Cu6 O01S Na2 97.3(4) . . ?
P00U O01S Cu6 133.7(4) . . ?
P00U O01S Na2 87.1(4) . . ?
Cu6 O2 Na2 97.3(7) . . ?
P0K O2 Cu6 130.5(9) . . ?
P0K O2 Na2 98.9(8) . . ?
Cu5 O010 Cu4 101.4(3) . . ?
P00J O010 Cu4 125.2(4) . . ?
P00J O010 Cu5 131.2(4) . . ?
Cu11 O011 Cu10 112.6(4) . . ?
C01T O011 Cu10 122.1(5) . . ?
C01T O011 Cu11 125.2(5) . . ?
Cu1 O012 Cu4 108.8(3) . . ?
C30 O012 Cu1 121.5(5) . . ?
C30 O012 Cu4 123.1(6) . . ?
Cu2 O013 Cu1 111.7(3) . . ?
C01U O013 Cu1 122.6(5) . . ?
C01U O013 Cu2 125.2(6) . . ?
Cu8 O014 Cu5 108.5(3) . . ?
C21 O014 Cu8 120.8(6) . . ?
C21 O014 Cu5 122.8(6) . . ?
Cu3 O015 Cu4 113.4(4) . . ?
C35 O015 Cu3 123.0(6) . . ?
C35 O015 Cu4 123.4(6) . . ?
Cu6 O016 Cu5 113.1(4) . . ?
C01Y O016 Cu5 123.9(6) . . ?
C01Y O016 Cu6 122.3(6) . . ?
Cu8 O017 Cu7 112.7(3) . . ?
C16 O017 Cu7 124.8(7) . . ?
C16 O017 Cu8 122.2(6) . . ?
Cu3 O018 Cu2 109.7(3) . . ?
C42 O018 Cu3 122.6(6) . . ?
C42 O018 Cu2 124.2(6) . . ?
Cu4 O019 Cu5 100.0(3) . . ?
P0K O019 Cu4 129.6(4) . . ?
P0K O019 Cu5 125.2(4) . . ?
O011 C01T C02T 122.8(9) . . ?
O011 C01T C031 124.5(9) . . ?
C031 C01T C02T 112.6(11) . . ?
O013 C01U C01V 122.9(8) . . ?
O013 C01U C020 123.8(8) . . ?
C020 C01U C01V 113.3(8) . . ?
C01U C01V S11 118.6(7) . . ?
C02A C01V S11 118.3(8) . . ?
C02A C01V C01U 122.3(9) . . ?
O014 C21 C20 119.7(11) . . ?
O014 C21 C22 123.0(9) . . ?
C22 C21 C20 117.3(10) . . ?
O012 C30 C31 119.6(9) . . ?
C25 C30 O012 122.5(8) . . ?
C25 C30 C31 117.9(9) . . ?
O016 C01Y C02N 122.5(10) . . ?
O016 C01Y C025 121.3(9) . . ?
C025 C01Y C02N 116.2(11) . . ?
C30 C31 S11 121.7(8) . . ?
C28 C31 S11 117.6(8) . . ?
C28 C31 C30 120.4(10) . . ?
C69 C97 H97 122.1 . . ?
C64 C97 H97 122.1 . . ?
C64 C97 C69 115.8(14) . . ?
C01V C02A H02A 118.5 . . ?
C01V C02A C02W 123.0(9) . . ?
C02W C02A H02A 118.5 . . ?
C45 C44 S12 120.6(8) . . ?
C45 C44 C42 121.4(10) . . ?
C42 C44 S12 117.9(8) . . ?
C14 C15 S5 121.1(9) . . ?
C14 C15 C16 119.8(10) . . ?
C16 C15 S5 119.1(7) . . ?
C35 C32 S9 116.6(9) . . ?
C33 C32 S9 119.8(10) . . ?
C33 C32 C35 123.6(11) . . ?
O015 C35 C32 123.7(9) . . ?
O015 C35 C36 123.8(11) . . ?
C36 C35 C32 112.4(11) . . ?
C02P C02F H02F 119.0 . . ?
C02T C02F H02F 119.0 . . ?
C02T C02F C02P 122.1(11) . . ?
C15 C14 H14 118.2 . . ?
C15 C14 C13 123.5(11) . . ?
C13 C14 H14 118.2 . . ?
C43 C40 H40 120.4 . . ?
C39 C40 H40 120.4 . . ?
C39 C40 C43 119.2(11) . . ?
O01E C12 C11 121.7(9) . . ?
O01E C12 C8 121.9(10) . . ?
C8 C12 C11 116.2(11) . . ?
O01F C70 C63 121.1(10) . . ?
O01F C70 C71 123.1(10) . . ?
C63 C70 C71 115.8(11) . . ?
C21 C20 S6 121.5(9) . . ?
C19 C20 S6 120.6(9) . . ?
C19 C20 C21 117.2(12) . . ?
C40 C43 S10 115.3(9) . . ?
C40 C43 C42 125.1(9) . . ?
C42 C43 S10 119.5(7) . . ?
C16 C17 S6 118.6(7) . . ?
C18 C17 S6 119.1(9) . . ?
C18 C17 C16 121.7(10) . . ?
C01Y C02N S7 119.5(9) . . ?
C03D C02N S7 118.0(9) . . ?
C03D C02N C01Y 122.4(11) . . ?
C03G C02O S7 117.6(8) . . ?
C026 C02O S7 121.5(7) . . ?
C026 C02O C03G 120.6(9) . . ?
C02F C02P C108 122.2(11) . . ?
C034 C02P C02F 118.3(11) . . ?
C034 C02P C108 119.4(12) . . ?
C21 C22 S8 118.9(8) . . ?
C23 C22 S8 118.4(10) . . ?
C23 C22 C21 122.7(11) . . ?
C03X C02R H02R 118.8 . . ?
C03X C02R C027 122.4(10) . . ?
C027 C02R H02R 118.8 . . ?
C12 C11 S4 119.8(9) . . ?
C10 C11 S4 120.5(8) . . ?
C10 C11 C12 119.7(11) . . ?
C01T C02T S2 118.1(9) . . ?
C02F C02T S2 119.2(8) . . ?
C02F C02T C01T 122.5(11) . . ?
C31 C28 H28 120.1 . . ?
C31 C28 C27 119.9(10) . . ?
C27 C28 H28 120.1 . . ?
C40 C39 C46 123.9(11) . . ?
C40 C39 C45 116.1(10) . . ?
C45 C39 C46 120.0(10) . . ?
C02A C02W C52 124.0(10) . . ?
C028 C02W C02A 114.6(8) . . ?
C028 C02W C52 121.4(10) . . ?
C03J C02X H02X 121.1 . . ?
C025 C02X H02X 121.1 . . ?
C025 C02X C03J 117.8(12) . . ?
C73 C72 H72 121.3 . . ?
C71 C72 H72 121.3 . . ?
C71 C72 C73 117.5(12) . . ?
C9 C7 H7 117.7 . . ?
C8 C7 H7 117.7 . . ?
C8 C7 C9 124.6(11) . . ?
C34 C103 H103 115.8 . . ?
C69 C103 H103 115.8 . . ?
C69 C103 C34 128.3(18) . . ?
C14 C13 C18 116.8(9) . . ?
C14 C13 C041 119.4(12) . . ?
C18 C13 C041 123.8(12) . . ?
C70 C63 S3 120.4(9) . . ?
C74 C63 S3 117.2(11) . . ?
C74 C63 C70 121.9(12) . . ?
C02N C03D H03D 119.0 . . ?
C02N C03D C03J 122.0(12) . . ?
C03J C03D H03D 119.0 . . ?
C03Z C03E H03E 118.8 . . ?
C81 C03E H03E 118.8 . . ?
C81 C03E C03Z 122.5(13) . . ?
C25 C26 H26 120.4 . . ?
C27 C26 H26 120.4 . . ?
C27 C26 C25 119.2(13) . . ?
C02O C03G H03G 118.5 . . ?
C03X C03G C02O 122.9(11) . . ?
C03X C03G H03G 118.5 . . ?
C02X C03J C123 116.6(15) . . ?
C03D C03J C02X 118.6(11) . . ?
C03D C03J C123 124.8(15) . . ?
C03O C03K S1 119.6(10) . . ?
C83 C03K S1 119.6(9) . . ?
C83 C03K C03O 120.7(11) . . ?
C02W C52 C51 107.2(11) . . ?
C50 C52 C02W 112.1(11) . . ?
C50 C52 C51 114.7(13) . . ?
C50 C52 C53 103.7(15) . . ?
C53 C52 C02W 111.6(10) . . ?
C53 C52 C51 107.5(13) . . ?
O01J C03O C03K 122.1(11) . . ?
O01J C03O C03Z 123.8(10) . . ?
C03Z C03O C03K 114.1(11) . . ?
C39 C46 C47 111.2(10) . . ?
C39 C46 C49 108.4(11) . . ?
C47 C46 C49 107.3(11) . . ?
C48 C46 C39 113.5(10) . . ?
C48 C46 C47 112.5(13) . . ?
C48 C46 C49 103.3(12) . . ?
C22 C23 H23 118.0 . . ?
C22 C23 C24 124.1(14) . . ?
C24 C23 H23 118.0 . . ?
C63 C74 H74 119.4 . . ?
C63 C74 C73 121.3(12) . . ?
C73 C74 H74 119.4 . . ?
C7 C9 C1 125.4(12) . . ?
C10 C9 C7 113.7(11) . . ?
C10 C9 C1 120.8(12) . . ?
C20 C19 H19 117.8 . . ?
C20 C19 C24 124.5(12) . . ?
C24 C19 H19 117.8 . . ?
C72 C73 C124 117.2(13) . . ?
C74 C73 C72 119.4(11) . . ?
C74 C73 C124 123.3(14) . . ?
C02R C03X C04G 123.2(12) . . ?
C03G C03X C02R 115.7(10) . . ?
C03G C03X C04G 120.9(13) . . ?
C46 C47 H47A 109.5 . . ?
C46 C47 H47B 109.5 . . ?
C46 C47 H47C 109.5 . . ?
H47A C47 H47B 109.5 . . ?
H47A C47 H47C 109.5 . . ?
H47B C47 H47C 109.5 . . ?
C03E C03Z S4 118.8(10) . . ?
C03E C03Z C03O 124.0(11) . . ?
C03O C03Z S4 117.2(9) . . ?
C103 C34 H34 120.8 . . ?
C103 C34 C105 118.4(18) . . ?
C105 C34 H34 120.8 . . ?
C52 C50 H50A 109.5 . . ?
C52 C50 H50B 109.5 . . ?
C52 C50 H50C 109.5 . . ?
H50A C50 H50B 109.5 . . ?
H50A C50 H50C 109.5 . . ?
H50B C50 H50C 109.5 . . ?
C46 C49 H49A 109.5 . . ?
C46 C49 H49B 109.5 . . ?
C46 C49 H49C 109.5 . . ?
H49A C49 H49B 109.5 . . ?
H49A C49 H49C 109.5 . . ?
H49B C49 H49C 109.5 . . ?
C03X C04G C05H 101.8(13) . . ?
C77 C04G C03X 114.2(13) . . ?
C77 C04G C05H 103.1(14) . . ?
C77 C04G C052 118.1(15) . . ?
C052 C04G C03X 113.0(12) . . ?
C052 C04G C05H 104.0(15) . . ?
C52 C51 H51A 110.4 . . ?
C52 C51 H51B 107.7 . . ?
C52 C51 H51C 110.2 . . ?
H51A C51 H51B 109.5 . . ?
H51A C51 H51C 109.5 . . ?
H51B C51 H51C 109.5 . . ?
C120 C123 C03J 110.1(17) . . ?
C120 C123 C121 110(2) . . ?
C120 C123 C122 114.2(17) . . ?
C121 C123 C03J 103.5(14) . . ?
C121 C123 C122 105(2) . . ?
C122 C123 C03J 113.6(17) . . ?
C46 C48 H48A 107.4 . . ?
C46 C48 H48B 111.0 . . ?
C46 C48 H48C 110.0 . . ?
H48A C48 H48B 109.5 . . ?
H48A C48 H48C 109.5 . . ?
H48B C48 H48C 109.5 . . ?
H11A C115 H11B 109.5 . . ?
H11A C115 H11C 109.5 . . ?
H11B C115 H11C 109.5 . . ?
C108 C115 H11A 109.3 . . ?
C108 C115 H11B 111.2 . . ?
C108 C115 H11C 107.9 . . ?
C34 C105 H105 120.8 . . ?
C64 C105 C34 118.5(15) . . ?
C64 C105 H105 120.8 . . ?
H11D C112 H11E 109.5 . . ?
H11D C112 H11F 109.5 . . ?
H11E C112 H11F 109.5 . . ?
C108 C112 H11D 108.1 . . ?
C108 C112 H11E 110.6 . . ?
C108 C112 H11F 109.7 . . ?
C52 C53 H53A 110.0 . . ?
C52 C53 H53B 110.1 . . ?
C52 C53 H53C 108.4 . . ?
H53A C53 H53B 109.4 . . ?
H53A C53 H53C 109.5 . . ?
H53B C53 H53C 109.5 . . ?
C04G C05H H05A 109.5 . . ?
C04G C05H H05B 109.5 . . ?
C04G C05H H05C 109.5 . . ?
H05A C05H H05B 109.5 . . ?
H05A C05H H05C 109.5 . . ?
H05B C05H H05C 109.5 . . ?
H11G C114 H11H 109.5 . . ?
H11G C114 H11I 109.5 . . ?
H11H C114 H11I 109.5 . . ?
C108 C114 H11G 109.5 . . ?
C108 C114 H11H 109.5 . . ?
C108 C114 H11I 109.5 . . ?
H68A C68 H68B 109.5 . . ?
H68A C68 H68C 109.5 . . ?
H68B C68 H68C 109.5 . . ?
C65 C68 H68A 109.5 . . ?
C65 C68 H68B 109.5 . . ?
C65 C68 H68C 109.5 . . ?
C97 C69 H69 122.2 . . ?
C103 C69 C97 115.7(16) . . ?
C103 C69 H69 122.2 . . ?
C110 C109 H109 120.0 . . ?
C110 C109 C41 120.0 . . ?
C41 C109 H109 120.0 . . ?
C109 C110 H110 120.0 . . ?
C119 C110 C109 120.0 . . ?
C119 C110 H110 120.0 . . ?
C110 C119 H119 120.0 . . ?
C110 C119 C5 120.0 . . ?
C5 C119 H119 120.0 . . ?
C119 C5 H5 120.0 . . ?
C6 C5 C119 120.0 . . ?
C6 C5 H5 120.0 . . ?
C5 C6 H6 120.0 . . ?
C5 C6 C41 120.0 . . ?
C41 C6 H6 120.0 . . ?
C109 C41 P00U 119.4(7) . . ?
C6 C41 P00U 120.6(7) . . ?
C6 C41 C109 120.0 . . ?
H56A C56 H56B 109.5 . . ?
H56A C56 H56C 109.5 . . ?
H56B C56 H56C 109.5 . . ?
C55 C56 H56A 109.5 . . ?
C55 C56 H56B 109.5 . . ?
C55 C56 H56C 109.5 . . ?
H11J C111 H11K 109.5 . . ?
H11J C111 H11L 109.5 . . ?
H11K C111 H11L 109.5 . . ?
C55 C111 H11J 109.5 . . ?
C55 C111 H11K 109.5 . . ?
C55 C111 H11L 109.5 . . ?
C04G C77 H77A 109.5 . . ?
C04G C77 H77B 109.5 . . ?
C04G C77 H77C 109.5 . . ?
H77A C77 H77B 109.5 . . ?
H77A C77 H77C 109.5 . . ?
H77B C77 H77C 109.5 . . ?
H78A C78 H78B 109.4 . . ?
H78A C78 H78C 109.4 . . ?
H78B C78 H78C 109.5 . . ?
C100 C78 H78A 102.9 . . ?
C100 C78 H78B 110.5 . . ?
C100 C78 H78C 114.8 . . ?
H79A C79 H79B 109.5 . . ?
H79A C79 H79C 109.5 . . ?
H79B C79 H79C 109.5 . . ?
C100 C79 H79A 109.5 . . ?
C100 C79 H79B 109.5 . . ?
C100 C79 H79C 109.5 . . ?
H80A C80 H80B 109.5 . . ?
H80A C80 H80C 109.5 . . ?
H80B C80 H80C 109.5 . . ?
C100 C80 H80A 109.5 . . ?
C100 C80 H80B 109.5 . . ?
C100 C80 H80C 109.5 . . ?
C03E C81 C55 130.4(14) . . ?
C03E C81 C83 118.0(14) . . ?
C83 C81 C55 111.1(13) . . ?
C56 C55 C111 129(2) . . ?
C56 C55 C81 116.6(16) . . ?
C56 C55 C58 95(2) . . ?
C111 C55 C81 110.3(18) . . ?
C111 C55 C58 99.1(7) . . ?
C58 C55 C81 95.5(18) . . ?
C01U C020 S12 118.6(6) . . ?
C01U C020 C028 124.2(9) . . ?
C028 C020 S12 117.2(8) . . ?
C03K C83 C81 120.5(12) . . ?
C03K C83 H83 119.7 . . ?
C81 C83 H83 119.7 . . ?
C85 C84 P0K 123.8(10) . . ?
C85 C84 C60 120.0 . . ?
C60 C84 P0K 116.2(10) . . ?
C84 C85 H85 120.0 . . ?
C84 C85 C86 120.0 . . ?
C86 C85 H85 120.0 . . ?
C85 C86 H86 120.0 . . ?
C85 C86 C98 120.0 . . ?
C98 C86 H86 120.0 . . ?
C86 C98 H98 120.0 . . ?
C86 C98 C57 120.0 . . ?
C57 C98 H98 120.0 . . ?
C98 C57 H57 120.0 . . ?
C98 C57 C60 120.0 . . ?
C60 C57 H57 120.0 . . ?
C84 C60 H60 120.0 . . ?
C57 C60 C84 120.0 . . ?
C57 C60 H60 120.0 . . ?
C35 C36 S10 117.5(9) . . ?
C37 C36 S10 117.4(9) . . ?
C37 C36 C35 125.0(11) . . ?
C30 C25 S9 119.6(8) . . ?
C30 C25 C26 123.1(10) . . ?
C26 C25 S9 117.3(9) . . ?
O017 C16 C15 121.3(10) . . ?
O017 C16 C17 122.4(10) . . ?
C15 C16 C17 116.1(8) . . ?
C44 C45 C39 124.5(10) . . ?
C44 C45 H45 117.7 . . ?
C39 C45 H45 117.7 . . ?
C01Y C025 S8 120.9(8) . . ?
C01Y C025 C02X 122.8(11) . . ?
C02X C025 S8 116.2(9) . . ?
O01H C026 C02O 122.3(9) . . ?
O01H C026 C027 120.8(9) . . ?
C02O C026 C027 117.0(8) . . ?
C02R C027 S5 118.4(9) . . ?
C026 C027 S5 120.4(8) . . ?
C026 C027 C02R 121.1(10) . . ?
C02W C028 C020 122.4(10) . . ?
C02W C028 H028 118.8 . . ?
C020 C028 H028 118.8 . . ?
O018 C42 C44 124.5(9) . . ?
O018 C42 C43 122.5(8) . . ?
C44 C42 C43 112.9(9) . . ?
C104 C29 H29 120.0 . . ?
C104 C29 C54 120.0 . . ?
C54 C29 H29 120.0 . . ?
C29 C104 P00S 121.7(5) . . ?
C106 C104 P00S 118.3(5) . . ?
C106 C104 C29 120.0 . . ?
C104 C106 H106 120.0 . . ?
C104 C106 C102 120.0 . . ?
C102 C106 H106 120.0 . . ?
C106 C102 H102 120.0 . . ?
C101 C102 C106 120.0 . . ?
C101 C102 H102 120.0 . . ?
C102 C101 H101 120.0 . . ?
C102 C101 C54 120.0 . . ?
C54 C101 H101 120.0 . . ?
C29 C54 H54 120.0 . . ?
C101 C54 C29 120.0 . . ?
C101 C54 H54 120.0 . . ?
C01T C031 S1 117.6(10) . . ?
C034 C031 S1 119.0(9) . . ?
C034 C031 C01T 123.4(10) . . ?
C36 C37 H37 119.6 . . ?
C38 C37 C36 120.7(11) . . ?
C38 C37 H37 119.6 . . ?
C78 C100 C79 109.7(17) . . ?
C78 C100 C27 104.3(15) . . ?
C79 C100 C27 103.9(15) . . ?
C80 C100 C78 109(2) . . ?
C80 C100 C79 117.2(19) . . ?
C80 C100 C27 112.2(15) . . ?
C70 C71 S2 117.7(9) . . ?
C72 C71 S2 118.1(10) . . ?
C72 C71 C70 124.2(11) . . ?
C02P C034 C031 120.9(11) . . ?
C02P C034 H034 119.5 . . ?
C031 C034 H034 119.5 . . ?
C12 C8 S3 119.8(10) . . ?
C7 C8 S3 119.2(9) . . ?
C7 C8 C12 121.0(10) . . ?
C17 C18 C13 122.2(11) . . ?
C17 C18 H18 118.9 . . ?
C13 C18 H18 118.9 . . ?
C11 C10 C9 124.8(11) . . ?
C11 C10 H10 117.6 . . ?
C9 C10 H10 117.6 . . ?
C32 C33 H33 120.4 . . ?
C32 C33 C38 119.2(12) . . ?
C38 C33 H33 120.4 . . ?
C28 C27 C100 122.4(11) . . ?
C26 C27 C28 119.3(12) . . ?
C26 C27 C100 118.0(13) . . ?
C117 C041 C13 112.1(12) . . ?
C117 C041 C118 98.1(15) . . ?
C117 C041 C99 114.0(14) . . ?
C118 C041 C13 119.2(13) . . ?
C118 C041 C99 100.2(14) . . ?
C99 C041 C13 112.2(13) . . ?
C82 C107 P00J 122.6(8) . . ?
C82 C107 C88 120.0 . . ?
C88 C107 P00J 117.4(8) . . ?
C107 C82 H82 120.0 . . ?
C107 C82 C87 120.0 . . ?
C87 C82 H82 120.0 . . ?
C82 C87 H87 120.0 . . ?
C96 C87 C82 120.0 . . ?
C96 C87 H87 120.0 . . ?
C87 C96 H96 120.0 . . ?
C87 C96 C89 120.0 . . ?
C89 C96 H96 120.0 . . ?
C96 C89 H89 120.0 . . ?
C88 C89 C96 120.0 . . ?
C88 C89 H89 120.0 . . ?
C107 C88 H88 120.0 . . ?
C89 C88 C107 120.0 . . ?
C89 C88 H88 120.0 . . ?
H59A C59 H59B 109.5 . . ?
H59A C59 H59C 109.5 . . ?
H59B C59 H59C 109.5 . . ?
C124 C59 H59A 107.1 . . ?
C124 C59 H59B 112.6 . . ?
C124 C59 H59C 108.6 . . ?
C37 C38 C33 119.1(12) . . ?
C37 C38 C65 124.2(14) . . ?
C33 C38 C65 116.6(14) . . ?
C123 C120 H12A 111.7 . . ?
C123 C120 H12B 109.2 . . ?
C123 C120 H12C 107.5 . . ?
H12A C120 H12B 109.5 . . ?
H12A C120 H12C 109.4 . . ?
H12B C120 H12C 109.5 . . ?
C123 C121 H12D 108.8 . . ?
C123 C121 H12E 106.5 . . ?
C123 C121 H12F 113.1 . . ?
H12D C121 H12E 109.4 . . ?
H12D C121 H12F 109.5 . . ?
H12E C121 H12F 109.4 . . ?
C115 C108 C02P 110.5(14) . . ?
C115 C108 C112 106.9(16) . . ?
C115 C108 C114 106.6(14) . . ?
C112 C108 C02P 113.3(12) . . ?
C112 C108 C114 108.8(15) . . ?
C114 C108 C02P 110.4(14) . . ?
C123 C122 H12G 109.5 . . ?
C123 C122 H12H 109.5 . . ?
C123 C122 H12I 109.5 . . ?
H12G C122 H12H 109.5 . . ?
H12G C122 H12I 109.5 . . ?
H12H C122 H12I 109.5 . . ?
H66A C66 H66B 109.5 . . ?
H66A C66 H66C 109.5 . . ?
H66B C66 H66C 109.5 . . ?
C65 C66 H66A 111.1 . . ?
C65 C66 H66B 109.5 . . ?
C65 C66 H66C 107.8 . . ?
C23 C24 C19 113.9(14) . . ?
C23 C24 C76 119.5(18) . . ?
C19 C24 C76 124.6(17) . . ?
C9 C1 C2 112.0(14) . . ?
C4 C1 C9 109.3(16) . . ?
C4 C1 C2 99.2(16) . . ?
C4 C1 C3 118.0(17) . . ?
C3 C1 C9 114.0(16) . . ?
C3 C1 C2 103.1(16) . . ?
C113 C76 C24 112(2) . . ?
C113 C76 C75 107(2) . . ?
C75 C76 C24 107(2) . . ?
C125 C76 C24 101.7(19) . . ?
C125 C76 C113 115(3) . . ?
C125 C76 C75 113(3) . . ?
C68 C65 C38 110.0(15) . . ?
C68 C65 C67 100.3(15) . . ?
C66 C65 C68 108(2) . . ?
C66 C65 C38 107.9(16) . . ?
C66 C65 C67 118.0(19) . . ?
C67 C65 C38 111.9(16) . . ?
C041 C117 H11M 109.5 . . ?
C041 C117 H11N 109.5 . . ?
C041 C117 H11O 109.5 . . ?
H11M C117 H11N 109.5 . . ?
H11M C117 H11O 109.5 . . ?
H11N C117 H11O 109.5 . . ?
C04G C052 H05D 109.5 . . ?
C04G C052 H05E 109.5 . . ?
C04G C052 H05F 109.5 . . ?
H05D C052 H05E 109.5 . . ?
H05D C052 H05F 109.5 . . ?
H05E C052 H05F 109.5 . . ?
C041 C118 H11P 111.9 . . ?
C041 C118 H11Q 113.5 . . ?
C041 C118 H11R 102.7 . . ?
H11P C118 H11Q 109.4 . . ?
H11P C118 H11R 109.5 . . ?
H11Q C118 H11R 109.5 . . ?
C041 C99 H99A 109.5 . . ?
C041 C99 H99B 109.5 . . ?
C041 C99 H99C 109.5 . . ?
H99A C99 H99B 109.5 . . ?
H99A C99 H99C 109.5 . . ?
H99B C99 H99C 109.5 . . ?
H61A C61 H61B 109.5 . . ?
H61A C61 H61C 109.5 . . ?
H61B C61 H61C 109.5 . . ?
C124 C61 H61A 109.5 . . ?
C124 C61 H61B 109.5 . . ?
C124 C61 H61C 109.5 . . ?
H62A C62 H62B 109.5 . . ?
H62A C62 H62C 109.5 . . ?
H62B C62 H62C 109.5 . . ?
C124 C62 H62A 109.5 . . ?
C124 C62 H62B 109.5 . . ?
C124 C62 H62C 109.5 . . ?
C59 C124 C73 108.9(16) . . ?
C61 C124 C73 115.5(18) . . ?
C61 C124 C59 99.2(14) . . ?
C61 C124 C62 107.7(19) . . ?
C62 C124 C73 114.0(15) . . ?
C62 C124 C59 111(2) . . ?
C1 C4 H4A 109.5 . . ?
C1 C4 H4B 109.5 . . ?
C1 C4 H4C 109.5 . . ?
H4A C4 H4B 109.5 . . ?
H4A C4 H4C 109.5 . . ?
H4B C4 H4C 109.5 . . ?
C1 C2 H2A 109.5 . . ?
C1 C2 H2B 109.5 . . ?
C1 C2 H2C 109.5 . . ?
H2A C2 H2B 109.5 . . ?
H2A C2 H2C 109.5 . . ?
H2B C2 H2C 109.5 . . ?
C1 C3 H3A 109.5 . . ?
C1 C3 H3B 109.5 . . ?
C1 C3 H3C 109.5 . . ?
H3A C3 H3B 109.5 . . ?
H3A C3 H3C 109.5 . . ?
H3B C3 H3C 109.5 . . ?
C97 C64 P00M 116.4(11) . . ?
C105 C64 P00M 120.5(9) . . ?
C105 C64 C97 123.1(11) . . ?
C65 C67 H67A 109.5 . . ?
C65 C67 H67B 109.5 . . ?
C65 C67 H67C 109.5 . . ?
H67A C67 H67B 109.5 . . ?
H67A C67 H67C 109.5 . . ?
H67B C67 H67C 109.5 . . ?
C55 C58 H58A 109.5 . . ?
C55 C58 H58B 109.5 . . ?
C55 C58 H58C 109.5 . . ?
H58A C58 H58B 109.5 . . ?
H58A C58 H58C 109.5 . . ?
H58B C58 H58C 109.5 . . ?
C91 C90 P00N 121.8(6) . . ?
C91 C90 C95 120.0 . . ?
C95 C90 P00N 118.1(6) . . ?
C90 C91 H91 120.0 . . ?
C90 C91 C92 120.0 . . ?
C92 C91 H91 120.0 . . ?
C91 C92 H92 120.0 . . ?
C93 C92 C91 120.0 . . ?
C93 C92 H92 120.0 . . ?
C92 C93 H93 120.0 . . ?
C92 C93 C94 120.0 . . ?
C94 C93 H93 120.0 . . ?
C93 C94 H94 120.0 . . ?
C95 C94 C93 120.0 . . ?
C95 C94 H94 120.0 . . ?
C90 C95 H95 120.0 . . ?
C94 C95 C90 120.0 . . ?
C94 C95 H95 120.0 . . ?
Cu6 O2A Na2 115.4(7) . . ?
P0K O2A Cu6 130.4(9) . . ?
P0K O2A Na2 112.5(7) . . ?
C76 C113 H11S 110.0 . . ?
C76 C113 H11T 115.0 . . ?
C76 C113 H11U 103.2 . . ?
H11S C113 H11T 109.5 . . ?
H11S C113 H11U 109.5 . . ?
H11T C113 H11U 109.5 . . ?
C76 C75 H75A 115.5 . . ?
C76 C75 H75B 102.0 . . ?
C76 C75 H75C 110.7 . . ?
H75A C75 H75B 109.5 . . ?
H75A C75 H75C 109.5 . . ?
H75B C75 H75C 109.5 . . ?
C76 C125 H12J 138.1 . . ?
C76 C125 H12K 93.9 . . ?
C76 C125 H12L 93.7 . . ?
H12J C125 H12K 109.5 . . ?
H12J C125 H12L 109.5 . . ?
H12K C125 H12L 109.5 . . ?

loop_
_geom_bond_atom_site_label_1
_geom_bond_atom_site_label_2
_geom_bond_distance
_geom_bond_site_symmetry_2
_geom_bond_publ_flag
Cu12 S3 2.567(3) . ?
Cu12 Na2 3.534(6) . ?
Cu12 O01E 1.978(7) . ?
Cu12 O01F 1.960(7) . ?
Cu12 O01L 1.948(7) . ?
Cu12 O01O 1.925(7) . ?
Cu7 Cl3 2.581(4) . ?
Cu7 S5 2.623(3) . ?
Cu7 O01A 1.999(7) . ?
Cu7 O01B 2.001(6) . ?
Cu7 O01H 1.964(7) . ?
Cu7 O017 1.985(6) . ?
Cu9 Cl1 2.527(4) . ?
Cu9 S4 2.617(3) . ?
Cu9 O01A 1.995(6) . ?
Cu9 O01B 1.990(7) . ?
Cu9 O01E 1.995(7) . ?
Cu9 O01J 1.996(7) . ?
Cu1 Cl2 2.753(4) . ?
Cu1 S11 2.577(3) . ?
Cu1 Na2 3.553(5) . ?
Cu1 O01I 1.945(7) . ?
Cu1 O01P 1.983(7) . ?
Cu1 O012 1.951(7) . ?
Cu1 O013 1.971(6) . ?
Cu8 Cl3 2.770(4) . ?
Cu8 S6 2.575(3) . ?
Cu8 Na1 3.550(5) . ?
Cu8 O01G 1.921(8) . ?
Cu8 O01Q 1.990(7) . ?
Cu8 O014 1.961(7) . ?
Cu8 O017 1.971(6) . ?
Cu3 Cl2 2.739(4) . ?
Cu3 S10 2.589(3) . ?
Cu3 Na1 3.531(5) . ?
Cu3 O01N 1.900(7) . ?
Cu3 O01R 1.931(7) . ?
Cu3 O015 1.955(7) . ?
Cu3 O018 1.985(6) . ?
Cu2 Cl2 2.578(4) . ?
Cu2 S12 2.627(3) . ?
Cu2 O01C 2.002(7) . ?
Cu2 O01D 2.007(7) . ?
Cu2 O013 1.971(6) . ?
Cu2 O018 1.987(7) . ?
Cu4 Cl2 2.512(5) . ?
Cu4 S9 2.606(4) . ?
Cu4 O010 2.010(5) . ?
Cu4 O012 2.009(6) . ?
Cu4 O015 1.959(6) . ?
Cu4 O019 1.998(6) . ?
Cu5 Cl3 2.506(5) . ?
Cu5 S8 2.597(4) . ?
Cu5 O010 1.968(6) . ?
Cu5 O014 2.000(6) . ?
Cu5 O016 1.972(6) . ?
Cu5 O019 2.023(6) . ?
Cu10 S1 2.559(3) . ?
Cu10 Na1 3.549(6) . ?
Cu10 O01J 1.988(7) . ?
Cu10 O01K 1.948(6) . ?
Cu10 O01M 1.968(7) . ?
Cu10 O011 1.980(6) . ?
Cu11 Cl1 2.533(4) . ?
Cu11 S2 2.622(3) . ?
Cu11 O01C 2.003(7) . ?
Cu11 O01D 1.992(7) . ?
Cu11 O01F 1.998(7) . ?
Cu11 O011 1.971(6) . ?
Cu6 Cl3 2.770(4) . ?
Cu6 S7 2.575(3) . ?
Cu6 Na2 3.578(5) . ?
Cu6 O01H 1.981(7) . ?
Cu6 O01S 1.903(7) . ?
Cu6 O2 2.008(14) . ?
Cu6 O016 1.969(7) . ?
Cu6 O2A 1.892(13) . ?
S10 C43 1.800(10) . ?
S10 C36 1.814(11) . ?
S11 C01V 1.804(10) . ?
S11 C31 1.771(11) . ?
S7 C02N 1.771(11) . ?
S7 C02O 1.805(10) . ?
S12 C44 1.796(11) . ?
S12 C020 1.839(9) . ?
S6 C20 1.766(12) . ?
S6 C17 1.784(10) . ?
S9 C32 1.812(10) . ?
S9 C25 1.832(11) . ?
S8 C22 1.790(11) . ?
S8 C025 1.823(11) . ?
S1 C03K 1.796(13) . ?
S1 C031 1.827(10) . ?
S5 C15 1.784(10) . ?
S5 C027 1.808(12) . ?
S2 C02T 1.818(12) . ?
S2 C71 1.792(12) . ?
S3 C63 1.805(13) . ?
S3 C8 1.799(10) . ?
S4 C11 1.773(11) . ?
S4 C03Z 1.800(12) . ?
P00J Na1 3.254(6) . ?
P00J O01Q 1.489(7) . ?
P00J O01R 1.494(8) . ?
P00J O010 1.579(6) . ?
P00J C107 1.768(9) . ?
P0K Na2 3.266(6) . ?
P0K O01P 1.478(7) . ?
P0K O2 1.439(14) . ?
P0K O019 1.558(7) . ?
P0K C84 1.747(10) . ?
P0K O2A 1.563(15) . ?
P00M Na2 3.231(6) . ?
P00M O01D 1.569(7) . ?
P00M O01I 1.466(8) . ?
P00M O01L 1.515(7) . ?
P00M C64 1.811(11) . ?
P00N Na1 3.223(6) . ?
P00N O01A 1.582(7) . ?
P00N O01G 1.485(8) . ?
P00N O01K 1.514(7) . ?
P00N C90 1.789(7) . ?
P00S Na1 3.126(5) . ?
P00S O01C 1.567(7) . ?
P00S O01M 1.506(7) . ?
P00S O01N 1.532(8) . ?
P00S C104 1.765(7) . ?
P00U Na2 3.114(6) . ?
P00U O01B 1.584(7) . ?
P00U O01O 1.525(7) . ?
P00U O01S 1.512(8) . ?
P00U C41 1.821(9) . ?
Na1 O1 2.266(13) . ?
Na1 O01G 2.358(9) . ?
Na1 O01K 2.982(10) . ?
Na1 O01M 2.289(9) . ?
Na1 O01N 2.812(8) . ?
Na1 O01Q 2.956(10) . ?
Na1 O01R 2.423(11) . ?
Na2 O01I 2.378(8) . ?
Na2 O01L 3.018(10) . ?
Na2 O01O 2.306(10) . ?
Na2 O01P 2.876(11) . ?
Na2 O01S 2.799(10) . ?
Na2 O2 2.716(19) . ?
Na2 O7 2.252(18) . ?
Na2 O2A 2.331(15) . ?
O01E C12 1.316(12) . ?
O01F C70 1.349(12) . ?
O01H C026 1.348(10) . ?
O01J C03O 1.306(13) . ?
O011 C01T 1.319(12) . ?
O012 C30 1.362(11) . ?
O013 C01U 1.330(10) . ?
O014 C21 1.338(12) . ?
O015 C35 1.361(13) . ?
O016 C01Y 1.355(12) . ?
O017 C16 1.353(10) . ?
O018 C42 1.280(10) . ?
C01T C02T 1.423(14) . ?
C01T C031 1.407(15) . ?
C01U C01V 1.423(13) . ?
C01U C020 1.351(12) . ?
C01V C02A 1.352(12) . ?
C21 C20 1.441(14) . ?
C21 C22 1.382(15) . ?
C30 C31 1.421(12) . ?
C30 C25 1.359(13) . ?
C01Y C02N 1.397(14) . ?
C01Y C025 1.384(14) . ?
C31 C28 1.385(14) . ?
C97 H97 0.9500 . ?
C97 C69 1.514(19) . ?
C97 C64 1.385(17) . ?
C02A H02A 0.9500 . ?
C02A C02W 1.406(13) . ?
C44 C45 1.372(13) . ?
C44 C42 1.416(13) . ?
C15 C14 1.354(13) . ?
C15 C16 1.435(15) . ?
C32 C35 1.442(15) . ?
C32 C33 1.371(16) . ?
C35 C36 1.401(14) . ?
C02F H02F 0.9500 . ?
C02F C02P 1.358(15) . ?
C02F C02T 1.358(15) . ?
C14 H14 0.9500 . ?
C14 C13 1.394(16) . ?
C40 H40 0.9500 . ?
C40 C43 1.415(13) . ?
C40 C39 1.379(14) . ?
C12 C11 1.424(14) . ?
C12 C8 1.402(15) . ?
C70 C63 1.404(15) . ?
C70 C71 1.425(15) . ?
C20 C19 1.416(16) . ?
C43 C42 1.450(14) . ?
C17 C16 1.445(14) . ?
C17 C18 1.329(12) . ?
C02N C03D 1.342(16) . ?
C02O C03G 1.426(14) . ?
C02O C026 1.375(14) . ?
C02P C034 1.351(15) . ?
C02P C108 1.519(17) . ?
C22 C23 1.367(15) . ?
C02R H02R 0.9500 . ?
C02R C03X 1.392(17) . ?
C02R C027 1.400(14) . ?
C11 C10 1.381(15) . ?
C28 H28 0.9500 . ?
C28 C27 1.414(16) . ?
C39 C46 1.515(15) . ?
C39 C45 1.441(16) . ?
C02W C52 1.518(13) . ?
C02W C028 1.348(14) . ?
C02X H02X 0.9500 . ?
C02X C03J 1.433(17) . ?
C02X C025 1.389(15) . ?
C72 H72 0.9500 . ?
C72 C73 1.413(17) . ?
C72 C71 1.387(16) . ?
C7 H7 0.9500 . ?
C7 C9 1.391(15) . ?
C7 C8 1.369(16) . ?
C103 H103 0.9500 . ?
C103 C34 1.33(2) . ?
C103 C69 1.31(2) . ?
C13 C18 1.407(16) . ?
C13 C041 1.543(14) . ?
C63 C74 1.366(15) . ?
C03D H03D 0.9500 . ?
C03D C03J 1.354(18) . ?
C03E H03E 0.9500 . ?
C03E C03Z 1.350(16) . ?
C03E C81 1.304(17) . ?
C26 H26 0.9500 . ?
C26 C25 1.390(15) . ?
C26 C27 1.385(15) . ?
C03G H03G 0.9500 . ?
C03G C03X 1.359(15) . ?
C03J C123 1.63(2) . ?
C03K C03O 1.429(15) . ?
C03K C83 1.380(15) . ?
C52 C50 1.433(18) . ?
C52 C51 1.577(19) . ?
C52 C53 1.491(19) . ?
C03O C03Z 1.419(16) . ?
C46 C47 1.516(18) . ?
C46 C49 1.661(19) . ?
C46 C48 1.441(16) . ?
C23 H23 0.9500 . ?
C23 C24 1.370(18) . ?
C74 H74 0.9500 . ?
C74 C73 1.414(17) . ?
C9 C10 1.388(15) . ?
C9 C1 1.486(19) . ?
C19 H19 0.9500 . ?
C19 C24 1.42(2) . ?
C73 C124 1.540(9) . ?
C03X C04G 1.510(16) . ?
C47 H47A 0.9800 . ?
C47 H47B 0.9800 . ?
C47 H47C 0.9800 . ?
C34 H34 0.9500 . ?
C34 C105 1.393(19) . ?
C50 H50A 0.9800 . ?
C50 H50B 0.9800 . ?
C50 H50C 0.9800 . ?
C49 H49A 0.9800 . ?
C49 H49B 0.9800 . ?
C49 H49C 0.9800 . ?
C04G C05H 1.70(3) . ?
C04G C77 1.47(2) . ?
C04G C052 1.478(19) . ?
C51 H51A 0.9798 . ?
C51 H51B 0.9799 . ?
C51 H51C 0.9801 . ?
C123 C120 1.45(2) . ?
C123 C121 1.48(2) . ?
C123 C122 1.54(2) . ?
C48 H48A 0.9798 . ?
C48 H48B 0.9801 . ?
C48 H48C 0.9801 . ?
C115 H11A 0.9799 . ?
C115 H11B 0.9794 . ?
C115 H11C 0.9807 . ?
C115 C108 1.48(2) . ?
C105 H105 0.9500 . ?
C105 C64 1.381(17) . ?
C112 H11D 0.9798 . ?
C112 H11E 0.9800 . ?
C112 H11F 0.9801 . ?
C112 C108 1.50(2) . ?
C53 H53A 0.9796 . ?
C53 H53B 0.9797 . ?
C53 H53C 0.9796 . ?
C05H H05A 0.9800 . ?
C05H H05B 0.9800 . ?
C05H H05C 0.9800 . ?
C114 H11G 0.9800 . ?
C114 H11H 0.9800 . ?
C114 H11I 0.9800 . ?
C114 C108 1.52(2) . ?
C68 H68A 0.9800 . ?
C68 H68B 0.9800 . ?
C68 H68C 0.9800 . ?
C68 C65 1.49(2) . ?
C69 H69 0.9500 . ?
C109 H109 0.9500 . ?
C109 C110 1.3900 . ?
C109 C41 1.3900 . ?
C110 H110 0.9500 . ?
C110 C119 1.3900 . ?
C119 H119 0.9500 . ?
C119 C5 1.3900 . ?
C5 H5 0.9500 . ?
C5 C6 1.3900 . ?
C6 H6 0.9500 . ?
C6 C41 1.3900 . ?
C56 H56A 0.9800 . ?
C56 H56B 0.9800 . ?
C56 H56C 0.9800 . ?
C56 C55 1.45(3) . ?
C111 H11J 0.9800 . ?
C111 H11K 0.9800 . ?
C111 H11L 0.9800 . ?
C111 C55 1.537(10) . ?
C77 H77A 0.9800 . ?
C77 H77B 0.9800 . ?
C77 H77C 0.9800 . ?
C78 H78A 0.9807 . ?
C78 H78B 0.9796 . ?
C78 H78C 0.9799 . ?
C78 C100 1.57(3) . ?
C79 H79A 0.9800 . ?
C79 H79B 0.9800 . ?
C79 H79C 0.9800 . ?
C79 C100 1.63(2) . ?
C80 H80A 0.9800 . ?
C80 H80B 0.9800 . ?
C80 H80C 0.9800 . ?
C80 C100 1.432(9) . ?
C81 C55 1.59(2) . ?
C81 C83 1.449(18) . ?
C55 C58 1.545(10) . ?
C020 C028 1.396(12) . ?
C83 H83 0.9500 . ?
C84 C85 1.3900 . ?
C84 C60 1.3900 . ?
C85 H85 0.9500 . ?
C85 C86 1.3900 . ?
C86 H86 0.9500 . ?
C86 C98 1.3900 . ?
C98 H98 0.9500 . ?
C98 C57 1.3900 . ?
C57 H57 0.9500 . ?
C57 C60 1.3900 . ?
C60 H60 0.9500 . ?
C36 C37 1.378(15) . ?
C45 H45 0.9500 . ?
C026 C027 1.391(14) . ?
C028 H028 0.9500 . ?
C29 H29 0.9500 . ?
C29 C104 1.3900 . ?
C29 C54 1.3900 . ?
C104 C106 1.3900 . ?
C106 H106 0.9500 . ?
C106 C102 1.3900 . ?
C102 H102 0.9500 . ?
C102 C101 1.3900 . ?
C101 H101 0.9500 . ?
C101 C54 1.3900 . ?
C54 H54 0.9500 . ?
C031 C034 1.377(16) . ?
C37 H37 0.9500 . ?
C37 C38 1.340(16) . ?
C100 C27 1.64(2) . ?
C034 H034 0.9500 . ?
C18 H18 0.9500 . ?
C10 H10 0.9500 . ?
C33 H33 0.9500 . ?
C33 C38 1.428(16) . ?
C041 C117 1.45(2) . ?
C041 C118 1.48(2) . ?
C041 C99 1.51(2) . ?
C107 C82 1.3900 . ?
C107 C88 1.3900 . ?
C82 H82 0.9500 . ?
C82 C87 1.3900 . ?
C87 H87 0.9500 . ?
C87 C96 1.3900 . ?
C96 H96 0.9500 . ?
C96 C89 1.3900 . ?
C89 H89 0.9500 . ?
C89 C88 1.3900 . ?
C88 H88 0.9500 . ?
C59 H59A 0.9805 . ?
C59 H59B 0.9800 . ?
C59 H59C 0.9807 . ?
C59 C124 1.54(3) . ?
C38 C65 1.546(19) . ?
C120 H12A 0.9805 . ?
C120 H12B 0.9803 . ?
C120 H12C 0.9799 . ?
C121 H12D 0.9803 . ?
C121 H12E 0.9804 . ?
C121 H12F 0.9800 . ?
C122 H12G 0.9800 . ?
C122 H12H 0.9800 . ?
C122 H12I 0.9800 . ?
C66 H66A 0.9800 . ?
C66 H66B 0.9795 . ?
C66 H66C 0.9803 . ?
C66 C65 1.38(2) . ?
C24 C76 1.521(10) . ?
C1 C4 1.43(2) . ?
C1 C2 1.52(2) . ?
C1 C3 1.46(2) . ?
C76 C113 1.45(3) . ?
C76 C75 1.498(10) . ?
C76 C125 1.490(10) . ?
C65 C67 1.53(2) . ?
C117 H11M 0.9800 . ?
C117 H11N 0.9800 . ?
C117 H11O 0.9800 . ?
C052 H05D 0.9800 . ?
C052 H05E 0.9800 . ?
C052 H05F 0.9800 . ?
C118 H11P 0.9802 . ?
C118 H11Q 0.9802 . ?
C118 H11R 0.9801 . ?
C99 H99A 0.9800 . ?
C99 H99B 0.9800 . ?
C99 H99C 0.9800 . ?
C61 H61A 0.9800 . ?
C61 H61B 0.9800 . ?
C61 H61C 0.9800 . ?
C61 C124 1.34(2) . ?
C62 H62A 0.9800 . ?
C62 H62B 0.9800 . ?
C62 H62C 0.9800 . ?
C62 C124 1.526(10) . ?
C4 H4A 0.9800 . ?
C4 H4B 0.9800 . ?
C4 H4C 0.9800 . ?
C2 H2A 0.9800 . ?
C2 H2B 0.9800 . ?
C2 H2C 0.9800 . ?
C3 H3A 0.9800 . ?
C3 H3B 0.9800 . ?
C3 H3C 0.9800 . ?
C67 H67A 0.9800 . ?
C67 H67B 0.9800 . ?
C67 H67C 0.9800 . ?
C58 H58A 0.9800 . ?
C58 H58B 0.9800 . ?
C58 H58C 0.9800 . ?
C90 C91 1.3900 . ?
C90 C95 1.3900 . ?
C91 H91 0.9500 . ?
C91 C92 1.3900 . ?
C92 H92 0.9500 . ?
C92 C93 1.3900 . ?
C93 H93 0.9500 . ?
C93 C94 1.3900 . ?
C94 H94 0.9500 . ?
C94 C95 1.3900 . ?
C95 H95 0.9500 . ?
C113 H11S 0.9801 . ?
C113 H11T 0.9798 . ?
C113 H11U 0.9801 . ?
C75 H75A 0.9801 . ?
C75 H75B 0.9802 . ?
C75 H75C 0.9799 . ?
C125 H12J 0.9800 . ?
C125 H12K 0.9801 . ?
C125 H12L 0.9798 . ?

loop_
_geom_torsion_atom_site_label_1
_geom_torsion_atom_site_label_2
_geom_torsion_atom_site_label_3
_geom_torsion_atom_site_label_4
_geom_torsion
_geom_torsion_site_symmetry_1
_geom_torsion_site_symmetry_2
_geom_torsion_site_symmetry_3
_geom_torsion_site_symmetry_4
_geom_torsion_publ_flag
Cu12 S3 C63 C70 -3.9(9) . . . . ?
Cu12 S3 C63 C74 167.8(10) . . . . ?
Cu12 S3 C8 C12 0.9(10) . . . . ?
Cu12 S3 C8 C7 -176.3(10) . . . . ?
Cu12 O01E C12 C11 172.0(8) . . . . ?
Cu12 O01E C12 C8 -3.2(15) . . . . ?
Cu12 O01F C70 C63 21.1(13) . . . . ?
Cu12 O01F C70 C71 -160.2(8) . . . . ?
Cu7 S5 C15 C14 178.5(9) . . . . ?
Cu7 S5 C15 C16 -3.3(9) . . . . ?
Cu7 S5 C027 C02R 179.8(8) . . . . ?
Cu7 S5 C027 C026 3.4(9) . . . . ?
Cu7 O01H C026 C02O 173.0(8) . . . . ?
Cu7 O01H C026 C027 -5.3(13) . . . . ?
Cu7 O017 C16 C15 -3.2(13) . . . . ?
Cu7 O017 C16 C17 -179.0(7) . . . . ?
Cu9 S4 C11 C12 -1.5(9) . . . . ?
Cu9 S4 C11 C10 179.3(10) . . . . ?
Cu9 S4 C03Z C03E -173.4(9) . . . . ?
Cu9 S4 C03Z C03O 7.7(8) . . . . ?
Cu9 O01E C12 C11 -5.0(15) . . . . ?
Cu9 O01E C12 C8 179.8(8) . . . . ?
Cu9 O01J C03O C03K 166.5(8) . . . . ?
Cu9 O01J C03O C03Z -10.4(14) . . . . ?
Cu1 S11 C01V C01U -3.1(8) . . . . ?
Cu1 S11 C01V C02A -172.9(8) . . . . ?
Cu1 S11 C31 C30 -6.3(8) . . . . ?
Cu1 S11 C31 C28 167.9(8) . . . . ?
Cu1 O012 C30 C31 18.9(11) . . . . ?
Cu1 O012 C30 C25 -160.7(7) . . . . ?
Cu1 O013 C01U C01V -8.7(13) . . . . ?
Cu1 O013 C01U C020 171.5(7) . . . . ?
Cu8 S6 C20 C21 -4.8(9) . . . . ?
Cu8 S6 C20 C19 165.3(11) . . . . ?
Cu8 S6 C17 C16 -1.4(8) . . . . ?
Cu8 S6 C17 C18 -172.8(9) . . . . ?
Cu8 O014 C21 C20 22.5(12) . . . . ?
Cu8 O014 C21 C22 -158.6(8) . . . . ?
Cu8 O017 C16 C15 170.1(7) . . . . ?
Cu8 O017 C16 C17 -5.7(13) . . . . ?
Cu3 S10 C43 C40 178.6(8) . . . . ?
Cu3 S10 C43 C42 -5.3(8) . . . . ?
Cu3 S10 C36 C35 0.9(7) . . . . ?
Cu3 S10 C36 C37 -175.3(8) . . . . ?
Cu3 O015 C35 C32 172.6(6) . . . . ?
Cu3 O015 C35 C36 -3.8(11) . . . . ?
Cu3 O018 C42 C44 -162.4(8) . . . . ?
Cu3 O018 C42 C43 13.2(13) . . . . ?
Cu2 S12 C44 C45 180.0(8) . . . . ?
Cu2 S12 C44 C42 4.4(8) . . . . ?
Cu2 S12 C020 C01U -2.2(8) . . . . ?
Cu2 S12 C020 C028 178.5(8) . . . . ?
Cu2 O013 C01U C01V -179.9(7) . . . . ?
Cu2 O013 C01U C020 0.4(13) . . . . ?
Cu2 O018 C42 C44 -5.5(13) . . . . ?
Cu2 O018 C42 C43 170.1(7) . . . . ?
Cu4 S9 C32 C35 0.1(7) . . . . ?
Cu4 S9 C32 C33 179.1(8) . . . . ?
Cu4 S9 C25 C30 5.7(8) . . . . ?
Cu4 S9 C25 C26 -171.3(8) . . . . ?
Cu4 O012 C30 C31 167.4(6) . . . . ?
Cu4 O012 C30 C25 -12.2(12) . . . . ?
Cu4 O015 C35 C32 -2.6(11) . . . . ?
Cu4 O015 C35 C36 -179.0(6) . . . . ?
Cu5 S8 C22 C21 6.5(9) . . . . ?
Cu5 S8 C22 C23 -171.3(10) . . . . ?
Cu5 S8 C025 C01Y 0.6(8) . . . . ?
Cu5 S8 C025 C02X 177.0(8) . . . . ?
Cu5 O014 C21 C20 168.0(7) . . . . ?
Cu5 O014 C21 C22 -13.0(13) . . . . ?
Cu5 O016 C01Y C02N -177.3(7) . . . . ?
Cu5 O016 C01Y C025 1.5(12) . . . . ?
Cu10 S1 C03K C03O -6.9(9) . . . . ?
Cu10 S1 C03K C83 168.5(9) . . . . ?
Cu10 S1 C031 C01T 0.3(9) . . . . ?
Cu10 S1 C031 C034 -177.5(10) . . . . ?
Cu10 O01J C03O C03K 20.0(14) . . . . ?
Cu10 O01J C03O C03Z -156.9(8) . . . . ?
Cu10 O011 C01T C02T 171.7(8) . . . . ?
Cu10 O011 C01T C031 -4.2(15) . . . . ?
Cu11 S2 C02T C01T -2.1(9) . . . . ?
Cu11 S2 C02T C02F -176.6(10) . . . . ?
Cu11 S2 C71 C70 4.5(8) . . . . ?
Cu11 S2 C71 C72 -174.2(9) . . . . ?
Cu11 O01F C70 C63 170.1(8) . . . . ?
Cu11 O01F C70 C71 -11.2(14) . . . . ?
Cu11 O011 C01T C02T -4.5(15) . . . . ?
Cu11 O011 C01T C031 179.6(8) . . . . ?
Cu6 S7 C02N C01Y 1.9(8) . . . . ?
Cu6 S7 C02N C03D -176.4(9) . . . . ?
Cu6 S7 C02O C03G 172.4(8) . . . . ?
Cu6 S7 C02O C026 -1.4(9) . . . . ?
Cu6 O01H C026 C02O 15.4(13) . . . . ?
Cu6 O01H C026 C027 -162.9(8) . . . . ?
Cu6 O016 C01Y C02N -7.4(12) . . . . ?
Cu6 O016 C01Y C025 171.4(7) . . . . ?
Cl3 Cu6 O2A P0K 96.2(12) . . . . ?
Cl3 Cu6 O2A Na2 -99.7(7) . . . . ?
S10 C43 C42 O018 -2.8(14) . . . . ?
S10 C43 C42 C44 173.2(7) . . . . ?
S10 C36 C37 C38 176.8(9) . . . . ?
S11 C01V C02A C02W 172.1(8) . . . . ?
S11 C31 C28 C27 -176.8(9) . . . . ?
S7 Cu6 O2A P0K -64.1(13) . . . . ?
S7 Cu6 O2A Na2 100.0(7) . . . . ?
S7 C02N C03D C03J 175.4(10) . . . . ?
S7 C02O C03G C03X -175.3(10) . . . . ?
S7 C02O C026 O01H -7.7(14) . . . . ?
S7 C02O C026 C027 170.7(7) . . . . ?
S12 C44 C45 C39 -176.6(9) . . . . ?
S12 C44 C42 O018 -0.8(14) . . . . ?
S12 C44 C42 C43 -176.8(7) . . . . ?
S12 C020 C028 C02W -179.5(9) . . . . ?
S6 C20 C19 C24 -174.7(13) . . . . ?
S6 C17 C16 O017 4.5(14) . . . . ?
S6 C17 C16 C15 -171.5(8) . . . . ?
S6 C17 C18 C13 172.1(9) . . . . ?
S9 C32 C35 O015 1.3(11) . . . . ?
S9 C32 C35 C36 178.1(6) . . . . ?
S9 C32 C33 C38 -179.0(8) . . . . ?
S8 C22 C23 C24 -178.7(13) . . . . ?
S1 C03K C03O O01J -5.6(15) . . . . ?
S1 C03K C03O C03Z 171.5(8) . . . . ?
S1 C03K C83 C81 -174.6(9) . . . . ?
S1 C031 C034 C02P 176.2(10) . . . . ?
S5 C15 C14 C13 -179.8(9) . . . . ?
S5 C15 C16 O017 4.6(14) . . . . ?
S5 C15 C16 C17 -179.3(8) . . . . ?
S3 C63 C74 C73 -173.9(10) . . . . ?
S4 C11 C10 C9 179.1(10) . . . . ?
P00J C107 C82 C87 -179.0(8) . . . . ?
P00J C107 C88 C89 179.1(8) . . . . ?
P0K C84 C85 C86 -178.6(9) . . . . ?
P0K C84 C60 C57 178.7(8) . . . . ?
P00N C90 C91 C92 -175.6(7) . . . . ?
P00N C90 C95 C94 175.7(7) . . . . ?
P00S C104 C106 C102 179.4(8) . . . . ?
Na1 P00J O01Q Cu8 87.4(7) . . . . ?
Na1 P00J O01R Cu3 -145.1(11) . . . . ?
Na1 P00J O010 Cu4 82.6(5) . . . . ?
Na1 P00J O010 Cu5 -77.6(6) . . . . ?
Na1 P00J C107 C82 -27.5(8) . . . . ?
Na1 P00J C107 C88 153.4(4) . . . . ?
Na1 P00N O01A Cu7 81.8(4) . . . . ?
Na1 P00N O01A Cu9 -71.3(6) . . . . ?
Na1 P00N O01G Cu8 -158.9(9) . . . . ?
Na1 P00N O01K Cu10 85.4(6) . . . . ?
Na1 P00N C90 C91 -21.6(7) . . . . ?
Na1 P00N C90 C95 162.8(4) . . . . ?
Na1 P00S O01C Cu2 -77.3(6) . . . . ?
Na1 P00S O01C Cu11 82.4(6) . . . . ?
Na1 P00S O01M Cu10 -151.0(8) . . . . ?
Na1 P00S O01N Cu3 93.9(6) . . . . ?
Na1 P00S C104 C29 160.4(5) . . . . ?
Na1 P00S C104 C106 -19.0(8) . . . . ?
Na2 Cu6 O2A P0K -164.1(18) . . . . ?
Na2 P0K O01P Cu1 94.0(7) . . . . ?
Na2 P0K O2 Cu6 -107.8(16) . . . . ?
Na2 P0K O019 Cu4 -71.3(6) . . . . ?
Na2 P0K O019 Cu5 77.7(5) . . . . ?
Na2 P0K C84 C85 -20.2(8) . . . . ?
Na2 P0K C84 C60 161.2(5) . . . . ?
Na2 P0K O2A Cu6 164.5(18) . . . . ?
Na2 P00M O01D Cu2 82.2(5) . . . . ?
Na2 P00M O01D Cu11 -73.2(6) . . . . ?
Na2 P00M O01I Cu1 -156.3(8) . . . . ?
Na2 P00M O01L Cu12 82.7(6) . . . . ?
Na2 P00M C64 C97 -20.1(12) . . . . ?
Na2 P00M C64 C105 158.2(9) . . . . ?
Na2 P00U O01B Cu7 -77.5(6) . . . . ?
Na2 P00U O01B Cu9 81.2(6) . . . . ?
Na2 P00U O01O Cu12 -151.2(9) . . . . ?
Na2 P00U O01S Cu6 97.3(8) . . . . ?
Na2 P00U C41 C109 -17.2(9) . . . . ?
Na2 P00U C41 C6 161.9(5) . . . . ?
O01A P00N O01G Cu8 -41.4(8) . . . . ?
O01A P00N O01G Na1 117.4(4) . . . . ?
O01A P00N O01K Cu10 -35.6(7) . . . . ?
O01A P00N O01K Na1 -121.0(3) . . . . ?
O01A P00N C90 C91 143.9(5) . . . . ?
O01A P00N C90 C95 -31.8(6) . . . . ?
O01B P00U O01O Cu12 -33.2(8) . . . . ?
O01B P00U O01O Na2 118.0(4) . . . . ?
O01B P00U O01S Cu6 -23.0(9) . . . . ?
O01B P00U O01S Na2 -120.3(3) . . . . ?
O01B P00U C41 C109 149.5(6) . . . . ?
O01B P00U C41 C6 -31.4(7) . . . . ?
O01C P00S O01M Cu10 -34.6(7) . . . . ?
O01C P00S O01M Na1 116.3(4) . . . . ?
O01C P00S O01N Cu3 -25.4(7) . . . . ?
O01C P00S O01N Na1 -119.3(3) . . . . ?
O01C P00S C104 C29 -32.2(7) . . . . ?
O01C P00S C104 C106 148.4(6) . . . . ?
O01D P00M O01I Cu1 -39.3(7) . . . . ?
O01D P00M O01I Na2 117.0(4) . . . . ?
O01D P00M O01L Cu12 -37.6(8) . . . . ?
O01D P00M O01L Na2 -120.3(3) . . . . ?
O01D P00M C64 C97 143.4(9) . . . . ?
O01D P00M C64 C105 -38.3(11) . . . . ?
O01E C12 C11 S4 4.1(15) . . . . ?
O01E C12 C11 C10 -176.7(11) . . . . ?
O01E C12 C8 S3 1.0(16) . . . . ?
O01E C12 C8 C7 178.2(11) . . . . ?
O01F C70 C63 S3 -8.7(15) . . . . ?
O01F C70 C63 C74 180.0(11) . . . . ?
O01F C70 C71 S2 2.4(14) . . . . ?
O01F C70 C71 C72 -179.1(10) . . . . ?
O01G P00N O01A Cu7 33.9(6) . . . . ?
O01G P00N O01A Cu9 -119.2(6) . . . . ?
O01G P00N O01K Cu10 91.5(6) . . . . ?
O01G P00N O01K Na1 6.1(4) . . . . ?
O01G P00N C90 C91 22.0(6) . . . . ?
O01G P00N C90 C95 -153.6(6) . . . . ?
O01H Cu6 O2A P0K 118.1(12) . . . . ?
O01H Cu6 O2A Na2 -77.8(14) . . . . ?
O01H C026 C027 S5 -0.2(13) . . . . ?
O01H C026 C027 C02R -176.4(10) . . . . ?
O01I P00M O01D Cu2 34.6(6) . . . . ?
O01I P00M O01D Cu11 -120.8(6) . . . . ?
O01I P00M O01L Cu12 88.8(7) . . . . ?
O01I P00M O01L Na2 6.2(4) . . . . ?
O01I P00M C64 C97 23.3(11) . . . . ?
O01I P00M C64 C105 -158.4(10) . . . . ?
O01J C03O C03Z S4 -1.0(15) . . . . ?
O01J C03O C03Z C03E -179.8(11) . . . . ?
O01K P00N O01A Cu7 158.6(4) . . . . ?
O01K P00N O01A Cu9 5.4(7) . . . . ?
O01K P00N O01G Cu8 -167.2(6) . . . . ?
O01K P00N O01G Na1 -8.4(5) . . . . ?
O01K P00N C90 C91 -96.8(6) . . . . ?
O01K P00N C90 C95 87.5(6) . . . . ?
O01L P00M O01D Cu2 159.8(5) . . . . ?
O01L P00M O01D Cu11 4.4(7) . . . . ?
O01L P00M O01I Cu1 -164.7(5) . . . . ?
O01L P00M O01I Na2 -8.4(5) . . . . ?
O01L P00M C64 C97 -97.9(10) . . . . ?
O01L P00M C64 C105 80.4(11) . . . . ?
O01M P00S O01C Cu2 -126.4(5) . . . . ?
O01M P00S O01C Cu11 33.3(7) . . . . ?
O01M P00S O01N Cu3 99.9(6) . . . . ?
O01M P00S O01N Na1 5.9(4) . . . . ?
O01M P00S C104 C29 -154.3(6) . . . . ?
O01M P00S C104 C106 26.4(7) . . . . ?
O01N P00S O01C Cu2 -4.8(7) . . . . ?
O01N P00S O01C Cu11 155.0(5) . . . . ?
O01N P00S O01M Cu10 -158.7(5) . . . . ?
O01N P00S O01M Na1 -7.7(5) . . . . ?
O01N P00S C104 C29 88.0(6) . . . . ?
O01N P00S C104 C106 -91.3(6) . . . . ?
O01O P00U O01B Cu7 -127.8(6) . . . . ?
O01O P00U O01B Cu9 30.9(7) . . . . ?
O01O P00U O01S Cu6 101.9(8) . . . . ?
O01O P00U O01S Na2 4.6(4) . . . . ?
O01O P00U C41 C109 29.4(8) . . . . ?
O01O P00U C41 C6 -151.5(6) . . . . ?
O01P P0K O2 Cu6 -133.0(12) . . . . ?
O01P P0K O2 Na2 -25.3(8) . . . . ?
O01P P0K O019 Cu4 0.7(8) . . . . ?
O01P P0K O019 Cu5 149.8(5) . . . . ?
O01P P0K C84 C85 -92.7(8) . . . . ?
O01P P0K C84 C60 88.7(8) . . . . ?
O01P P0K O2A Cu6 174.3(10) . . . . ?
O01P P0K O2A Na2 9.8(9) . . . . ?
O01Q P00J O01R Cu3 -156.7(8) . . . . ?
O01Q P00J O01R Na1 -11.6(6) . . . . ?
O01Q P00J O010 Cu4 156.0(5) . . . . ?
O01Q P00J O010 Cu5 -4.2(8) . . . . ?
O01Q P00J C107 C82 -103.8(6) . . . . ?
O01Q P00J C107 C88 77.1(7) . . . . ?
O01R P00J O01Q Cu8 96.3(7) . . . . ?
O01R P00J O01Q Na1 8.9(5) . . . . ?
O01R P00J O010 Cu4 33.2(7) . . . . ?
O01R P00J O010 Cu5 -127.1(6) . . . . ?
O01R P00J C107 C82 15.1(7) . . . . ?
O01R P00J C107 C88 -164.0(5) . . . . ?
O01S Cu6 O2A P0K -162.1(12) . . . . ?
O01S Cu6 O2A Na2 2.0(7) . . . . ?
O01S P00U O01B Cu7 -5.2(7) . . . . ?
O01S P00U O01B Cu9 153.5(5) . . . . ?
O01S P00U O01O Cu12 -157.1(6) . . . . ?
O01S P00U O01O Na2 -5.9(5) . . . . ?
O01S P00U C41 C109 -91.0(7) . . . . ?
O01S P00U C41 C6 88.1(7) . . . . ?
O2 P0K O01P Cu1 117.4(10) . . . . ?
O2 P0K O01P Na2 23.5(8) . . . . ?
O2 P0K O019 Cu4 -139.5(10) . . . . ?
O2 P0K O019 Cu5 9.5(11) . . . . ?
O2 P0K C84 C85 18.5(8) . . . . ?
O2 P0K C84 C60 -160.1(9) . . . . ?
O010 P00J O01Q Cu8 -29.1(8) . . . . ?
O010 P00J O01Q Na1 -116.4(4) . . . . ?
O010 P00J O01R Cu3 -32.3(10) . . . . ?
O010 P00J O01R Na1 112.8(4) . . . . ?
O010 P00J C107 C82 134.8(6) . . . . ?
O010 P00J C107 C88 -44.2(6) . . . . ?
O011 C01T C02T S2 4.3(15) . . . . ?
O011 C01T C02T C02F 178.6(11) . . . . ?
O011 C01T C031 S1 2.1(16) . . . . ?
O011 C01T C031 C034 179.9(11) . . . . ?
O012 C30 C31 S11 -5.1(12) . . . . ?
O012 C30 C31 C28 -179.2(9) . . . . ?
O012 C30 C25 S9 1.9(13) . . . . ?
O012 C30 C25 C26 178.7(9) . . . . ?
O013 C01U C01V S11 7.7(13) . . . . ?
O013 C01U C01V C02A 177.1(9) . . . . ?
O013 C01U C020 S12 1.7(14) . . . . ?
O013 C01U C020 C028 -178.9(9) . . . . ?
O014 C21 C20 S6 -8.6(14) . . . . ?
O014 C21 C20 C19 -179.1(10) . . . . ?
O014 C21 C22 S8 1.6(14) . . . . ?
O014 C21 C22 C23 179.3(11) . . . . ?
O015 C35 C36 S10 1.3(12) . . . . ?
O015 C35 C36 C37 177.2(9) . . . . ?
O016 Cu6 O2A P0K 18.4(12) . . . . ?
O016 Cu6 O2A Na2 -177.4(7) . . . . ?
O016 C01Y C02N S7 2.5(13) . . . . ?
O016 C01Y C02N C03D -179.3(10) . . . . ?
O016 C01Y C025 S8 -1.4(13) . . . . ?
O016 C01Y C025 C02X -177.5(9) . . . . ?
O019 P0K O01P Cu1 -26.7(9) . . . . ?
O019 P0K O01P Na2 -120.6(4) . . . . ?
O019 P0K O2 Cu6 8.1(19) . . . . ?
O019 P0K O2 Na2 115.9(6) . . . . ?
O019 P0K C84 C85 139.6(6) . . . . ?
O019 P0K C84 C60 -39.0(7) . . . . ?
O019 P0K O2A Cu6 -65.7(13) . . . . ?
O019 P0K O2A Na2 129.8(6) . . . . ?
C01T C031 C034 C02P -2(2) . . . . ?
C01U C01V C02A C02W 2.6(16) . . . . ?
C01U C020 C028 C02W 1.2(17) . . . . ?
C01V S11 C31 C30 86.4(8) . . . . ?
C01V S11 C31 C28 -99.4(8) . . . . ?
C01V C01U C020 S12 -178.0(7) . . . . ?
C01V C01U C020 C028 1.3(15) . . . . ?
C01V C02A C02W C52 177.6(11) . . . . ?
C01V C02A C02W C028 0.0(15) . . . . ?
C21 C20 C19 C24 -4(2) . . . . ?
C21 C22 C23 C24 4(2) . . . . ?
C30 C31 C28 C27 -2.5(16) . . . . ?
C01Y C02N C03D C03J -2.8(18) . . . . ?
C31 S11 C01V C01U -94.6(8) . . . . ?
C31 S11 C01V C02A 95.6(8) . . . . ?
C31 C30 C25 S9 -177.7(7) . . . . ?
C31 C30 C25 C26 -0.9(15) . . . . ?
C31 C28 C27 C26 5.1(18) . . . . ?
C31 C28 C27 C100 179.6(12) . . . . ?
C02A C02W C52 C50 -106.0(15) . . . . ?
C02A C02W C52 C51 127.3(12) . . . . ?
C02A C02W C52 C53 9.8(19) . . . . ?
C02A C02W C028 C020 -1.8(16) . . . . ?
C44 S12 C020 C01U 90.4(9) . . . . ?
C44 S12 C020 C028 -89.0(9) . . . . ?
C15 S5 C027 C02R 86.0(9) . . . . ?
C15 S5 C027 C026 -90.3(9) . . . . ?
C15 C14 C13 C18 -1.4(18) . . . . ?
C15 C14 C13 C041 179.0(11) . . . . ?
C32 S9 C25 C30 -88.6(9) . . . . ?
C32 S9 C25 C26 94.5(9) . . . . ?
C32 C35 C36 S10 -175.4(6) . . . . ?
C32 C35 C36 C37 0.4(13) . . . . ?
C32 C33 C38 C37 1.5(18) . . . . ?
C32 C33 C38 C65 177.3(12) . . . . ?
C35 C32 C33 C38 -0.1(16) . . . . ?
C35 C36 C37 C38 1.0(17) . . . . ?
C02F C02P C034 C031 0(2) . . . . ?
C02F C02P C108 C115 47(2) . . . . ?
C02F C02P C108 C112 166.8(15) . . . . ?
C02F C02P C108 C114 -70.9(19) . . . . ?
C14 C15 C16 O017 -177.1(10) . . . . ?
C14 C15 C16 C17 -1.1(15) . . . . ?
C14 C13 C18 C17 -0.1(18) . . . . ?
C14 C13 C041 C117 70.4(19) . . . . ?
C14 C13 C041 C118 -175.9(16) . . . . ?
C14 C13 C041 C99 -59.3(17) . . . . ?
C40 C43 C42 O018 172.9(9) . . . . ?
C40 C43 C42 C44 -11.0(15) . . . . ?
C40 C39 C46 C47 1.7(18) . . . . ?
C40 C39 C46 C49 -116.0(13) . . . . ?
C40 C39 C46 C48 129.7(14) . . . . ?
C40 C39 C45 C44 -3.2(17) . . . . ?
C12 C11 C10 C9 0.0(19) . . . . ?
C70 C63 C74 C73 -2(2) . . . . ?
C20 S6 C17 C16 -92.9(9) . . . . ?
C20 S6 C17 C18 95.8(10) . . . . ?
C20 C21 C22 S8 -179.4(8) . . . . ?
C20 C21 C22 C23 -1.7(17) . . . . ?
C20 C19 C24 C23 6(2) . . . . ?
C20 C19 C24 C76 169(2) . . . . ?
C43 S10 C36 C35 -90.8(8) . . . . ?
C43 S10 C36 C37 93.0(9) . . . . ?
C43 C40 C39 C46 -179.3(11) . . . . ?
C43 C40 C39 C45 0.2(16) . . . . ?
C17 S6 C20 C21 88.6(9) . . . . ?
C17 S6 C20 C19 -101.3(11) . . . . ?
C02N S7 C02O C03G -94.4(9) . . . . ?
C02N S7 C02O C026 91.8(10) . . . . ?
C02N C01Y C025 S8 177.5(7) . . . . ?
C02N C01Y C025 C02X 1.4(14) . . . . ?
C02N C03D C03J C02X 0.5(19) . . . . ?
C02N C03D C03J C123 -179.1(13) . . . . ?
C02O S7 C02N C01Y -89.3(9) . . . . ?
C02O S7 C02N C03D 92.4(10) . . . . ?
C02O C03G C03X C02R 3.4(18) . . . . ?
C02O C03G C03X C04G -172.6(12) . . . . ?
C02O C026 C027 S5 -178.6(8) . . . . ?
C02O C026 C027 C02R 5.2(15) . . . . ?
C02P C02F C02T S2 178.7(10) . . . . ?
C02P C02F C02T C01T 5(2) . . . . ?
C22 S8 C025 C01Y 93.9(9) . . . . ?
C22 S8 C025 C02X -89.7(9) . . . . ?
C22 C21 C20 S6 172.4(8) . . . . ?
C22 C21 C20 C19 1.9(16) . . . . ?
C22 C23 C24 C19 -5(2) . . . . ?
C22 C23 C24 C76 -169.8(18) . . . . ?
C02R C03X C04G C05H 70.2(16) . . . . ?
C02R C03X C04G C77 -179.5(16) . . . . ?
C02R C03X C04G C052 -41(2) . . . . ?
C11 S4 C03Z C03E 93.1(10) . . . . ?
C11 S4 C03Z C03O -85.7(9) . . . . ?
C11 C12 C8 S3 -174.5(8) . . . . ?
C11 C12 C8 C7 2.8(17) . . . . ?
C02T S2 C71 C70 -88.8(9) . . . . ?
C02T S2 C71 C72 92.6(10) . . . . ?
C02T C01T C031 S1 -174.1(8) . . . . ?
C02T C01T C031 C034 3.6(17) . . . . ?
C02T C02F C02P C034 -2(2) . . . . ?
C02T C02F C02P C108 174.6(14) . . . . ?
C39 C40 C43 S10 -176.8(8) . . . . ?
C39 C40 C43 C42 7.4(16) . . . . ?
C02X C03J C123 C120 137.0(16) . . . . ?
C02X C03J C123 C121 -105.6(18) . . . . ?
C02X C03J C123 C122 8(2) . . . . ?
C72 C73 C124 C59 -31(2) . . . . ?
C72 C73 C124 C61 80(2) . . . . ?
C72 C73 C124 C62 -154.9(18) . . . . ?
C7 C9 C10 C11 -0.1(19) . . . . ?
C7 C9 C1 C4 -123.6(17) . . . . ?
C7 C9 C1 C2 -15(2) . . . . ?
C7 C9 C1 C3 101.9(19) . . . . ?
C103 C34 C105 C64 0(3) . . . . ?
C63 S3 C8 C12 -90.5(11) . . . . ?
C63 S3 C8 C7 92.2(11) . . . . ?
C63 C70 C71 S2 -178.9(8) . . . . ?
C63 C70 C71 C72 -0.4(17) . . . . ?
C63 C74 C73 C72 3(2) . . . . ?
C63 C74 C73 C124 -178.7(16) . . . . ?
C03D C03J C123 C120 -43(2) . . . . ?
C03D C03J C123 C121 74(2) . . . . ?
C03D C03J C123 C122 -172.7(16) . . . . ?
C03E C81 C55 C56 -146(2) . . . . ?
C03E C81 C55 C111 54(2) . . . . ?
C03E C81 C55 C58 -47(2) . . . . ?
C03E C81 C83 C03K 3.5(19) . . . . ?
C03G C02O C026 O01H 178.6(9) . . . . ?
C03G C02O C026 C027 -3.0(15) . . . . ?
C03G C03X C04G C05H -114.1(15) . . . . ?
C03G C03X C04G C77 -4(2) . . . . ?
C03G C03X C04G C052 135.0(16) . . . . ?
C03J C02X C025 S8 -179.8(8) . . . . ?
C03J C02X C025 C01Y -3.5(16) . . . . ?
C03K S1 C031 C01T -91.5(10) . . . . ?
C03K S1 C031 C034 90.6(11) . . . . ?
C03K C03O C03Z S4 -178.1(8) . . . . ?
C03K C03O C03Z C03E 3.1(16) . . . . ?
C52 C02W C028 C020 -179.5(10) . . . . ?
C03O C03K C83 C81 0.8(18) . . . . ?
C46 C39 C45 C44 176.3(11) . . . . ?
C23 C24 C76 C113 44(3) . . . . ?
C23 C24 C76 C75 162(2) . . . . ?
C23 C24 C76 C125 -79(3) . . . . ?
C74 C73 C124 C59 150.3(16) . . . . ?
C74 C73 C124 C61 -99(2) . . . . ?
C74 C73 C124 C62 26(3) . . . . ?
C9 C7 C8 S3 174.1(10) . . . . ?
C9 C7 C8 C12 -3(2) . . . . ?
C19 C24 C76 C113 -119(2) . . . . ?
C19 C24 C76 C75 -1(3) . . . . ?
C19 C24 C76 C125 118(2) . . . . ?
C73 C72 C71 S2 179.1(9) . . . . ?
C73 C72 C71 C70 0.6(18) . . . . ?
C03X C02R C027 S5 -179.5(10) . . . . ?
C03X C02R C027 C026 -3.2(18) . . . . ?
C03Z S4 C11 C12 92.2(10) . . . . ?
C03Z S4 C11 C10 -86.9(11) . . . . ?
C03Z C03E C81 C55 -175.7(15) . . . . ?
C03Z C03E C81 C83 -4(2) . . . . ?
C34 C103 C69 C97 -3(3) . . . . ?
C34 C105 C64 P00M 178.6(11) . . . . ?
C34 C105 C64 C97 -3(2) . . . . ?
C69 C97 C64 P00M -178.6(10) . . . . ?
C69 C97 C64 C105 3.2(19) . . . . ?
C69 C103 C34 C105 3(3) . . . . ?
C109 C110 C119 C5 0.0 . . . . ?
C110 C109 C41 P00U 179.1(9) . . . . ?
C110 C109 C41 C6 0.0 . . . . ?
C110 C119 C5 C6 0.0 . . . . ?
C119 C5 C6 C41 0.0 . . . . ?
C5 C6 C41 P00U -179.1(9) . . . . ?
C5 C6 C41 C109 0.0 . . . . ?
C41 P00U O01B Cu7 115.0(6) . . . . ?
C41 P00U O01B Cu9 -86.4(6) . . . . ?
C41 P00U O01O Cu12 80.4(8) . . . . ?
C41 P00U O01O Na2 -128.4(5) . . . . ?
C41 P00U O01S Cu6 -137.5(7) . . . . ?
C41 P00U O01S Na2 125.2(4) . . . . ?
C41 C109 C110 C119 0.0 . . . . ?
C78 C100 C27 C28 107.8(18) . . . . ?
C78 C100 C27 C26 -77.6(18) . . . . ?
C79 C100 C27 C28 -7(2) . . . . ?
C79 C100 C27 C26 167.5(14) . . . . ?
C80 C100 C27 C28 -134.6(18) . . . . ?
C80 C100 C27 C26 40(2) . . . . ?
C81 C03E C03Z S4 -177.6(11) . . . . ?
C81 C03E C03Z C03O 1(2) . . . . ?
C55 C81 C83 C03K 176.3(13) . . . . ?
C020 S12 C44 C45 87.8(9) . . . . ?
C020 S12 C44 C42 -87.8(8) . . . . ?
C020 C01U C01V S11 -172.5(7) . . . . ?
C020 C01U C01V C02A -3.1(14) . . . . ?
C83 C03K C03O O01J 179.0(10) . . . . ?
C83 C03K C03O C03Z -3.8(16) . . . . ?
C83 C81 C55 C56 42(2) . . . . ?
C83 C81 C55 C111 -117.4(14) . . . . ?
C83 C81 C55 C58 140.8(13) . . . . ?
C84 P0K O01P Cu1 -149.4(8) . . . . ?
C84 P0K O01P Na2 116.7(7) . . . . ?
C84 P0K O2 Cu6 111.2(14) . . . . ?
C84 P0K O2 Na2 -141.1(6) . . . . ?
C84 P0K O019 Cu4 129.6(7) . . . . ?
C84 P0K O019 Cu5 -81.4(7) . . . . ?
C84 P0K O2A Cu6 48.1(14) . . . . ?
C84 P0K O2A Na2 -116.4(7) . . . . ?
C84 C85 C86 C98 0.0 . . . . ?
C85 C84 C60 C57 0.0 . . . . ?
C85 C86 C98 C57 0.0 . . . . ?
C86 C98 C57 C60 0.0 . . . . ?
C98 C57 C60 C84 0.0 . . . . ?
C60 C84 C85 C86 0.0 . . . . ?
C36 S10 C43 C40 -88.0(9) . . . . ?
C36 S10 C43 C42 88.1(9) . . . . ?
C36 C37 C38 C33 -1.9(18) . . . . ?
C36 C37 C38 C65 -177.4(13) . . . . ?
C25 S9 C32 C35 93.2(7) . . . . ?
C25 S9 C32 C33 -87.8(9) . . . . ?
C25 C30 C31 S11 174.5(7) . . . . ?
C25 C30 C31 C28 0.4(14) . . . . ?
C25 C26 C27 C28 -5.5(18) . . . . ?
C25 C26 C27 C100 179.7(12) . . . . ?
C16 C15 C14 C13 2.0(18) . . . . ?
C16 C17 C18 C13 1.0(18) . . . . ?
C45 C44 C42 O018 -176.4(9) . . . . ?
C45 C44 C42 C43 7.6(14) . . . . ?
C45 C39 C46 C47 -177.7(12) . . . . ?
C45 C39 C46 C49 64.5(14) . . . . ?
C45 C39 C46 C48 -49.7(18) . . . . ?
C025 S8 C22 C21 -85.3(9) . . . . ?
C025 S8 C22 C23 96.9(11) . . . . ?
C025 C01Y C02N S7 -176.3(7) . . . . ?
C025 C01Y C02N C03D 1.9(15) . . . . ?
C025 C02X C03J C03D 2.5(17) . . . . ?
C025 C02X C03J C123 -177.8(12) . . . . ?
C026 C02O C03G C03X -1.4(17) . . . . ?
C027 S5 C15 C14 -89.1(10) . . . . ?
C027 S5 C15 C16 89.1(9) . . . . ?
C027 C02R C03X C03G -1.2(19) . . . . ?
C027 C02R C03X C04G 174.8(13) . . . . ?
C028 C02W C52 C50 71.5(18) . . . . ?
C028 C02W C52 C51 -55.2(15) . . . . ?
C028 C02W C52 C53 -172.7(14) . . . . ?
C42 C44 C45 C39 -1.1(17) . . . . ?
C29 C104 C106 C102 0.0 . . . . ?
C104 P00S O01C Cu2 114.6(6) . . . . ?
C104 P00S O01C Cu11 -85.7(6) . . . . ?
C104 P00S O01M Cu10 81.7(6) . . . . ?
C104 P00S O01M Na1 -127.3(4) . . . . ?
C104 P00S O01N Cu3 -141.2(6) . . . . ?
C104 P00S O01N Na1 124.8(4) . . . . ?
C104 C29 C54 C101 0.0 . . . . ?
C104 C106 C102 C101 0.0 . . . . ?
C106 C102 C101 C54 0.0 . . . . ?
C102 C101 C54 C29 0.0 . . . . ?
C54 C29 C104 P00S -179.3(8) . . . . ?
C54 C29 C104 C106 0.0 . . . . ?
C031 S1 C03K C03O 86.0(10) . . . . ?
C031 S1 C03K C83 -98.6(10) . . . . ?
C031 C01T C02T S2 -179.3(8) . . . . ?
C031 C01T C02T C02F -5.0(17) . . . . ?
C37 C38 C65 C68 25(2) . . . . ?
C37 C38 C65 C66 -93(2) . . . . ?
C37 C38 C65 C67 135.2(16) . . . . ?
C71 S2 C02T C01T 92.3(10) . . . . ?
C71 S2 C02T C02F -82.1(11) . . . . ?
C71 C70 C63 S3 172.5(8) . . . . ?
C71 C70 C63 C74 1.2(17) . . . . ?
C71 C72 C73 C74 -1.6(19) . . . . ?
C71 C72 C73 C124 179.5(14) . . . . ?
C034 C02P C108 C115 -136.7(15) . . . . ?
C034 C02P C108 C112 -17(2) . . . . ?
C034 C02P C108 C114 105.6(16) . . . . ?
C8 S3 C63 C70 88.6(10) . . . . ?
C8 S3 C63 C74 -99.7(11) . . . . ?
C8 C12 C11 S4 179.6(9) . . . . ?
C8 C12 C11 C10 -1.3(17) . . . . ?
C8 C7 C9 C10 1.6(19) . . . . ?
C8 C7 C9 C1 -174.1(15) . . . . ?
C18 C17 C16 O017 175.6(10) . . . . ?
C18 C17 C16 C15 -0.4(16) . . . . ?
C18 C13 C041 C117 -109.1(17) . . . . ?
C18 C13 C041 C118 5(2) . . . . ?
C18 C13 C041 C99 121.2(15) . . . . ?
C10 C9 C1 C4 61(2) . . . . ?
C10 C9 C1 C2 169.8(14) . . . . ?
C10 C9 C1 C3 -74(2) . . . . ?
C33 C32 C35 O015 -177.6(9) . . . . ?
C33 C32 C35 C36 -0.8(13) . . . . ?
C33 C38 C65 C68 -151.0(15) . . . . ?
C33 C38 C65 C66 91(2) . . . . ?
C33 C38 C65 C67 -40(2) . . . . ?
C27 C26 C25 S9 -179.7(9) . . . . ?
C27 C26 C25 C30 3.5(17) . . . . ?
C041 C13 C18 C17 179.4(12) . . . . ?
C107 P00J O01Q Cu8 -146.4(7) . . . . ?
C107 P00J O01Q Na1 126.2(5) . . . . ?
C107 P00J O01R Cu3 81.8(9) . . . . ?
C107 P00J O01R Na1 -133.1(5) . . . . ?
C107 P00J O010 Cu4 -81.7(6) . . . . ?
C107 P00J O010 Cu5 118.0(6) . . . . ?
C107 C82 C87 C96 0.0 . . . . ?
C82 C107 C88 C89 0.0 . . . . ?
C82 C87 C96 C89 0.0 . . . . ?
C87 C96 C89 C88 0.0 . . . . ?
C96 C89 C88 C107 0.0 . . . . ?
C88 C107 C82 C87 0.0 . . . . ?
C108 C02P C034 C031 -176.2(14) . . . . ?
C1 C9 C10 C11 175.9(14) . . . . ?
C64 P00M O01D Cu2 -82.3(6) . . . . ?
C64 P00M O01D Cu11 122.3(6) . . . . ?
C64 P00M O01I Cu1 74.6(7) . . . . ?
C64 P00M O01I Na2 -129.1(5) . . . . ?
C64 P00M O01L Cu12 -151.4(6) . . . . ?
C64 P00M O01L Na2 125.9(5) . . . . ?
C64 C97 C69 C103 0(2) . . . . ?
C90 P00N O01A Cu7 -84.1(5) . . . . ?
C90 P00N O01A Cu9 122.8(6) . . . . ?
C90 P00N O01G Cu8 74.4(7) . . . . ?
C90 P00N O01G Na1 -126.7(4) . . . . ?
C90 P00N O01K Cu10 -150.4(6) . . . . ?
C90 P00N O01K Na1 124.2(4) . . . . ?
C90 C91 C92 C93 0.0 . . . . ?
C91 C90 C95 C94 0.0 . . . . ?
C91 C92 C93 C94 0.0 . . . . ?
C92 C93 C94 C95 0.0 . . . . ?
C93 C94 C95 C90 0.0 . . . . ?
C95 C90 C91 C92 0.0 . . . . ?
O2A P0K O01P Cu1 86.6(9) . . . . ?
O2A P0K O01P Na2 -7.3(7) . . . . ?
O2A P0K O019 Cu4 -110.9(7) . . . . ?
O2A P0K O019 Cu5 38.2(8) . . . . ?
O2A P0K C84 C85 25.5(9) . . . . ?
O2A P0K C84 C60 -153.1(8) . . . . ?

loop_
_smtbx_masks_void_nr
_smtbx_masks_void_average_x
_smtbx_masks_void_average_y
_smtbx_masks_void_average_z
_smtbx_masks_void_volume
_smtbx_masks_void_count_electrons
_smtbx_masks_void_content
1 -0.685 -0.529 -0.643 4269.9 601.4 '18 C3H7O'
